data_7131400
loop_
_publ_author_name
'Salsi, Federico'
'Hagenbach, Adelheid'
'Figueroa, Joshua S.'
'Abram, Ulrich'

_publ_section_title
;
 Na[Tc(CO)(CN<i>p</i>-F-Ar<sup>DArF2</sup>)<sub>4</sub>]: an isocyanide
 analogue of the elusive Na[Tc(CO)<sub>5</sub>].
;
_journal_issue 27
_journal_name_full 'Chemical communications (Cambridge, England)'
_journal_page_first 4028
_journal_page_last 4031
_journal_paper_doi 10.1039/d3cc00946g
_journal_volume 59
_journal_year 2023
_chemical_formula_moiety '2(C48 H20.5 F26 N2 O0.5 Sn0.5 Tc0.5), 2(C3.5 H4), C2 H4 O0.5'
_chemical_formula_sum 'C105 H53 F52 N4 O1.5 Sn Tc'
_chemical_formula_weight 2599.20
_space_group_crystal_system triclinic
_space_group_IT_number 2
_space_group_name_Hall '-P 1'
_space_group_name_H-M_alt 'P -1'
_atom_sites_solution_hydrogens geom
_atom_sites_solution_primary iterative
_audit_creation_date 2022-12-21
_audit_creation_method
;
Olex2 1.3
(compiled 2019.09.11 svn.r3662 for OlexSys, GUI svn.r5938)
;
_audit_update_record
;
2023-01-30 deposited with the CCDC.	2023-03-09 downloaded from the CCDC.
;
_cell_angle_alpha 94.762(7)
_cell_angle_beta 96.185(10)
_cell_angle_gamma 94.402(12)
_cell_formula_units_Z 4
_cell_length_a 14.727(5)
_cell_length_b 15.583(9)
_cell_length_c 50.04(3)
_cell_measurement_reflns_used 9948
_cell_measurement_temperature 100(2)
_cell_measurement_theta_max 22.78
_cell_measurement_theta_min 2.20
_cell_volume 11335(10)
_computing_cell_refinement 'APEX 3'
_computing_data_collection 'APEX 3'
_computing_data_reduction 'APEX 3'
_computing_molecular_graphics 'Olex2 1.3 (Dolomanov et al., 2009)'
_computing_publication_material 'Olex2 1.3 (Dolomanov et al., 2009)'
_computing_structure_refinement 'olex2.refine 1.3 (Bourhis et al., 2015)'
_computing_structure_solution 'olex2.solve 1.3 (Bourhis et al., 2015)'
_diffrn_ambient_temperature 100.0
_diffrn_detector_area_resol_mean 10.42
_diffrn_detector_type 'PHOTON 100'
_diffrn_measured_fraction_theta_full 0.999
_diffrn_measured_fraction_theta_max 0.994
_diffrn_measurement_device 'Bruker D8 Venture Duo'
_diffrn_measurement_device_type 'D8 Venture'
_diffrn_measurement_method '\f and \w scans'
_diffrn_radiation_type MoK\a
_diffrn_radiation_wavelength 0.71073
_diffrn_reflns_av_R_equivalents 0.1169
_diffrn_reflns_av_unetI/netI 0.0887
_diffrn_reflns_Laue_measured_fraction_full 0.999
_diffrn_reflns_Laue_measured_fraction_max 0.994
_diffrn_reflns_limit_h_max 18
_diffrn_reflns_limit_h_min -16
_diffrn_reflns_limit_k_max 19
_diffrn_reflns_limit_k_min -19
_diffrn_reflns_limit_l_max 63
_diffrn_reflns_limit_l_min -63
_diffrn_reflns_number 355824
_diffrn_reflns_point_group_measured_fraction_full 0.999
_diffrn_reflns_point_group_measured_fraction_max 0.994
_diffrn_reflns_theta_full 25.242
_diffrn_reflns_theta_max 27.077
_diffrn_reflns_theta_min 1.885
_diffrn_standards_number 0
_exptl_absorpt_coefficient_mu 0.476
_exptl_absorpt_correction_T_max 0.7455
_exptl_absorpt_correction_T_min 0.6942
_exptl_absorpt_correction_type multi-scan
_exptl_absorpt_process_details
;
SADABS-2016/2 (Bruker,2016/2) was used for absorption correction.
wR2(int) was 0.1021 before and 0.0742 after correction.
The Ratio of minimum to maximum transmission is 0.9312.
The \l/2 correction factor is Not present.
;
_exptl_crystal_colour yellow
_exptl_crystal_colour_primary yellow
_exptl_crystal_density_diffrn 1.523
_exptl_crystal_description plate
_exptl_crystal_F_000 5136
_exptl_crystal_size_max 0.3
_exptl_crystal_size_mid 0.28
_exptl_crystal_size_min 0.02
_refine_diff_density_max 2.091
_refine_diff_density_min -1.542
_refine_diff_density_rms 0.132
_refine_ls_extinction_method none
_refine_ls_goodness_of_fit_ref 1.050
_refine_ls_hydrogen_treatment constr
_refine_ls_matrix_type full
_refine_ls_number_parameters 2806
_refine_ls_number_reflns 49591
_refine_ls_number_restraints 4139
_refine_ls_restrained_S_all 1.016
_refine_ls_R_factor_all 0.1403
_refine_ls_R_factor_gt 0.1000
_refine_ls_shift/su_max 0.003
_refine_ls_shift/su_mean 0.000
_refine_ls_structure_factor_coef Fsqd
_refine_ls_weighting_details 'w=1/[\s^2^(Fo^2^)+(0.0779P)^2^+93.5693P] where P=(Fo^2^+2Fc^2^)/3'
_refine_ls_weighting_scheme calc
_refine_ls_wR_factor_gt 0.2248
_refine_ls_wR_factor_ref 0.2450
_reflns_Friedel_coverage 0.000
_reflns_number_gt 33993
_reflns_number_total 49591
_reflns_threshold_expression 'I > 2\s(I)'
_cod_data_source_file d3cc00946g2.cif
_cod_data_source_block Tctin
_cod_depositor_comments 'Adding full bibliography for 7131398--7131400.cif.'
_cod_original_cell_volume 11336(10)
_cod_original_formula_sum 'C105 H53 F52 N4 O1.50 Sn Tc'
_cod_database_code 7131400
_shelx_shelxl_version_number 2018/3
_shelx_space_group_comment
;
The symmetry employed for this shelxl refinement is uniquely defined
by the following loop, which should always be used as a source of
symmetry information in preference to the above space-group names.
They are only intended as comments.
;
_shelx_estimated_absorpt_t_max 0.991
_shelx_estimated_absorpt_t_min 0.870
_olex2_refinement_description
;
1. Fixed Uiso
 At 1.2 times of:
  All C(H) groups, All C(H,H) groups
 At 1.5 times of:
  All C(H,H,H) groups
2. Restrained distances
 F1-F2 \\sim F2-F3 \\sim F3-F1
 with sigma of 0.02
 F1A-F2A \\sim F2A-F3A \\sim F3A-F1A
 with sigma of 0.02
 F4-F5 \\sim F5-F6 \\sim F6-F4
 with sigma of 0.02
 F4A-F5A \\sim F5A-F6A \\sim F6A-F4A
 with sigma of 0.02
 F7-F8 \\sim F8-F9 \\sim F9-F7
 with sigma of 0.02
 F7A-F8A \\sim F8A-F9A \\sim F9A-F7A
 with sigma of 0.02
 F10-F11 \\sim F11-F12 \\sim F12-F10
 with sigma of 0.02
 F10A-F11A \\sim F11A-F12A \\sim F12A-F10A
 with sigma of 0.02
 F13-F14 \\sim F14-F15 \\sim F15-F13
 with sigma of 0.02
 F13A-F14A \\sim F14A-F15A \\sim F15A-F13A
 with sigma of 0.02
 F19-F20 \\sim F20-F21 \\sim F21-F19
 with sigma of 0.02
 F19A-F20A \\sim F20A-F21A \\sim F21A-F19A
 with sigma of 0.02
 F16-F17 \\sim F17-F18 \\sim F18-F16
 with sigma of 0.02
 F16A-F17A \\sim F17A-F18A \\sim F18A-F16A
 with sigma of 0.02
 C07V-C087 \\sim C07Y-C31
 with sigma of 0.02
 F22-F23 \\sim F23-F24 \\sim F24-F22
 with sigma of 0.02
 F22A-F23A \\sim F23A-F24A \\sim F24A-F22A
 with sigma of 0.02
 F37-F38 \\sim F38-F39 \\sim F39-F37
 with sigma of 0.02
 F37A-F38A \\sim F38A-F39A \\sim F39A-F37A
 with sigma of 0.02
 F31-F32 \\sim F32-F33 \\sim F33-F31
 with sigma of 0.02
 F31A-F32A \\sim F32A-F33A \\sim F33A-F31A
 with sigma of 0.02
 F34-F35 \\sim F35-F36 \\sim F36-F34
 with sigma of 0.02
 F34A-F35A \\sim F35A-F36A \\sim F36A-F34A
 with sigma of 0.02
 F28-F29 \\sim F29-F30 \\sim F30-F28
 with sigma of 0.02
 F28A-F29A \\sim F29A-F30A \\sim F30A-F28A
 with sigma of 0.02
 F27-F26 \\sim F26-F42 \\sim F42-F27
 with sigma of 0.02
 C15A-F27 \\sim C15A-F26 \\sim C15A-F42
 with sigma of 0.02
3. Rigid bond restraints
 All non-hydrogen atoms
 with sigma for 1-2 distances of 0.01 and sigma for 1-3 distances of 0.01
4. Uiso/Uaniso restraints and constraints
Uanis(F1) = Uanis(F2) = Uanis(F3) = Uanis(F1A) = Uanis(F2A) = Uanis(F3A)
Uanis(F4) = Uanis(F5) = Uanis(F6) = Uanis(F4A) = Uanis(F5A) = Uanis(F6A)
Uanis(F7) = Uanis(F8) = Uanis(F9) = Uanis(F7A) = Uanis(F8A) = Uanis(F9A)
Uanis(F10) = Uanis(F11) = Uanis(F12) = Uanis(F10A) = Uanis(F11A) = Uanis(F12A)
Uanis(F13) = Uanis(F14) = Uanis(F15) = Uanis(F13A) = Uanis(F14A) = Uanis(F15A)
Uanis(F19) = Uanis(F20) = Uanis(F21) = Uanis(F19A) = Uanis(F20A) = Uanis(F21A)
Uanis(F16) = Uanis(F17) = Uanis(F18) = Uanis(F16A) = Uanis(F17A) = Uanis(F18A)
Uanis(F22) = Uanis(F23) = Uanis(F24) = Uanis(F22A) = Uanis(F23A) = Uanis(F24A)
Uanis(F37) = Uanis(F38) = Uanis(F39) = Uanis(F37A) = Uanis(F38A) = Uanis(F39A)
Uanis(F31) = Uanis(F32) = Uanis(F33) = Uanis(F31A) = Uanis(F32A) = Uanis(F33A)
Uanis(F34) = Uanis(F35) = Uanis(F36) = Uanis(F34A) = Uanis(F35A) = Uanis(F36A)
Uanis(F28) = Uanis(F29) = Uanis(F30) = Uanis(F28A) = Uanis(F29A) = Uanis(F30A)
Uanis(C12A) = Uanis(C19A) = Uanis(C13A) = Uanis(C14A) = Uanis(C16A) =
Uanis(C17A) = Uanis(C18A) = Uanis(F41) = Uanis(F25) = Uanis(F40) = Uanis(C15A)
= Uanis(F27) = Uanis(F26) = Uanis(F42)
5. Rigid body (RIGU) restrains
 All non-hydrogen atoms
 with sigma for 1-2 distances of 0.004 and sigma for 1-3 distances of 0.004
6. Same fragment restrains
{C6, C7, C8, C9, C10, C11, C12, C13, C14, C15, C16, C17, C18, C19, C20, C21,
C22, C23, C24, C25, C26, C27} sigma for 1-2: 0.02, 1-3: 0.04
as in
{C6A, C7A, C8A, C9A, C10A, C11A, C12A, C13A, C14A, C15A, C16A, C17A, C18A,
C19A, C20A, C21A, C22A, C23A, C24A, C25A, C26A, C27A}
7. Others
 Sof(F1A)=Sof(F2A)=Sof(F3A)=1-FVAR(1)
 Sof(F2)=Sof(F1)=Sof(F3)=FVAR(1)
 Sof(F5A)=Sof(F4A)=Sof(F6A)=1-FVAR(2)
 Sof(F5)=Sof(F4)=Sof(F6)=FVAR(2)
 Sof(F7A)=Sof(F8A)=Sof(F9A)=1-FVAR(3)
 Sof(F9)=Sof(F8)=Sof(F7)=FVAR(3)
 Sof(F10A)=Sof(F12A)=Sof(F11A)=1-FVAR(4)
 Sof(F11)=Sof(F12)=Sof(F10)=FVAR(4)
 Sof(F15A)=Sof(F13A)=Sof(F14A)=1-FVAR(5)
 Sof(F15)=Sof(F14)=Sof(F13)=FVAR(5)
 Sof(F21A)=Sof(F19A)=Sof(F20A)=1-FVAR(6)
 Sof(F21)=Sof(F19)=Sof(F20)=FVAR(6)
 Sof(F17A)=Sof(F16A)=Sof(F18A)=1-FVAR(7)
 Sof(F17)=Sof(F16)=Sof(F18)=FVAR(7)
 Sof(F22A)=Sof(F23A)=Sof(F24A)=1-FVAR(8)
 Sof(F22)=Sof(F24)=Sof(F23)=FVAR(8)
 Sof(F38A)=Sof(F39A)=Sof(F37A)=1-FVAR(9)
 Sof(F39)=Sof(F38)=Sof(F37)=FVAR(9)
 Sof(F33A)=Sof(F31A)=Sof(F32A)=1-FVAR(10)
 Sof(F32)=Sof(F31)=Sof(F33)=FVAR(10)
 Sof(F35A)=Sof(F34A)=Sof(F36A)=1-FVAR(11)
 Sof(F35)=Sof(F36)=Sof(F34)=FVAR(11)
 Sof(F28A)=Sof(F30A)=Sof(F29A)=1-FVAR(12)
 Sof(F30)=Sof(F28)=Sof(F29)=FVAR(12)
8.a Secondary CH2 refined with riding coordinates:
 C33(H33a,H33b), C36(H36a,H36b), C35(H35a,H35b), C34(H34a,H34b)
8.b Me refined with riding coordinates:
 C08E(H08a,H08b,H08c), C47(H47a,H47b,H47c)
8.c Aromatic/amide H refined with riding coordinates:
 C01M(H01M), C024(H024), C025(H025), C028(H028), C02G(H02G), C02L(H02L),
 C02R(H02R), C033(H033), C038(H038), C03B(H03B), C03L(H03L), C03M(H03M),
 C03O(H03O), C03R(H03R), C03Z(H03Z), C041(H041), C042(H042), C04I(H04I),
 C04M(H04M), C04O(H04O), C04S(H04S), C04T(H04T), C04X(H04X), C054(H054),
 C056(H056), C058(H058), C059(H059), C05B(H05B), C05C(H05C), C05J(H05J),
 C05K(H05K), C05M(H05M), C05S(H05S), C05T(H05T), C065(H065), C06A(H06A),
 C06B(H06B), C06D(H06D), C06J(H06J), C06P(H06P), C06T(H06T), C06Y(H06Y),
 C071(H071), C075(H075), C07A(H07A), C07C(H07C), C07G(H07G), C07R(H07R),
 C07S(H07S), C07U(H07U), C084(H084), C088(H088), C08G(H08G), C08H(H08H),
 C08O(H08O), C08P(H08P), C08R(H08R), C095(H095), C8(H8), C10(H10), C13(H13),
 C16(H16), C19(H19), C21(H21), C24(H24), C27(H27), C8A(H8A), C10A(H10A),
 C13A(H13A), C16A(H16A), C19A(H19A), C21A(H21A), C24A(H24A), C27A(H27A)
8.d Idealised Me refined as rotating group:
 C28(H28d,H28e,H28f), C30(H30d,H30e,H30f), C29(H29d,H29e,H29f), C29A(H29a,H29b,
 H29c), C28A(H28a,H28b,H28c), C30A(H30a,H30b,H30c)
;
_smtbx_masks_void_probe_radius 1.2
_smtbx_masks_void_truncation_radius 1.2
_olex2_submission_special_instructions 'No special instructions were received'

loop_
_space_group_symop_operation_xyz
'x, y, z'
'-x, -y, -z'

loop_
_atom_site_label
_atom_site_type_symbol
_atom_site_fract_x
_atom_site_fract_y
_atom_site_fract_z
_atom_site_U_iso_or_equiv
_atom_site_adp_type
_atom_site_occupancy
_atom_site_site_symmetry_order
_atom_site_calc_flag
_atom_site_refinement_flags_posn
_atom_site_refinement_flags_adp
_atom_site_refinement_flags_occupancy
_atom_site_disorder_assembly
_atom_site_disorder_group
Sn Sn 0.18022(3) 0.45479(3) 0.62738(2) 0.02441(11) Uani 1 1 d . U . . .
Tc1 Tc 0.32912(3) 0.37442(3) 0.61243(2) 0.01701(11) Uani 1 1 d . U . . .
SnA Sn 0.61703(4) -0.02952(4) 0.85696(2) 0.04465(15) Uani 1 1 d . U . . .
TcA Tc 0.77171(4) 0.07944(5) 0.85535(2) 0.03805(16) Uani 1 1 d . U . . .
F005 F -0.2466(3) 0.2693(3) 0.56647(10) 0.0492(12) Uani 1 1 d . U . . .
F006 F 0.5900(3) 0.8962(2) 0.64589(10) 0.0492(12) Uani 1 1 d . U . . .
F007 F -0.1366(3) 0.2430(3) 0.59436(9) 0.0497(12) Uani 1 1 d . U . . .
F008 F -0.1426(3) 0.3160(3) 0.69688(9) 0.0472(11) Uani 1 1 d . U . . .
F009 F 0.1181(3) 0.1786(3) 0.45102(8) 0.0455(11) Uani 1 1 d . U . . .
F00A F 0.5195(3) 0.4964(3) 0.56695(10) 0.0575(14) Uani 1 1 d . U . . .
F00B F 0.6443(3) 0.4641(3) 0.55180(13) 0.0663(16) Uani 1 1 d . U . . .
F00C F 0.3001(3) 0.0794(3) 0.64791(11) 0.0512(12) Uani 1 1 d . U . . .
F35 F 0.5215(8) 0.0870(10) 0.4993(3) 0.0508(10) Uani 0.488(12) 1 d D U P A 1
F00E F -0.1668(3) 0.1624(3) 0.55751(11) 0.0557(14) Uani 1 1 d . U . . .
F00F F 0.0762(3) 0.0419(3) 0.48560(9) 0.0516(11) Uani 1 1 d . U . . .
F00G F 0.3534(4) 0.5831(4) 0.51514(10) 0.0605(13) Uani 1 1 d . U . . .
F00H F 0.2353(4) 0.5155(3) 0.52603(11) 0.0594(13) Uani 1 1 d . U . . .
F00I F 0.3858(3) -0.0202(3) 0.63893(13) 0.0671(16) Uani 1 1 d . U . . .
F00J F 0.7556(3) 0.2549(3) 0.78608(11) 0.0561(13) Uani 1 1 d . U . . .
F00K F -0.1304(3) -0.0038(3) 0.59940(11) 0.0575(14) Uani 1 1 d . U . . .
F00L F 0.6866(4) 0.5920(4) 0.73559(9) 0.0673(15) Uani 1 1 d . U . . .
N5 N 0.2327(3) 0.3441(3) 0.55169(10) 0.0190(10) Uani 1 1 d . U . . .
F32 F 0.2838(13) 0.1540(10) 0.7108(3) 0.0525(10) Uani 0.471(12) 1 d D U P B 1
F00O F 0.2125(4) 0.0121(3) 0.47719(9) 0.0580(13) Uani 1 1 d . U . . .
F00P F -0.0564(3) 0.4291(3) 0.69181(11) 0.0590(13) Uani 1 1 d . U . . .
N3 N 0.4118(4) 0.3863(3) 0.67425(10) 0.0256(11) Uani 1 1 d . U . . .
F00R F 0.6441(3) 0.3967(4) 0.76795(9) 0.0564(13) Uani 1 1 d . U . . .
F00S F 0.8446(3) 0.3599(3) 0.77574(12) 0.0609(13) Uani 1 1 d . U . . .
F00T F -0.0475(3) 0.3739(4) 0.73020(10) 0.0608(14) Uani 1 1 d . U . . .
F00U F 0.1595(4) 0.8899(3) 0.59673(12) 0.0688(16) Uani 1 1 d . U . . .
F00V F 0.5459(4) 0.5231(3) 0.52788(10) 0.0648(15) Uani 1 1 d . U . . .
F00W F 0.3899(4) 0.4314(3) 0.79403(11) 0.0619(14) Uani 1 1 d . U . . .
N4 N 0.4302(3) 0.5655(3) 0.61666(10) 0.0197(10) Uani 1 1 d . U . . .
F00Y F 0.7906(3) 0.2565(4) 0.74579(10) 0.0590(13) Uani 1 1 d . U . . .
F00Z F 0.1222(4) -0.0831(3) 0.49302(10) 0.0678(16) Uani 1 1 d . U . . .
F010 F 1.2238(3) 0.2090(4) 0.80368(11) 0.0585(13) Uani 1 1 d . U . . .
N2 N 0.1878(3) 0.2107(3) 0.61588(10) 0.0199(10) Uani 1 1 d . U . . .
F012 F 0.6919(4) 0.0006(4) 0.74597(11) 0.0685(15) Uani 1 1 d . U . . .
F013 F 0.4411(3) 0.0903(4) 0.58990(12) 0.0732(17) Uani 1 1 d . U . . .
F014 F 0.7681(4) 0.4868(4) 0.72881(9) 0.0621(14) Uani 1 1 d . U . . .
F015 F 0.8181(4) 0.6151(4) 0.72136(12) 0.0808(18) Uani 1 1 d . U . . .
F36 F 0.6351(8) 0.1368(7) 0.5291(3) 0.0508(10) Uani 0.488(12) 1 d D U P A 1
F017 F 0.3635(4) 0.0160(4) 0.67988(12) 0.0735(16) Uani 1 1 d . U . . .
F018 F 0.9372(4) -0.3860(3) 0.92282(11) 0.0672(15) Uani 1 1 d . U . . .
F019 F 0.6118(4) 0.4696(5) 0.92840(11) 0.0799(17) Uani 1 1 d . U . . .
F01A F 1.1771(3) 0.3284(4) 0.79239(12) 0.0678(15) Uani 1 1 d . U . . .
F01B F 0.7727(3) 0.1800(4) 0.65104(15) 0.0809(18) Uani 1 1 d . U . . .
F01C F 0.0071(4) 0.5891(3) 0.53943(16) 0.087(2) Uani 1 1 d . U . . .
F30 F 0.8037(9) 0.3708(9) 0.6371(3) 0.0534(11) Uani 0.449(12) 1 d D U P C 1
C01E C 0.0923(4) 0.0947(4) 0.58888(13) 0.0220(12) Uani 1 1 d . U . . .
F01F F 0.0619(4) 0.7817(4) 0.58568(16) 0.084(2) Uani 1 1 d . U . . .
O O 0.4891(4) 0.2767(4) 0.59340(14) 0.0558(16) Uani 1 1 d . U . . .
F01I F 0.1049(4) 0.8579(3) 0.55545(12) 0.0660(15) Uani 1 1 d . U . . .
F01J F 0.4636(4) 0.0424(5) 0.55027(12) 0.086(2) Uani 1 1 d . U . . .
C3 C 0.3794(4) 0.3803(4) 0.65168(13) 0.0216(12) Uani 1 1 d . U . . .
C01L C 0.4739(4) 0.6495(4) 0.62290(13) 0.0219(12) Uani 1 1 d . U . . .
C01M C 0.6306(4) 0.5261(4) 0.63590(13) 0.0246(13) Uani 1 1 d . U . . .
H01M H 0.606394 0.518624 0.617405 0.030 Uiso 1 1 calc R U . . .
C5 C 0.2695(4) 0.3627(4) 0.57350(12) 0.0190(11) Uani 1 1 d . U . . .
F01P F 0.2227(5) 0.6230(4) 0.50141(11) 0.086(2) Uani 1 1 d . U . . .
F01Q F 1.0536(5) -0.1774(4) 0.73607(13) 0.086(2) Uani 1 1 d . U . . .
C01R C 0.5539(4) 0.6620(4) 0.64161(12) 0.0220(12) Uani 1 1 d . U . . .
F28 F 0.6659(8) 0.3390(8) 0.6189(3) 0.0534(11) Uani 0.449(12) 1 d D U P C 1
F29 F 0.7507(10) 0.4378(8) 0.6042(3) 0.0534(11) Uani 0.449(12) 1 d D U P C 1
C01U C 0.1598(4) 0.0820(4) 0.56892(12) 0.0218(12) Uani 1 1 d . U . . .
C4 C 0.3920(4) 0.4957(4) 0.61348(11) 0.0171(11) Uani 1 1 d . U . . .
C01X C 0.1886(5) 0.0344(4) 0.52323(14) 0.0310(13) Uani 1 1 d . U . . .
N2A N 0.6351(4) 0.1994(4) 0.82514(12) 0.0340(13) Uani 1 1 d . U . . .
F020 F 0.9305(4) 0.3838(5) 0.83545(12) 0.0815(18) Uani 1 1 d . U . . .
F021 F 0.7530(5) 0.5157(5) 0.93911(12) 0.0867(19) Uani 1 1 d . U . . .
C022 C 0.0680(4) 0.2058(4) 0.65867(13) 0.0245(12) Uani 1 1 d . U . . .
C024 C 0.4557(5) 0.1882(4) 0.67568(14) 0.0292(14) Uani 1 1 d . U . . .
H024 H 0.400477 0.199595 0.682991 0.035 Uiso 1 1 calc R U . . .
C025 C 0.1279(5) 0.0618(4) 0.54125(13) 0.0246(12) Uani 1 1 d . U . . .
H025 H 0.065525 0.066673 0.534913 0.029 Uiso 1 1 calc R U . . .
F027 F 1.1562(4) 0.2867(5) 0.83131(11) 0.087(2) Uani 1 1 d . U . . .
C028 C 0.1453(4) 0.1982(4) 0.67597(13) 0.0281(13) Uani 1 1 d . U . . .
H028 H 0.192548 0.166172 0.669770 0.034 Uiso 1 1 calc R U . . .
C029 C 0.6048(4) 0.5912(4) 0.65257(13) 0.0251(12) Uani 1 1 d . U . . .
F31 F 0.2955(8) 0.2872(8) 0.7282(3) 0.0525(10) Uani 0.471(12) 1 d D U P B 1
C02B C 0.0487(4) 0.1544(4) 0.63220(13) 0.0229(12) Uani 1 1 d . U . . .
F02C F 0.9699(4) 0.3739(5) 0.87700(14) 0.094(2) Uani 1 1 d . U . . .
F33 F 0.2093(8) 0.1895(10) 0.7447(2) 0.0525(10) Uani 0.471(12) 1 d D U P B 1
F02F F 0.1392(5) 0.4707(4) 0.74698(17) 0.106(3) Uani 1 1 d . U . . .
C02G C 0.2828(4) 0.7668(4) 0.59439(15) 0.0285(13) Uani 1 1 d . U . . .
H02G H 0.285496 0.805123 0.610306 0.034 Uiso 1 1 calc R U . . .
F02I F 0.4138(4) -0.0424(4) 0.57707(14) 0.0797(18) Uani 1 1 d . U . . .
C02J C 0.4339(4) 0.7200(4) 0.61157(13) 0.0233(12) Uani 1 1 d . U . . .
N3A N 0.8237(4) -0.0259(4) 0.80245(13) 0.0381(14) Uani 1 1 d . U . . .
C02L C 0.2531(4) 0.0763(4) 0.57746(13) 0.0238(12) Uani 1 1 d . U . . .
H02L H 0.276591 0.090472 0.595868 0.029 Uiso 1 1 calc R U . . .
F02M F 0.6651(5) 0.5859(4) 0.91428(14) 0.0902(19) Uani 1 1 d . U . . .
C02N C 0.5328(5) 0.2491(4) 0.68118(13) 0.0274(13) Uani 1 1 d . U . . .
F02P F 0.6902(5) 0.1579(5) 0.61342(14) 0.096(2) Uani 1 1 d . U . . .
C02Q C 0.3525(4) 0.7116(4) 0.59124(13) 0.0228(12) Uani 1 1 d . U . . .
C02R C 0.6386(4) 0.6004(4) 0.68014(13) 0.0272(13) Uani 1 1 d . U . . .
H02R H 0.619586 0.644902 0.691876 0.033 Uiso 1 1 calc R U . . .
F02S F 0.6442(5) 0.0781(5) 0.71558(13) 0.095(2) Uani 1 1 d . U . . .
F02V F -0.1355(4) 0.5577(3) 0.53368(17) 0.100(2) Uani 1 1 d . U . . .
F02X F 0.3086(4) 0.2147(5) 0.86923(15) 0.105(2) Uani 1 1 d . U . . .
F02Y F 0.1123(4) 0.6032(4) 0.74642(14) 0.088(2) Uani 1 1 d . U . . .
C02Z C 0.3108(5) 0.0498(4) 0.55864(14) 0.0276(13) Uani 1 1 d . U . . .
C1 C 0.4314(4) 0.3130(4) 0.60116(14) 0.0280(13) Uani 1 1 d . U . . .
C031 C 0.2094(5) 0.7657(4) 0.57419(15) 0.0318(14) Uani 1 1 d . U . . .
C032 C 0.6933(4) 0.4702(4) 0.64620(14) 0.0283(13) Uani 1 1 d . U . . .
C033 C 0.4751(4) 0.8033(4) 0.61962(14) 0.0269(13) Uani 1 1 d . U . . .
H033 H 0.450535 0.851877 0.612144 0.032 Uiso 1 1 calc R U . . .
N5A N 0.7417(5) 0.1901(5) 0.91006(14) 0.0495(17) Uani 1 1 d . U . . .
C037 C 0.3923(5) 0.5163(4) 0.71802(14) 0.0310(14) Uani 1 1 d . U . . .
C038 C 0.3466(5) 0.6548(4) 0.56813(13) 0.0268(13) Uani 1 1 d . U . . .
H038 H 0.392013 0.615415 0.566109 0.032 Uiso 1 1 calc R U . . .
C03A C 0.3358(6) 0.6494(5) 0.70479(16) 0.0443(16) Uani 1 1 d . U . . .
C03B C 0.0008(4) 0.2577(4) 0.66819(13) 0.0268(13) Uani 1 1 d . U . . .
H03B H -0.053171 0.264850 0.656678 0.032 Uiso 1 1 calc R U . . .
F03C F 0.2046(5) 0.5618(5) 0.77756(12) 0.099(2) Uani 1 1 d . U . . .
F03D F -0.0664(6) 0.5742(3) 0.57242(13) 0.103(3) Uani 1 1 d . U . . .
C03E C 0.4597(5) 0.1122(4) 0.65977(14) 0.0298(13) Uani 1 1 d . U . . .
C2 C 0.2425(4) 0.2703(4) 0.61549(12) 0.0197(11) Uani 1 1 d . U . . .
F03G F 0.7119(4) 0.0529(3) 0.63842(19) 0.107(3) Uani 1 1 d . U . . .
C03H C 0.4631(5) 0.4519(4) 0.71914(13) 0.0292(13) Uani 1 1 d . U . . .
C03I C 0.2732(5) 0.6556(4) 0.54769(14) 0.0304(13) Uani 1 1 d . U . . .
F03J F 0.4250(5) 0.2976(5) 0.86363(15) 0.110(3) Uani 1 1 d . U . . .
C03K C 0.5321(5) 0.3247(4) 0.70120(13) 0.0280(13) Uani 1 1 d . U . . .
C03L C 0.0104(4) 0.0428(4) 0.58487(14) 0.0288(14) Uani 1 1 d . U . . .
H03L H -0.003849 0.004149 0.569012 0.035 Uiso 1 1 calc R U . . .
C03M C 0.5916(5) 0.3290(5) 0.72508(15) 0.0375(16) Uani 1 1 d . U . . .
H03M H 0.635303 0.287686 0.727573 0.045 Uiso 1 1 calc R U . . .
C03N C 0.1112(4) 0.1536(4) 0.61197(12) 0.0223(11) Uani 1 1 d . U . . .
C03O C 0.6135(5) 0.2304(5) 0.66939(15) 0.0329(15) Uani 1 1 d . U . . .
H03O H 0.667022 0.269585 0.672786 0.039 Uiso 1 1 calc R U . . .
C03P C 0.4690(5) 0.3870(4) 0.69829(13) 0.0263(13) Uani 1 1 d . U . . .
C03Q C 0.9645(5) 0.0830(5) 0.78089(15) 0.0372(15) Uani 1 1 d . U . . .
C03R C 0.2794(5) 0.0281(4) 0.53176(15) 0.0338(14) Uani 1 1 d . U . . .
H03R H 0.319863 0.009205 0.519379 0.041 Uiso 1 1 calc R U . . .
C03U C 0.1559(5) 0.2362(5) 0.70233(14) 0.0337(14) Uani 1 1 d . U . . .
F03V F 0.9565(4) 0.4980(4) 0.86242(18) 0.104(2) Uani 1 1 d . U . . .
C03W C 0.5757(5) 0.2593(5) 0.81645(14) 0.0333(14) Uani 1 1 d . U . . .
C03Z C 0.0911(5) 0.2874(5) 0.71175(14) 0.0347(15) Uani 1 1 d . U . . .
H03Z H 0.099457 0.314315 0.729685 0.042 Uiso 1 1 calc R U . . .
C040 C 0.5048(5) 0.2346(5) 0.79540(15) 0.0365(15) Uani 1 1 d . U . . .
C041 C -0.0331(4) 0.1002(4) 0.62754(15) 0.0297(14) Uani 1 1 d . U . . .
H041 H -0.075831 0.099892 0.640475 0.036 Uiso 1 1 calc R U . . .
C042 C 0.7279(5) 0.4791(4) 0.67324(14) 0.0304(14) Uani 1 1 d . U . . .
H042 H 0.770135 0.441052 0.680130 0.036 Uiso 1 1 calc R U . . .
OA O 0.9514(5) 0.1949(5) 0.85228(17) 0.077(2) Uani 1 1 d . U . . .
C044 C 0.5511(5) 0.8146(4) 0.63833(15) 0.0318(15) Uani 1 1 d . U . . .
N4A N 0.8519(5) -0.0743(5) 0.88641(14) 0.0545(19) Uani 1 1 d . U . . .
F39 F 0.3119(8) 0.7142(6) 0.6643(2) 0.0764(15) Uani 0.622(9) 1 d D U P D 1
C048 C 0.0141(5) 0.2983(5) 0.69452(14) 0.0312(14) Uani 1 1 d . U . . .
C04A C 0.6995(5) 0.5447(5) 0.69007(14) 0.0307(14) Uani 1 1 d . U . . .
F9 F 1.2133(9) 0.0421(8) 0.8761(2) 0.0883(16) Uani 0.707(16) 1 d D U P E 1
C04C C 0.7279(6) 0.4073(5) 0.62666(17) 0.0475(16) Uani 1 1 d . U . . .
C04D C 0.5424(5) 0.0439(6) 0.74698(15) 0.0404(16) Uani 1 1 d . U . . .
C080 C 1.1115(9) -0.2659(9) 0.8067(3) 0.084(2) Uani 1 1 d . U . . .
F34 F 0.6258(8) 0.1799(6) 0.4888(3) 0.0508(10) Uani 0.488(12) 1 d D U P A 1
C04H C 0.4918(5) 0.1489(5) 0.77945(14) 0.0333(14) Uani 1 1 d . U . . .
C04I C 0.5230(5) 0.4532(5) 0.74284(14) 0.0381(16) Uani 1 1 d . U . . .
H04I H 0.519713 0.495338 0.757471 0.046 Uiso 1 1 calc R U . . .
F8 F 1.2101(8) 0.0410(7) 0.8326(2) 0.0883(16) Uani 0.707(16) 1 d D U P E 1
C04K C 0.2694(6) 0.5959(5) 0.52246(15) 0.0387(15) Uani 1 1 d . U . . .
C04L C 0.1512(6) 0.0026(5) 0.49481(15) 0.0440(16) Uani 1 1 d . U . . .
C04M C 0.8905(5) 0.1335(5) 0.77553(15) 0.0384(16) Uani 1 1 d . U . . .
H04M H 0.830816 0.106158 0.769857 0.046 Uiso 1 1 calc R U . . .
C04N C 0.4073(5) 0.0365(5) 0.56879(16) 0.0389(15) Uani 1 1 d . U . . .
C04O C 0.2049(5) 0.7107(4) 0.55072(15) 0.0340(14) Uani 1 1 d . U . . .
H04O H 0.155442 0.710847 0.536868 0.041 Uiso 1 1 calc R U . . .
F21 F 0.4320(9) 0.0467(10) 0.9753(2) 0.100(2) Uani 0.640(10) 1 d D U P F 1
C28 C 0.0505(5) 0.3850(5) 0.61162(15) 0.0333(15) Uani 1 1 d . U . . .
H28D H 0.044204 0.380838 0.591850 0.050 Uiso 1 1 calc R U . . .
H28E H 0.000396 0.415695 0.618145 0.050 Uiso 1 1 calc R U . . .
H28F H 0.048092 0.326787 0.617718 0.050 Uiso 1 1 calc R U . . .
C2A C 0.6868(5) 0.1552(5) 0.83550(14) 0.0332(15) Uani 1 1 d . U . . .
C04S C 0.4065(5) 0.0993(5) 0.77698(14) 0.0371(15) Uani 1 1 d . U . . .
H04S H 0.359605 0.117738 0.787201 0.044 Uiso 1 1 calc R U . . .
C04T C 0.3980(5) 0.5868(5) 0.70271(15) 0.0380(16) Uani 1 1 d . U . . .
H04T H 0.444028 0.592122 0.690901 0.046 Uiso 1 1 calc R U . . .
F11 F 0.4698(13) -0.3162(12) 0.7701(3) 0.104(2) Uani 0.528(8) 1 d D U P G 1
C04V C -0.0499(5) 0.0474(5) 0.60374(16) 0.0353(16) Uani 1 1 d . U . . .
C04W C 0.3797(5) 0.0462(5) 0.65687(16) 0.0351(14) Uani 1 1 d . U . . .
C04X C 0.5916(5) 0.7474(4) 0.64928(15) 0.0322(15) Uani 1 1 d . U . . .
H04X H 0.644810 0.758334 0.661987 0.039 Uiso 1 1 calc R U . . .
C04Y C 0.5855(5) 0.3944(6) 0.74491(15) 0.0438(18) Uani 1 1 d . U . . .
C04Z C 0.3906(5) 0.0248(6) 0.75998(16) 0.0433(16) Uani 1 1 d . U . . .
C050 C 0.2401(6) 0.2223(6) 0.72124(16) 0.0471(15) Uani 1 1 d . U . . .
C051 C 0.8215(6) 0.4119(6) 0.86549(17) 0.0472(18) Uani 1 1 d . U . . .
C052 C 0.1338(5) 0.8229(5) 0.57847(19) 0.0458(17) Uani 1 1 d . U . . .
F053 F 0.5918(4) -0.0539(5) 0.71386(15) 0.107(3) Uani 1 1 d . U . . .
C054 C 1.0498(5) 0.1251(5) 0.78991(15) 0.0397(16) Uani 1 1 d . U . . .
H054 H 1.100210 0.091774 0.793664 0.048 Uiso 1 1 calc R U . . .
C055 C 0.5845(5) 0.3432(5) 0.82928(15) 0.0377(15) Uani 1 1 d . U . . .
C056 C 0.5602(5) 0.1197(5) 0.76453(14) 0.0385(15) Uani 1 1 d . U . . .
H056 H 0.618656 0.151183 0.766293 0.046 Uiso 1 1 calc R U . . .
C057 C 0.9509(5) -0.0125(5) 0.77477(16) 0.0409(15) Uani 1 1 d . U . . .
C058 C 0.4586(5) -0.0032(6) 0.74468(15) 0.0430(17) Uani 1 1 d . U . . .
H058 H 0.446948 -0.054525 0.732760 0.052 Uiso 1 1 calc R U . . .
C059 C 0.5384(5) 0.0946(4) 0.64798(15) 0.0310(14) Uani 1 1 d . U . . .
H059 H 0.540297 0.042594 0.636812 0.037 Uiso 1 1 calc R U . . .
C05B C 0.5206(6) 0.4016(5) 0.82218(16) 0.0422(17) Uani 1 1 d . U . . .
H05B H 0.525141 0.458232 0.831135 0.051 Uiso 1 1 calc R U . . .
C05C C 0.6389(6) 0.4198(5) 0.87509(16) 0.0458(18) Uani 1 1 d . U . . .
H05C H 0.576782 0.424128 0.878151 0.055 Uiso 1 1 calc R U . . .
C05D C 0.6133(5) 0.1544(5) 0.65288(16) 0.0347(15) Uani 1 1 d . U . . .
C05E C 0.9450(6) -0.1971(6) 0.88516(16) 0.0481(18) Uani 1 1 d . U . . .
F17 F 0.2469(7) -0.0201(8) 0.7345(2) 0.0792(15) Uani 0.573(8) 1 d D U P H 1
F5 F 1.0501(12) -0.3266(11) 0.7963(4) 0.0846(16) Uani 0.52(2) 1 d D U P I 1
C5A C 0.7503(5) 0.1462(6) 0.89001(16) 0.0409(16) Uani 1 1 d . U . . .
C3A C 0.7999(5) 0.0117(5) 0.82134(15) 0.0354(15) Uani 1 1 d . U . . .
C05J C 0.7515(6) 0.3715(6) 0.84664(16) 0.0440(17) Uani 1 1 d . U . . .
H05J H 0.766004 0.341189 0.830600 0.053 Uiso 1 1 calc R U . . .
C05K C 0.8037(6) -0.2760(5) 0.79980(17) 0.0463(18) Uani 1 1 d . U . . .
H05K H 0.864964 -0.284586 0.806363 0.056 Uiso 1 1 calc R U . . .
C05L C 0.9048(5) 0.2253(5) 0.77859(15) 0.0370(15) Uani 1 1 d . U . . .
C05M C 1.0238(6) -0.2222(6) 0.84429(17) 0.0491(19) Uani 1 1 d . U . . .
H05M H 0.996013 -0.279724 0.842442 0.059 Uiso 1 1 calc R U . . .
F38 F 0.3187(8) 0.7964(6) 0.7007(2) 0.0764(15) Uani 0.622(9) 1 d D U P D 1
C05O C 1.0638(5) 0.2142(5) 0.79362(15) 0.0364(15) Uani 1 1 d . U . . .
C05P C 1.0027(6) -0.1639(6) 0.86478(16) 0.0469(17) Uani 1 1 d . U . . .
F05Q F 0.4221(6) 0.1652(6) 0.85131(14) 0.123(3) Uani 1 1 d . U . . .
C05R C 0.7436(6) 0.5594(6) 0.71901(16) 0.0452(16) Uani 1 1 d . U . . .
C05S C 0.2657(6) 0.6389(5) 0.72064(16) 0.0457(18) Uani 1 1 d . U . . .
H05S H 0.222920 0.681331 0.721680 0.055 Uiso 1 1 calc R U . . .
C05T C 0.3216(5) 0.5068(5) 0.73433(14) 0.0340(15) Uani 1 1 d . U . . .
H05T H 0.317732 0.459006 0.744904 0.041 Uiso 1 1 calc R U . . .
F4 F 1.1869(13) -0.2997(13) 0.8167(3) 0.0846(16) Uani 0.52(2) 1 d D U P I 1
C05V C 0.7861(6) -0.2074(5) 0.78399(17) 0.0466(17) Uani 1 1 d . U . . .
C05W C 0.8737(6) -0.1542(6) 0.89614(16) 0.050(2) Uani 1 1 d . U . . .
C05X C -0.0570(5) 0.3553(5) 0.70352(15) 0.0377(15) Uani 1 1 d . U . . .
C05Y C 0.2566(6) 0.5674(5) 0.73510(15) 0.0405(16) Uani 1 1 d . U . . .
C05Z C 0.3022(7) -0.0264(8) 0.7578(3) 0.071(2) Uani 1 1 d . U . . .
C061 C 0.6597(6) 0.3754(5) 0.85131(15) 0.0392(15) Uani 1 1 d . U . . .
C062 C 0.6960(6) 0.1345(5) 0.6390(2) 0.058(2) Uani 1 1 d . U . . .
C065 C 1.0431(7) -0.0786(6) 0.86666(17) 0.0533(19) Uani 1 1 d . U . . .
H065 H 1.027529 -0.036566 0.879871 0.064 Uiso 1 1 calc R U . . .
C066 C 0.8242(5) 0.2766(6) 0.77173(18) 0.0452(16) Uani 1 1 d . U . . .
C067 C 0.7328(7) -0.3305(6) 0.80579(18) 0.0536(19) Uani 1 1 d . U . . .
C068 C 1.1079(7) -0.0555(7) 0.8485(2) 0.0616(19) Uani 1 1 d . U . . .
F37 F 0.4362(7) 0.7514(6) 0.6860(2) 0.0764(15) Uani 0.622(9) 1 d D U P D 1
C06A C 1.0087(6) -0.0530(6) 0.75905(17) 0.0498(19) Uani 1 1 d . U . . .
H06A H 1.059044 -0.020301 0.753371 0.060 Uiso 1 1 calc R U . . .
C06B C 0.4411(5) 0.2934(5) 0.78821(16) 0.0426(17) Uani 1 1 d . U . . .
H06B H 0.392310 0.277443 0.774249 0.051 Uiso 1 1 calc R U . . .
C06C C 0.8631(6) -0.1517(5) 0.77564(16) 0.0454(16) Uani 1 1 d . U . . .
C06D C 1.1286(7) -0.1145(7) 0.8290(2) 0.062(2) Uani 1 1 d . U . . .
H06D H 1.172189 -0.099357 0.817104 0.075 Uiso 1 1 calc R U . . .
C06E C 0.4507(6) 0.3750(6) 0.80182(16) 0.0446(18) Uani 1 1 d . U . . .
C06F C 0.1778(7) 0.5534(6) 0.75150(19) 0.058(2) Uani 1 1 d . U . . .
C4A C 0.8253(6) -0.0152(6) 0.87580(15) 0.0453(18) Uani 1 1 d . U . . .
F7 F 1.1032(7) 0.0954(6) 0.8530(3) 0.0883(16) Uani 0.707(16) 1 d D U P E 1
C30 C 0.1714(5) 0.4671(6) 0.67035(14) 0.0410(18) Uani 1 1 d . U . . .
H30D H 0.175589 0.410432 0.677321 0.062 Uiso 1 1 calc R U . . .
H30E H 0.112777 0.489027 0.673819 0.062 Uiso 1 1 calc R U . . .
H30F H 0.221878 0.507434 0.679377 0.062 Uiso 1 1 calc R U . . .
C06J C 0.6432(6) -0.3230(6) 0.79609(19) 0.054(2) Uani 1 1 d . U . . .
H06J H 0.594922 -0.361996 0.800185 0.065 Uiso 1 1 calc R U . . .
C06K C 1.1543(6) 0.2580(6) 0.80481(16) 0.0461(16) Uani 1 1 d . U . . .
C06L C 0.6167(6) 0.0162(6) 0.73081(17) 0.0495(18) Uani 1 1 d . U . . .
C06M C 0.3432(9) 0.7248(6) 0.6892(2) 0.071(2) Uani 1 1 d . U . . .
C29 C 0.1649(6) 0.5830(5) 0.6146(2) 0.052(2) Uani 1 1 d . U . . .
H29D H 0.215979 0.622906 0.623460 0.079 Uiso 1 1 calc R U . . .
H29E H 0.106924 0.602769 0.619598 0.079 Uiso 1 1 calc R U . . .
H29F H 0.164865 0.581127 0.594983 0.079 Uiso 1 1 calc R U . . .
C06P C 0.9909(5) 0.2658(5) 0.78767(15) 0.0388(16) Uani 1 1 d . U . . .
H06P H 1.000721 0.327058 0.789838 0.047 Uiso 1 1 calc R U . . .
C06Q C 0.7088(6) 0.4574(6) 0.89408(17) 0.0482(18) Uani 1 1 d . U . . .
C06R C 0.8785(5) -0.0635(5) 0.78374(15) 0.0405(15) Uani 1 1 d . U . . .
C06S C 0.6258(7) -0.2551(6) 0.7798(2) 0.061(2) Uani 1 1 d . U . . .
C06T C 0.7998(6) 0.4547(6) 0.88985(18) 0.0515(19) Uani 1 1 d . U . . .
H06T H 0.847063 0.481138 0.903054 0.062 Uiso 1 1 calc R U . . .
F16 F 0.3094(7) -0.1151(7) 0.7571(3) 0.0792(15) Uani 0.573(8) 1 d D U P H 1
C06V C 0.9947(7) -0.1397(6) 0.75147(18) 0.057(2) Uani 1 1 d . U . . .
C1A C 0.8833(6) 0.1518(6) 0.85363(17) 0.0487(18) Uani 1 1 d . U . . .
C06Y C 0.6457(7) -0.2967(6) 0.5733(2) 0.063(2) Uani 1 1 d . U . . .
H06Y H 0.647373 -0.357650 0.572532 0.075 Uiso 1 1 calc R U . . .
C06Z C 0.9184(6) 0.4158(7) 0.8601(2) 0.0567(19) Uani 1 1 d . U . . .
C070 C 0.7524(10) -0.3990(9) 0.8239(3) 0.092(3) Uani 1 1 d . U . . .
C071 C 0.9653(6) -0.2751(6) 0.89491(17) 0.0490(19) Uani 1 1 d . U . . .
H071 H 1.013365 -0.305309 0.888455 0.059 Uiso 1 1 calc R U . . .
F2 F 0.7967(11) -0.3659(9) 0.8481(3) 0.097(2) Uani 0.507(9) 1 d D U P J 1
C073 C 0.7110(7) -0.2470(7) 0.5893(2) 0.067(2) Uani 1 1 d . U . . .
C075 C 0.8464(7) -0.2690(6) 0.92461(18) 0.055(2) Uani 1 1 d . U . . .
H075 H 0.813168 -0.295685 0.937394 0.066 Uiso 1 1 calc R U . . .
F18 F 0.2513(7) -0.0102(8) 0.7778(3) 0.0792(15) Uani 0.573(8) 1 d D U P H 1
C077 C 1.0843(6) -0.1980(7) 0.82666(19) 0.0570(19) Uani 1 1 d . U . . .
C07A C 0.6691(8) -0.1863(8) 0.9308(2) 0.068(2) Uani 1 1 d . U . . .
H07A H 0.652239 -0.239567 0.920147 0.082 Uiso 1 1 calc R U . . .
C07B C 0.8260(7) -0.1869(6) 0.91600(17) 0.053(2) Uani 1 1 d . U . . .
C07C C 0.6960(6) -0.1984(5) 0.77402(18) 0.0513(19) Uani 1 1 d . U . . .
H07C H 0.682652 -0.152791 0.763145 0.062 Uiso 1 1 calc R U . . .
F22 F 0.7787(14) 0.0391(13) 1.0068(4) 0.0969(18) Uani 0.410(11) 1 d D U P K 1
C07E C 0.7557(7) -0.1428(7) 0.93022(17) 0.058(2) Uani 1 1 d . U . . .
C07G C 0.9237(7) -0.1885(6) 0.75975(18) 0.056(2) Uani 1 1 d . U . . .
H07G H 0.915781 -0.248883 0.754502 0.067 Uiso 1 1 calc R U . . .
F19 F 0.3289(8) 0.0131(9) 0.9422(2) 0.100(2) Uani 0.640(10) 1 d D U P F 1
C07I C 0.9162(6) -0.3078(6) 0.91366(18) 0.0501(19) Uani 1 1 d . U . . .
C07K C 0.6845(8) 0.5061(7) 0.9188(2) 0.063(2) Uani 1 1 d . U . . .
F1 F 0.6808(10) -0.4524(10) 0.8276(3) 0.097(2) Uani 0.507(9) 1 d D U P J 1
C29A C 0.6431(9) -0.1654(6) 0.8546(2) 0.076(3) Uani 1 1 d . U . . .
H29A H 0.659808 -0.183031 0.836672 0.114 Uiso 1 1 calc R U . . .
H29B H 0.587683 -0.200302 0.857775 0.114 Uiso 1 1 calc R U . . .
H29C H 0.693394 -0.173914 0.868352 0.114 Uiso 1 1 calc R U . . .
F24 F 0.8216(15) 0.1104(12) 0.9747(3) 0.0969(18) Uani 0.410(11) 1 d D U P K 1
F07O F 0.7602(10) 0.4172(6) 1.00008(19) 0.193(5) Uani 1 1 d . U . . .
F20 F 0.3203(9) 0.1232(8) 0.9693(3) 0.100(2) Uani 0.640(10) 1 d D U P F 1
F3 F 0.8151(12) -0.4532(9) 0.8130(3) 0.097(2) Uani 0.507(9) 1 d D U P J 1
C07R C 0.5769(7) -0.2637(7) 0.5581(2) 0.068(2) Uani 1 1 d . U . . .
H07R H 0.532795 -0.301551 0.546650 0.082 Uiso 1 1 calc R U . . .
C07S C 0.7784(8) -0.0648(7) 0.94556(17) 0.063(2) Uani 1 1 d . U . . .
H07S H 0.836387 -0.034108 0.944995 0.076 Uiso 1 1 calc R U . . .
C28A C 0.5506(7) -0.0107(7) 0.89350(19) 0.060(2) Uani 1 1 d . U . . .
H28A H 0.597348 0.002741 0.909075 0.089 Uiso 1 1 calc R U . . .
H28B H 0.513040 -0.063625 0.895858 0.089 Uiso 1 1 calc R U . . .
H28C H 0.511557 0.037219 0.892026 0.089 Uiso 1 1 calc R U . . .
C07U C 0.7072(9) -0.1562(7) 0.5898(3) 0.085(3) Uani 1 1 d . U . . .
H07U H 0.753762 -0.118599 0.600388 0.102 Uiso 1 1 calc R U . . .
C07V C 0.7162(9) -0.0309(7) 0.96189(18) 0.073(2) Uani 1 1 d D U . . .
C30A C 0.5067(8) -0.0268(7) 0.8249(2) 0.074(3) Uani 1 1 d . U . . .
H30A H 0.479274 0.028389 0.826881 0.112 Uiso 1 1 calc R U . . .
H30B H 0.460040 -0.074365 0.825919 0.112 Uiso 1 1 calc R U . . .
H30C H 0.530883 -0.033146 0.807430 0.112 Uiso 1 1 calc R U . . .
F12 F 0.5335(9) -0.2598(9) 0.7380(3) 0.104(2) Uani 0.528(8) 1 d D U P G 1
C07Y C 0.6089(9) -0.1519(9) 0.9469(2) 0.085(3) Uani 1 1 d D U . . .
C07Z C 1.1582(10) 0.0303(8) 0.8532(3) 0.085(2) Uani 1 1 d . U . . .
F6 F 1.1405(12) -0.2222(11) 0.7847(3) 0.0846(16) Uani 0.52(2) 1 d D U P I 1
F23 F 0.6844(13) 0.1102(13) 0.9845(3) 0.0969(18) Uani 0.410(11) 1 d D U P K 1
C084 C 0.6289(9) -0.0750(8) 0.9628(2) 0.081(2) Uani 1 1 d . U . . .
H084 H 0.586296 -0.052604 0.973954 0.097 Uiso 1 1 calc R U . . .
C087 C 0.7441(11) 0.0469(9) 0.9806(2) 0.096(2) Uani 1 1 d D U . . .
C088 C 0.5709(9) -0.1777(8) 0.5591(2) 0.082(3) Uani 1 1 d . U . . .
H088 H 0.521599 -0.155467 0.548737 0.098 Uiso 1 1 calc R U . . .
F15 F 0.5018(12) -0.2717(13) 0.9333(4) 0.144(3) Uani 0.551(9) 1 d D U P L 1
C08E C 0.7886(10) -0.2842(12) 0.6053(3) 0.122(5) Uani 1 1 d . U . . .
H08A H 0.828842 -0.237238 0.615671 0.184 Uiso 1 1 calc R U . . .
H08B H 0.763700 -0.322930 0.617714 0.184 Uiso 1 1 calc R U . . .
H08C H 0.823629 -0.316714 0.592991 0.184 Uiso 1 1 calc R U . . .
C08G C 1.1540(10) 0.2094(10) 1.0031(3) 0.102(4) Uiso 1 1 d . . . . .
H08G H 1.173573 0.152902 1.000451 0.123 Uiso 1 1 calc R U . . .
C08H C 0.6353(11) -0.1218(8) 0.5749(3) 0.095(3) Uani 1 1 d . U . . .
H08H H 0.631060 -0.061179 0.575708 0.114 Uiso 1 1 calc R U . . .
F10 F 0.4990(10) -0.1767(10) 0.7714(4) 0.104(2) Uani 0.528(8) 1 d D U P G 1
F14 F 0.5094(12) -0.2139(12) 0.9749(4) 0.144(3) Uani 0.551(9) 1 d D U P L 1
C08O C 1.0943(11) 0.3700(11) 1.0103(3) 0.111(5) Uiso 1 1 d . . . . .
H08O H 1.072888 0.425801 1.012653 0.133 Uiso 1 1 calc R U . . .
C08P C 1.2153(11) 0.2811(11) 1.0006(3) 0.111(5) Uiso 1 1 d . . . . .
H08P H 1.276267 0.273084 0.997073 0.133 Uiso 1 1 calc R U . . .
C08R C 1.1869(12) 0.3624(12) 1.0035(3) 0.126(6) Uiso 1 1 d . . . . .
H08R H 1.226051 0.411851 1.001053 0.152 Uiso 1 1 calc R U . . .
F13 F 0.4493(11) -0.1457(12) 0.9414(4) 0.144(3) Uani 0.551(9) 1 d D U P L 1
C093 C 1.0705(12) 0.2186(11) 1.0088(3) 0.112(5) Uiso 1 1 d . . . . .
C095 C 1.0377(13) 0.2998(12) 1.0134(4) 0.130(6) Uiso 1 1 d . . . . .
H095 H 0.977984 0.305396 1.018488 0.156 Uiso 1 1 calc R U . . .
F27 F 1.1592(8) 0.4315(10) 0.9354(2) 0.211(2) Uani 1 1 d D U . . .
C31 C 0.5189(13) -0.1977(14) 0.9476(5) 0.144(4) Uani 1 1 d D U . . .
C47 C 1.007(2) 0.151(2) 1.0132(6) 0.256(14) Uiso 1 1 d . . . . .
H47A H 0.949516 0.174034 1.017172 0.384 Uiso 1 1 calc R U . . .
H47B H 0.995498 0.109701 0.997050 0.384 Uiso 1 1 calc R U . . .
H47C H 1.031864 0.121015 1.028555 0.384 Uiso 1 1 calc R U . . .
F42 F 1.1598(8) 0.3520(10) 0.8952(3) 0.211(2) Uani 1 1 d D U . . .
C32 C 0.5321(9) -0.2504(9) 0.7679(3) 0.101(3) Uani 1 1 d . U . . .
F26 F 1.2430(8) 0.3175(10) 0.9311(2) 0.211(2) Uani 1 1 d D U . . .
F41 F 0.9870(8) -0.0103(12) 0.9286(3) 0.211(2) Uani 1 1 d . U . . .
F40 F 1.0751(8) 0.0409(11) 0.9627(3) 0.211(2) Uani 1 1 d . U . . .
F25 F 1.1286(8) 0.0310(11) 0.9270(3) 0.211(2) Uani 1 1 d . U . . .
O8 O 0.4386(14) -0.4353(13) 0.8854(4) 0.228(8) Uiso 1 1 d . . . . .
C33 C 0.3171(14) -0.4785(13) 0.8489(4) 0.151(7) Uiso 1 1 d . . . . .
H33A H 0.313448 -0.528816 0.835221 0.181 Uiso 1 1 calc R U . . .
H33B H 0.254241 -0.460450 0.849258 0.181 Uiso 1 1 calc R U . . .
C36 C 0.3782(15) -0.4016(14) 0.8387(4) 0.163(8) Uiso 1 1 d . . . . .
H36A H 0.340666 -0.352782 0.835304 0.195 Uiso 1 1 calc R U . . .
H36B H 0.401317 -0.421539 0.821585 0.195 Uiso 1 1 calc R U . . .
C35 C 0.352(2) -0.513(2) 0.8798(6) 0.247(14) Uiso 1 1 d . . . . .
H35A H 0.305897 -0.506778 0.892773 0.297 Uiso 1 1 calc R U . . .
H35B H 0.372037 -0.571810 0.878698 0.297 Uiso 1 1 calc R U . . .
C34 C 0.464(2) -0.370(2) 0.8617(6) 0.235(13) Uiso 1 1 d . . . . .
H34A H 0.464585 -0.308145 0.868167 0.282 Uiso 1 1 calc R U . . .
H34B H 0.524115 -0.380644 0.855184 0.282 Uiso 1 1 calc R U . . .
C6 C 0.2049(4) 0.3046(4) 0.52554(11) 0.0194(11) Uani 1 1 d D U . . .
C7 C 0.1104(4) 0.2932(4) 0.51664(11) 0.0202(11) Uani 1 1 d D U . . .
C8 C 0.0819(4) 0.2482(4) 0.49131(12) 0.0275(14) Uani 1 1 d D U . . .
H8 H 0.018499 0.237371 0.485012 0.033 Uiso 1 1 calc R U . . .
C9 C 0.1470(4) 0.2202(5) 0.47574(13) 0.0294(14) Uani 1 1 d D U . . .
C10 C 0.2391(4) 0.2327(4) 0.48394(12) 0.0251(13) Uani 1 1 d D U . . .
H10 H 0.281589 0.212296 0.472425 0.030 Uiso 1 1 calc R U . . .
C11 C 0.2703(4) 0.2752(4) 0.50911(12) 0.0229(12) Uani 1 1 d D U . . .
C12 C 0.3711(4) 0.2871(4) 0.51744(12) 0.0216(12) Uani 1 1 d D U . . .
C13 C 0.4153(4) 0.3668(4) 0.52848(12) 0.0213(12) Uani 1 1 d D U . . .
H13 H 0.380317 0.414254 0.532163 0.026 Uiso 1 1 calc R U . . .
C14 C 0.5098(4) 0.3769(4) 0.53407(13) 0.0238(12) Uani 1 1 d D U . . .
C15 C 0.5560(5) 0.4640(4) 0.54527(14) 0.0300(13) Uani 1 1 d D U . . .
C16 C 0.5627(4) 0.3090(4) 0.52913(14) 0.0279(13) Uani 1 1 d D U . . .
H16 H 0.627435 0.316368 0.533392 0.034 Uiso 1 1 calc R U . . .
C17 C 0.5200(5) 0.2304(5) 0.51790(16) 0.0355(15) Uani 1 1 d D U . . .
C18 C 0.5776(5) 0.1589(5) 0.5117(2) 0.0525(16) Uani 1 1 d D U . . .
C19 C 0.4248(5) 0.2192(4) 0.51231(15) 0.0311(15) Uani 1 1 d D U . . .
H19 H 0.396139 0.164444 0.504884 0.037 Uiso 1 1 calc R U . . .
C20 C 0.0377(4) 0.3271(4) 0.53230(12) 0.0211(12) Uani 1 1 d D U . . .
C21 C -0.0253(4) 0.2715(4) 0.54274(12) 0.0228(12) Uani 1 1 d D U . . .
H21 H -0.018495 0.211203 0.541550 0.027 Uiso 1 1 calc R U . . .
C22 C -0.0978(4) 0.3032(4) 0.55484(13) 0.0251(12) Uani 1 1 d D U . . .
C23 C -0.1623(5) 0.2436(4) 0.56800(14) 0.0305(13) Uani 1 1 d D U . . .
C24 C -0.1105(4) 0.3911(4) 0.55627(13) 0.0263(13) Uani 1 1 d D U . . .
H24 H -0.161648 0.412465 0.563861 0.032 Uiso 1 1 calc R U . . .
C25 C -0.0463(4) 0.4473(4) 0.54630(13) 0.0284(13) Uani 1 1 d D U . . .
C26 C -0.0603(6) 0.5412(4) 0.54777(17) 0.0410(16) Uani 1 1 d D U . . .
C27 C 0.0273(5) 0.4159(4) 0.53452(13) 0.0277(13) Uani 1 1 d D U . . .
H27 H 0.070709 0.454794 0.527948 0.033 Uiso 1 1 calc R U . . .
C6A C 0.7472(6) 0.2475(6) 0.93288(16) 0.0558(19) Uani 1 1 d D U . . .
C7A C 0.6655(7) 0.2668(6) 0.94308(16) 0.0576(19) Uani 1 1 d D U . . .
C8A C 0.6708(9) 0.3239(8) 0.9669(2) 0.099(4) Uani 1 1 d D U . . .
H8A H 0.617439 0.336045 0.975115 0.118 Uiso 1 1 calc R U . . .
C9A C 0.7559(11) 0.3609(9) 0.9775(3) 0.120(4) Uani 1 1 d D U . . .
C10A C 0.8358(11) 0.3425(10) 0.9673(3) 0.123(4) Uani 1 1 d D U . . .
H10A H 0.892698 0.369673 0.975879 0.147 Uiso 1 1 calc R U . . .
C11A C 0.8342(8) 0.2851(9) 0.9448(2) 0.102(3) Uani 1 1 d D U . . .
C12A C 0.9244(11) 0.2572(15) 0.9365(5) 0.211(2) Uani 1 1 d D U . . .
C13A C 0.9976(12) 0.3168(15) 0.9326(5) 0.211(2) Uani 1 1 d D U . . .
H13A H 0.989437 0.376631 0.932286 0.253 Uiso 1 1 calc R U . . .
C14A C 1.0813(13) 0.2860(15) 0.9293(5) 0.211(2) Uani 1 1 d D U . . .
C15A C 1.1565(13) 0.3484(12) 0.9226(3) 0.211(2) Uani 1 1 d D U . . .
C16A C 1.1005(13) 0.1994(15) 0.9282(5) 0.211(2) Uani 1 1 d D U . . .
H16A H 1.158425 0.181560 0.924437 0.253 Uiso 1 1 calc R U . . .
C17A C 1.0328(13) 0.1444(15) 0.9327(5) 0.211(2) Uani 1 1 d D U . . .
C18A C 1.0499(16) 0.0600(17) 0.9384(6) 0.211(2) Uani 1 1 d D U . . .
C19A C 0.9440(13) 0.1735(15) 0.9368(5) 0.211(2) Uani 1 1 d D U . . .
H19A H 0.896800 0.131692 0.939959 0.253 Uiso 1 1 calc R U . . .
C20A C 0.5722(6) 0.2241(6) 0.93207(15) 0.0540(18) Uani 1 1 d D U . . .
C21A C 0.5330(6) 0.2377(6) 0.90641(16) 0.051(2) Uani 1 1 d D U . . .
H21A H 0.566335 0.269818 0.894791 0.061 Uiso 1 1 calc R U . . .
C22A C 0.4432(6) 0.2027(6) 0.89820(18) 0.057(2) Uani 1 1 d D U . . .
C23A C 0.3978(7) 0.2209(9) 0.8711(2) 0.075(2) Uani 1 1 d D U . . .
C24A C 0.3917(6) 0.1542(7) 0.91432(19) 0.063(2) Uani 1 1 d D U . . .
H24A H 0.330503 0.131702 0.908299 0.075 Uiso 1 1 calc R U . . .
C25A C 0.4340(6) 0.1403(8) 0.93968(19) 0.073(3) Uani 1 1 d D U . . .
C26A C 0.3845(10) 0.0893(10) 0.9579(3) 0.099(3) Uani 1 1 d D U . . .
C27A C 0.5219(6) 0.1778(7) 0.94883(18) 0.064(2) Uani 1 1 d D U . . .
H27A H 0.547654 0.171587 0.966734 0.077 Uiso 1 1 calc R U . . .
F1A F 0.6951(10) -0.4125(10) 0.8425(3) 0.097(2) Uani 0.493(9) 1 d D U P J 2
F2A F 0.8354(11) -0.3932(10) 0.8381(3) 0.097(2) Uani 0.493(9) 1 d D U P J 2
F3A F 0.7495(12) -0.4787(9) 0.8110(3) 0.097(2) Uani 0.493(9) 1 d D U P J 2
F5A F 1.0309(12) -0.3113(12) 0.7938(4) 0.0846(16) Uani 0.48(2) 1 d D U P I 2
F4A F 1.1531(14) -0.3322(14) 0.8199(3) 0.0846(16) Uani 0.48(2) 1 d D U P I 2
F6A F 1.1625(12) -0.2454(13) 0.7881(3) 0.0846(16) Uani 0.48(2) 1 d D U P I 2
F7A F 1.1148(17) 0.0907(15) 0.8690(7) 0.0883(16) Uani 0.293(16) 1 d D U P E 2
F8A F 1.193(2) 0.0719(17) 0.8356(5) 0.0883(16) Uani 0.293(16) 1 d D U P E 2
F9A F 1.235(2) 0.0195(18) 0.8729(5) 0.0883(16) Uani 0.293(16) 1 d D U P E 2
F10A F 0.4744(10) -0.2241(10) 0.7911(3) 0.104(2) Uani 0.472(8) 1 d D U P G 2
F12A F 0.5115(11) -0.1914(12) 0.7536(4) 0.104(2) Uani 0.472(8) 1 d D U P G 2
F11A F 0.4824(15) -0.3220(14) 0.7601(4) 0.104(2) Uani 0.472(8) 1 d D U P G 2
F15A F 0.4672(14) -0.2144(16) 0.9210(5) 0.144(3) Uani 0.449(9) 1 d D U P L 2
F13A F 0.4585(15) -0.1748(15) 0.9626(5) 0.144(3) Uani 0.449(9) 1 d D U P L 2
F14A F 0.5272(15) -0.2873(16) 0.9518(5) 0.144(3) Uani 0.449(9) 1 d D U P L 2
F21A F 0.4358(17) 0.0302(17) 0.9674(4) 0.100(2) Uani 0.360(10) 1 d D U P F 2
F19A F 0.3011(14) 0.0643(16) 0.9493(4) 0.100(2) Uani 0.360(10) 1 d D U P F 2
F20A F 0.3788(15) 0.1484(14) 0.9826(4) 0.100(2) Uani 0.360(10) 1 d D U P F 2
F17A F 0.2319(9) 0.0235(10) 0.7643(3) 0.0792(15) Uani 0.427(8) 1 d D U P H 2
F16A F 0.2718(10) -0.0609(11) 0.7322(3) 0.0792(15) Uani 0.427(8) 1 d D U P H 2
F18A F 0.3018(9) -0.0895(10) 0.7741(4) 0.0792(15) Uani 0.427(8) 1 d D U P H 2
F22A F 0.8036(10) 0.0298(9) 0.9988(3) 0.0969(18) Uani 0.590(11) 1 d D U P K 2
F23A F 0.6668(9) 0.0683(9) 0.9942(2) 0.0969(18) Uani 0.590(11) 1 d D U P K 2
F24A F 0.7606(11) 0.1092(8) 0.9674(2) 0.0969(18) Uani 0.590(11) 1 d D U P K 2
F38A F 0.4142(12) 0.7807(10) 0.6967(3) 0.0764(15) Uani 0.378(9) 1 d D U P D 2
F39A F 0.3476(12) 0.6998(11) 0.6616(4) 0.0764(15) Uani 0.378(9) 1 d D U P D 2
F37A F 0.2640(13) 0.7690(10) 0.6880(3) 0.0764(15) Uani 0.378(9) 1 d D U P D 2
F33A F 0.2292(7) 0.2362(9) 0.74688(18) 0.0525(10) Uani 0.529(12) 1 d D U P B 2
F31A F 0.3132(7) 0.2894(7) 0.7179(2) 0.0525(10) Uani 0.529(12) 1 d D U P B 2
F32A F 0.2786(12) 0.1530(9) 0.7163(2) 0.0525(10) Uani 0.529(12) 1 d D U P B 2
F35A F 0.5391(8) 0.0857(10) 0.4998(3) 0.0508(10) Uani 0.512(12) 1 d D U P A 2
F34A F 0.6539(7) 0.1829(6) 0.5024(3) 0.0508(10) Uani 0.512(12) 1 d D U P A 2
F36A F 0.6151(7) 0.1311(6) 0.5388(3) 0.0508(10) Uani 0.512(12) 1 d D U P A 2
F28A F 0.6632(6) 0.3668(7) 0.6085(2) 0.0534(11) Uani 0.551(12) 1 d D U P C 2
F30A F 0.7736(8) 0.3477(7) 0.6392(2) 0.0534(11) Uani 0.551(12) 1 d D U P C 2
F29A F 0.7897(8) 0.4486(6) 0.6120(2) 0.0534(11) Uani 0.551(12) 1 d D U P C 2

loop_
_atom_site_aniso_label
_atom_site_aniso_U_11
_atom_site_aniso_U_22
_atom_site_aniso_U_33
_atom_site_aniso_U_23
_atom_site_aniso_U_13
_atom_site_aniso_U_12
Sn 0.0253(2) 0.0210(2) 0.0273(2) 0.00146(18) 0.00403(17) 0.00374(17)
Tc1 0.0185(2) 0.0128(2) 0.0188(2) -0.00040(18) 0.00088(18) -0.00081(18)
SnA 0.0511(3) 0.0440(3) 0.0393(3) 0.0098(2) 0.0030(2) 0.0037(3)
TcA 0.0354(3) 0.0494(4) 0.0329(3) 0.0135(3) 0.0051(3) 0.0144(3)
F005 0.025(2) 0.051(3) 0.074(3) 0.008(2) 0.013(2) 0.0070(19)
F006 0.050(3) 0.0126(19) 0.077(3) -0.003(2) -0.019(2) -0.0054(17)
F007 0.047(3) 0.063(3) 0.038(2) 0.017(2) 0.0042(19) -0.012(2)
F008 0.029(2) 0.061(3) 0.053(3) -0.001(2) 0.0115(19) 0.0144(19)
F009 0.036(2) 0.068(3) 0.026(2) -0.022(2) 0.0025(17) -0.006(2)
F00A 0.062(3) 0.050(3) 0.054(3) -0.029(2) 0.027(2) -0.030(2)
F00B 0.030(2) 0.043(3) 0.115(5) -0.030(3) -0.005(2) -0.010(2)
F00C 0.029(2) 0.046(3) 0.076(3) -0.006(2) -0.001(2) 0.0031(19)
F35 0.031(2) 0.0348(16) 0.086(3) -0.0100(18) 0.0136(18) 0.0094(16)
F00E 0.060(3) 0.028(2) 0.080(3) -0.014(2) 0.040(3) -0.012(2)
F00F 0.060(3) 0.057(3) 0.032(2) -0.003(2) -0.004(2) -0.011(2)
F00G 0.062(3) 0.073(4) 0.044(3) -0.012(2) 0.016(2) -0.005(3)
F00H 0.076(4) 0.034(2) 0.064(3) -0.005(2) 0.012(3) -0.015(2)
F00I 0.045(3) 0.042(3) 0.108(4) -0.037(3) 0.023(3) -0.008(2)
F00J 0.037(2) 0.070(3) 0.070(3) 0.030(3) 0.021(2) 0.013(2)
F00K 0.034(2) 0.055(3) 0.077(4) -0.018(3) 0.017(2) -0.029(2)
F00L 0.085(4) 0.086(4) 0.030(2) -0.012(3) -0.003(2) 0.032(3)
N5 0.023(3) 0.014(2) 0.019(2) -0.0020(18) -0.0004(18) 0.004(2)
F32 0.048(2) 0.075(3) 0.035(2) 0.005(2) -0.0020(18) 0.0185(17)
F00O 0.077(3) 0.068(3) 0.029(2) -0.010(2) 0.016(2) 0.002(3)
F00P 0.053(3) 0.048(3) 0.086(4) 0.017(3) 0.027(3) 0.024(2)
N3 0.032(3) 0.024(3) 0.021(2) 0.001(2) 0.001(2) 0.007(2)
F00R 0.049(3) 0.082(4) 0.033(2) -0.004(2) -0.019(2) 0.019(3)
F00S 0.048(3) 0.048(3) 0.092(4) 0.026(3) 0.010(3) 0.012(2)
F00T 0.050(3) 0.091(4) 0.042(2) -0.017(2) 0.007(2) 0.027(3)
F00U 0.060(3) 0.051(3) 0.093(4) -0.012(3) -0.010(3) 0.032(2)
F00V 0.105(4) 0.026(2) 0.055(3) 0.005(2) -0.011(3) -0.024(2)
F00W 0.068(3) 0.061(3) 0.060(3) 0.009(3) -0.005(3) 0.036(3)
N4 0.022(3) 0.014(2) 0.021(3) -0.0009(19) -0.004(2) 0.0016(18)
F00Y 0.048(3) 0.081(4) 0.050(3) 0.018(2) -0.002(2) 0.017(3)
F00Z 0.115(5) 0.036(2) 0.044(3) -0.018(2) 0.005(3) -0.015(3)
F010 0.032(2) 0.077(4) 0.066(3) 0.012(3) -0.001(2) 0.007(2)
N2 0.027(3) 0.012(2) 0.022(3) 0.0029(19) 0.002(2) 0.0063(17)
F012 0.048(3) 0.096(4) 0.066(3) 0.014(3) 0.008(2) 0.029(3)
F013 0.039(3) 0.083(4) 0.090(4) -0.028(3) -0.014(3) 0.024(3)
F014 0.077(4) 0.071(3) 0.037(3) 0.010(2) -0.015(2) 0.025(3)
F015 0.072(4) 0.096(4) 0.061(4) 0.011(3) -0.032(3) -0.027(3)
F36 0.031(2) 0.0348(16) 0.086(3) -0.0100(18) 0.0136(18) 0.0094(16)
F017 0.071(4) 0.079(4) 0.068(3) 0.030(3) 0.005(3) -0.028(3)
F018 0.084(4) 0.049(3) 0.072(4) 0.023(3) 0.001(3) 0.024(3)
F019 0.078(4) 0.110(5) 0.049(3) -0.009(3) 0.014(3) 0.007(3)
F01A 0.045(3) 0.059(3) 0.094(4) 0.014(3) -0.007(3) -0.014(2)
F01B 0.035(3) 0.065(4) 0.141(5) -0.025(4) 0.034(3) 0.000(2)
F01C 0.081(4) 0.028(3) 0.164(6) 0.022(3) 0.051(4) 0.011(3)
F30 0.062(3) 0.047(3) 0.052(2) -0.0094(18) 0.010(2) 0.022(2)
C01E 0.023(3) 0.014(3) 0.029(3) 0.001(2) 0.003(2) -0.001(2)
F01F 0.044(3) 0.055(3) 0.169(6) 0.040(4) 0.043(3) 0.026(2)
O 0.043(3) 0.049(4) 0.081(4) 0.002(3) 0.022(3) 0.023(3)
F01I 0.063(3) 0.053(3) 0.085(4) 0.021(3) -0.014(3) 0.035(3)
F01J 0.045(3) 0.156(6) 0.072(4) 0.041(4) 0.032(3) 0.040(4)
C3 0.024(3) 0.011(3) 0.030(3) 0.001(2) 0.003(2) 0.001(2)
C01L 0.026(3) 0.011(2) 0.028(3) -0.003(2) 0.003(2) 0.001(2)
C01M 0.028(3) 0.017(3) 0.027(3) -0.004(2) -0.002(2) 0.002(2)
C5 0.020(3) 0.012(3) 0.026(2) 0.003(2) 0.005(2) 0.003(2)
F01P 0.139(5) 0.066(4) 0.044(3) -0.006(3) -0.039(3) 0.040(4)
F01Q 0.117(5) 0.071(4) 0.081(4) 0.000(3) 0.057(4) 0.025(4)
C01R 0.026(3) 0.015(3) 0.024(3) -0.007(2) 0.002(2) 0.001(2)
F28 0.062(3) 0.047(3) 0.052(2) -0.0094(18) 0.010(2) 0.022(2)
F29 0.062(3) 0.047(3) 0.052(2) -0.0094(18) 0.010(2) 0.022(2)
C01U 0.028(3) 0.012(3) 0.025(3) 0.001(2) 0.004(2) -0.001(2)
C4 0.017(3) 0.019(2) 0.014(3) 0.002(2) -0.002(2) 0.003(2)
C01X 0.047(3) 0.019(3) 0.026(3) -0.005(2) 0.009(2) -0.001(3)
N2A 0.032(3) 0.038(3) 0.033(3) 0.009(3) 0.000(2) 0.001(2)
F020 0.051(3) 0.121(5) 0.071(3) -0.006(3) 0.013(3) 0.004(3)
F021 0.086(4) 0.114(5) 0.052(3) -0.020(3) -0.009(3) 0.011(4)
C022 0.023(3) 0.023(3) 0.030(3) 0.006(2) 0.008(2) 0.003(2)
C024 0.026(3) 0.026(3) 0.037(4) 0.002(3) 0.003(3) 0.010(2)
C025 0.034(3) 0.012(3) 0.025(3) -0.003(2) -0.001(2) -0.002(2)
F027 0.049(3) 0.153(6) 0.049(3) -0.028(3) 0.001(2) -0.002(4)
C028 0.026(3) 0.033(4) 0.028(3) 0.005(3) 0.008(2) 0.008(3)
C029 0.021(3) 0.023(3) 0.031(3) -0.002(2) 0.004(2) 0.003(2)
F31 0.048(2) 0.075(3) 0.035(2) 0.005(2) -0.0020(18) 0.0185(17)
C02B 0.022(3) 0.020(3) 0.026(3) 0.000(2) 0.001(2) 0.002(2)
F02C 0.057(4) 0.138(6) 0.090(4) 0.028(4) -0.008(3) 0.031(4)
F33 0.048(2) 0.075(3) 0.035(2) 0.005(2) -0.0020(18) 0.0185(17)
F02F 0.108(5) 0.069(4) 0.152(6) -0.009(4) 0.085(5) -0.001(3)
C02G 0.028(3) 0.016(3) 0.041(4) 0.007(3) 0.001(2) 0.003(2)
F02I 0.070(4) 0.059(3) 0.119(5) 0.038(3) 0.005(3) 0.036(3)
C02J 0.025(3) 0.016(3) 0.029(3) 0.000(2) 0.003(2) 0.004(2)
N3A 0.043(4) 0.037(3) 0.035(3) 0.010(2) 0.001(2) 0.004(3)
C02L 0.031(3) 0.016(3) 0.025(3) -0.001(2) 0.004(2) 0.002(2)
F02M 0.121(6) 0.063(3) 0.083(4) -0.019(3) 0.005(4) 0.025(3)
C02N 0.028(3) 0.025(3) 0.030(3) 0.002(2) 0.000(2) 0.010(2)
F02P 0.084(4) 0.123(6) 0.092(4) 0.000(4) 0.060(3) 0.006(4)
C02Q 0.022(3) 0.014(3) 0.033(3) 0.007(2) 0.002(2) 0.000(2)
C02R 0.024(3) 0.024(3) 0.031(3) -0.006(3) 0.001(2) 0.002(2)
F02S 0.101(5) 0.123(5) 0.087(4) 0.060(4) 0.061(4) 0.055(4)
F02V 0.082(4) 0.032(3) 0.174(6) 0.008(4) -0.046(4) 0.024(3)
F02X 0.057(3) 0.146(7) 0.115(6) 0.075(5) -0.015(3) -0.005(4)
F02Y 0.080(4) 0.096(4) 0.104(5) 0.022(4) 0.051(4) 0.045(4)
C02Z 0.032(3) 0.018(3) 0.037(3) 0.007(3) 0.012(2) 0.009(2)
C1 0.022(3) 0.026(3) 0.035(4) 0.003(3) 0.003(2) -0.001(2)
C031 0.027(3) 0.020(3) 0.048(4) 0.011(3) -0.004(3) 0.004(2)
C032 0.025(3) 0.023(3) 0.037(3) 0.002(2) 0.003(2) 0.004(2)
C033 0.027(3) 0.014(3) 0.039(4) 0.001(2) 0.001(2) 0.001(2)
N5A 0.041(4) 0.070(5) 0.036(3) 0.007(3) 0.003(3) -0.003(3)
C037 0.035(3) 0.027(3) 0.027(3) -0.009(2) -0.003(2) 0.004(3)
C038 0.029(3) 0.023(3) 0.029(3) 0.010(2) -0.001(2) 0.002(3)
C03A 0.059(5) 0.037(3) 0.037(4) -0.008(3) 0.007(3) 0.014(3)
C03B 0.025(3) 0.031(4) 0.025(3) 0.004(2) 0.003(2) 0.007(3)
F03C 0.103(5) 0.153(7) 0.049(3) 0.006(3) 0.038(3) 0.030(4)
F03D 0.216(8) 0.031(3) 0.070(3) -0.005(3) 0.042(4) 0.037(4)
C03E 0.029(3) 0.022(3) 0.039(4) 0.003(2) 0.003(3) 0.007(2)
C2 0.023(3) 0.012(2) 0.025(3) 0.000(2) 0.000(2) 0.0100(19)
F03G 0.067(4) 0.033(3) 0.234(8) -0.006(4) 0.087(5) 0.012(2)
C03H 0.033(3) 0.028(3) 0.026(3) -0.004(2) 0.001(2) 0.004(3)
C03I 0.031(3) 0.022(3) 0.036(3) 0.007(2) -0.007(2) -0.002(2)
F03J 0.088(5) 0.131(5) 0.108(5) 0.079(4) -0.024(4) -0.024(4)
C03K 0.029(3) 0.029(3) 0.027(3) 0.001(2) 0.004(2) 0.006(2)
C03L 0.026(3) 0.021(3) 0.036(3) -0.007(3) 0.003(2) -0.006(2)
C03M 0.035(4) 0.044(4) 0.033(3) 0.006(3) -0.004(3) 0.010(3)
C03N 0.027(3) 0.016(3) 0.025(3) 0.006(2) 0.002(2) 0.004(2)
C03O 0.026(3) 0.029(3) 0.045(4) 0.004(3) 0.007(3) 0.002(3)
C03P 0.032(3) 0.026(3) 0.021(3) 0.000(2) 0.002(2) 0.004(2)
C03Q 0.035(3) 0.047(3) 0.031(4) 0.008(3) 0.004(3) 0.005(3)
C03R 0.046(3) 0.022(3) 0.036(3) -0.001(3) 0.017(3) 0.003(3)
C03U 0.038(3) 0.038(4) 0.028(3) 0.007(3) 0.006(2) 0.006(3)
F03V 0.059(4) 0.075(4) 0.173(7) -0.012(4) 0.030(4) -0.014(3)
C03W 0.027(3) 0.041(3) 0.033(3) 0.010(3) 0.002(2) 0.005(3)
C03Z 0.035(3) 0.048(4) 0.023(3) 0.004(3) 0.006(2) 0.010(3)
C040 0.029(3) 0.050(4) 0.031(4) 0.009(3) -0.002(3) 0.008(3)
C041 0.019(3) 0.029(3) 0.042(4) 0.002(3) 0.010(3) -0.001(2)
C042 0.026(3) 0.025(3) 0.040(3) 0.005(3) -0.001(3) 0.008(3)
OA 0.058(4) 0.069(5) 0.106(6) 0.021(4) 0.010(4) -0.004(3)
C044 0.032(3) 0.008(3) 0.051(4) -0.004(3) -0.003(3) -0.006(2)
N4A 0.060(5) 0.072(5) 0.040(4) 0.022(3) 0.011(3) 0.034(4)
F39 0.117(4) 0.046(3) 0.077(3) 0.020(2) 0.038(3) 0.025(2)
C048 0.030(3) 0.039(4) 0.027(3) 0.006(3) 0.009(2) 0.007(3)
C04A 0.028(3) 0.031(4) 0.032(3) 0.001(2) -0.002(2) 0.003(3)
F9 0.111(4) 0.059(3) 0.093(4) 0.017(3) -0.003(3) 0.003(3)
C04C 0.056(4) 0.041(4) 0.046(4) -0.009(3) 0.008(3) 0.023(3)
C04D 0.036(3) 0.054(4) 0.031(4) 0.008(3) 0.002(3) 0.007(3)
C080 0.088(6) 0.097(6) 0.073(6) -0.008(4) 0.028(4) 0.035(4)
F34 0.031(2) 0.0348(16) 0.086(3) -0.0100(18) 0.0136(18) 0.0094(16)
C04H 0.031(3) 0.045(3) 0.026(3) 0.013(3) -0.002(2) 0.008(3)
C04I 0.039(4) 0.046(4) 0.025(3) -0.007(3) -0.005(3) 0.006(3)
F8 0.111(4) 0.059(3) 0.093(4) 0.017(3) -0.003(3) 0.003(3)
C04K 0.047(4) 0.031(3) 0.035(3) 0.007(3) -0.010(3) -0.001(3)
C04L 0.069(5) 0.033(4) 0.027(3) -0.008(3) 0.008(3) -0.007(3)
C04M 0.036(4) 0.046(3) 0.034(4) 0.017(3) 0.004(3) 0.002(3)
C04N 0.039(3) 0.041(4) 0.042(4) 0.004(3) 0.014(3) 0.019(3)
C04O 0.031(3) 0.022(3) 0.047(4) 0.012(3) -0.009(3) 0.000(3)
F21 0.099(4) 0.127(5) 0.094(5) 0.052(4) 0.057(3) 0.031(3)
C28 0.030(3) 0.034(4) 0.035(4) 0.003(3) 0.001(3) -0.001(3)
C2A 0.037(4) 0.038(4) 0.024(3) 0.000(3) 0.003(3) 0.007(3)
C04S 0.026(3) 0.056(4) 0.030(4) 0.010(3) -0.001(3) 0.004(3)
C04T 0.048(4) 0.035(4) 0.032(4) -0.003(3) 0.008(3) 0.009(3)
F11 0.069(3) 0.102(4) 0.128(6) 0.005(5) -0.039(4) 0.004(3)
C04V 0.026(3) 0.029(4) 0.048(4) -0.001(3) 0.006(3) -0.013(3)
C04W 0.033(3) 0.027(3) 0.046(4) -0.001(3) 0.011(3) 0.006(2)
C04X 0.032(4) 0.018(3) 0.042(4) -0.003(3) -0.006(3) -0.001(2)
C04Y 0.041(4) 0.061(5) 0.026(3) -0.002(3) -0.010(3) 0.009(3)
C04Z 0.039(3) 0.055(4) 0.035(4) 0.007(3) -0.002(3) 0.007(3)
C050 0.040(4) 0.070(4) 0.030(3) 0.000(3) -0.001(3) 0.014(3)
C051 0.046(3) 0.053(5) 0.041(4) 0.008(3) -0.003(3) 0.000(3)
C052 0.034(4) 0.035(4) 0.070(5) 0.015(3) 0.000(3) 0.013(3)
F053 0.068(4) 0.136(5) 0.107(5) -0.067(4) 0.030(4) -0.005(4)
C054 0.030(3) 0.050(3) 0.041(4) 0.004(3) 0.008(3) 0.008(3)
C055 0.037(3) 0.042(4) 0.036(4) 0.011(3) 0.004(3) 0.007(3)
C056 0.034(4) 0.051(4) 0.030(4) 0.008(3) 0.001(3) 0.004(3)
C057 0.039(4) 0.048(3) 0.037(4) 0.006(3) 0.002(3) 0.005(3)
C058 0.040(3) 0.053(5) 0.033(4) 0.001(3) -0.006(3) 0.005(3)
C059 0.031(3) 0.023(3) 0.040(4) 0.002(3) 0.006(3) 0.008(2)
C05B 0.048(4) 0.040(4) 0.041(4) 0.008(3) 0.004(3) 0.016(3)
C05C 0.051(4) 0.047(5) 0.038(4) 0.005(3) 0.000(3) 0.009(4)
C05D 0.028(3) 0.026(3) 0.054(4) 0.008(3) 0.015(3) 0.010(2)
C05E 0.059(5) 0.051(4) 0.036(4) 0.004(3) -0.001(3) 0.024(4)
F17 0.048(3) 0.081(4) 0.105(4) 0.002(3) 0.005(2) -0.013(2)
F5 0.092(4) 0.092(4) 0.075(3) -0.014(3) 0.031(3) 0.036(3)
C5A 0.032(4) 0.056(4) 0.034(3) 0.011(3) -0.005(3) 0.002(3)
C3A 0.034(4) 0.037(4) 0.039(3) 0.020(3) 0.004(3) 0.009(3)
C05J 0.044(3) 0.052(5) 0.036(4) 0.009(3) -0.003(3) 0.003(3)
C05K 0.047(4) 0.044(4) 0.048(5) 0.005(3) 0.004(4) 0.005(3)
C05L 0.035(3) 0.046(3) 0.033(4) 0.013(3) 0.010(3) 0.003(3)
C05M 0.052(5) 0.049(4) 0.046(4) -0.002(3) 0.003(3) 0.011(4)
F38 0.117(4) 0.046(3) 0.077(3) 0.020(2) 0.038(3) 0.025(2)
C05O 0.033(3) 0.046(3) 0.031(4) 0.007(3) 0.004(3) 0.006(3)
C05P 0.050(5) 0.060(4) 0.033(4) 0.005(3) -0.002(3) 0.025(3)
F05Q 0.150(7) 0.165(7) 0.056(4) 0.019(4) -0.010(4) 0.041(6)
C05R 0.049(4) 0.048(4) 0.036(3) 0.000(3) -0.004(3) 0.009(3)
C05S 0.059(5) 0.045(4) 0.036(4) -0.002(3) 0.007(3) 0.025(4)
C05T 0.039(4) 0.032(4) 0.029(4) -0.005(3) 0.000(3) 0.004(3)
F4 0.092(4) 0.092(4) 0.075(3) -0.014(3) 0.031(3) 0.036(3)
C05V 0.057(4) 0.037(4) 0.043(4) 0.000(3) 0.000(3) 0.007(3)
C05W 0.066(5) 0.055(5) 0.034(4) 0.008(3) 0.005(3) 0.029(4)
C05X 0.036(3) 0.043(4) 0.035(3) -0.001(3) 0.005(3) 0.015(3)
C05Y 0.053(4) 0.039(4) 0.029(4) -0.009(3) 0.007(3) 0.017(3)
C05Z 0.046(4) 0.072(5) 0.091(5) -0.004(4) 0.005(3) -0.012(4)
C061 0.049(3) 0.033(4) 0.036(3) 0.008(3) 0.002(3) 0.007(3)
C062 0.043(4) 0.033(4) 0.101(6) -0.007(4) 0.040(4) 0.001(3)
C065 0.068(6) 0.052(4) 0.040(4) 0.004(4) -0.001(4) 0.022(4)
C066 0.035(4) 0.052(4) 0.051(4) 0.013(4) 0.011(3) 0.006(3)
C067 0.058(4) 0.052(4) 0.049(5) 0.006(3) 0.000(4) -0.006(3)
C068 0.067(5) 0.065(4) 0.056(5) 0.017(3) 0.003(3) 0.023(3)
F37 0.117(4) 0.046(3) 0.077(3) 0.020(2) 0.038(3) 0.025(2)
C06A 0.057(5) 0.048(4) 0.049(5) 0.013(4) 0.019(4) 0.008(4)
C06B 0.035(4) 0.054(4) 0.040(4) 0.007(3) -0.003(3) 0.014(3)
C06C 0.058(4) 0.045(4) 0.034(4) 0.009(3) 0.003(3) 0.009(3)
C06D 0.051(5) 0.078(5) 0.061(6) 0.013(4) 0.011(4) 0.012(4)
C06E 0.044(4) 0.052(4) 0.041(4) 0.014(3) 0.000(3) 0.017(3)
C06F 0.072(5) 0.054(4) 0.054(4) -0.006(4) 0.026(4) 0.024(4)
C4A 0.046(4) 0.063(5) 0.031(4) 0.012(3) 0.008(3) 0.023(4)
F7 0.111(4) 0.059(3) 0.093(4) 0.017(3) -0.003(3) 0.003(3)
C30 0.039(4) 0.054(5) 0.029(3) -0.008(3) 0.011(3) 0.001(4)
C06J 0.051(4) 0.045(5) 0.062(6) -0.002(4) 0.002(4) -0.008(4)
C06K 0.038(4) 0.061(5) 0.038(4) -0.001(3) 0.002(3) 0.002(3)
C06L 0.043(4) 0.071(5) 0.034(4) 0.000(3) 0.005(3) 0.010(4)
C06M 0.110(6) 0.040(4) 0.071(4) 0.010(3) 0.027(4) 0.024(3)
C29 0.057(5) 0.018(3) 0.089(7) 0.019(4) 0.023(5) 0.011(3)
C06P 0.035(3) 0.049(4) 0.036(4) 0.011(3) 0.012(3) 0.006(3)
C06Q 0.059(4) 0.046(5) 0.038(4) 0.005(3) -0.002(3) 0.006(4)
C06R 0.044(4) 0.046(3) 0.033(4) 0.012(3) 0.004(3) 0.007(3)
C06S 0.068(4) 0.044(5) 0.067(6) 0.002(4) -0.008(4) -0.004(3)
C06T 0.055(4) 0.049(5) 0.046(4) 0.002(4) -0.008(3) 0.001(4)
F16 0.048(3) 0.081(4) 0.105(4) 0.002(3) 0.005(2) -0.013(2)
C06V 0.077(6) 0.056(4) 0.044(5) 0.006(4) 0.023(4) 0.010(4)
C1A 0.046(4) 0.056(5) 0.044(5) 0.005(4) 0.002(3) 0.008(3)
C06Y 0.077(6) 0.038(5) 0.072(6) -0.010(4) 0.036(4) -0.019(4)
C06Z 0.046(4) 0.060(5) 0.062(5) 0.004(4) -0.005(4) 0.001(4)
C070 0.110(6) 0.073(5) 0.094(6) 0.047(4) -0.008(4) 0.002(4)
C071 0.061(5) 0.044(4) 0.041(4) 0.001(3) -0.001(3) 0.017(4)
F2 0.117(5) 0.078(4) 0.100(5) 0.049(3) -0.005(4) 0.009(3)
C073 0.061(5) 0.061(5) 0.077(6) -0.009(4) 0.035(4) -0.020(4)
C075 0.060(5) 0.065(5) 0.044(5) 0.018(4) 0.003(4) 0.021(4)
F18 0.048(3) 0.081(4) 0.105(4) 0.002(3) 0.005(2) -0.013(2)
C077 0.050(5) 0.074(4) 0.050(4) 0.006(3) 0.012(3) 0.021(3)
C07A 0.082(5) 0.083(7) 0.047(5) 0.019(4) 0.019(5) 0.026(4)
C07B 0.068(5) 0.058(5) 0.037(4) 0.012(3) 0.005(3) 0.029(4)
C07C 0.066(4) 0.034(4) 0.050(5) 0.001(3) -0.010(4) 0.005(3)
F22 0.140(5) 0.095(4) 0.059(4) -0.003(3) 0.016(3) 0.040(3)
C07E 0.075(5) 0.069(5) 0.036(4) 0.019(3) 0.009(4) 0.033(4)
C07G 0.077(6) 0.044(4) 0.047(5) 0.004(4) 0.015(4) 0.004(4)
F19 0.099(4) 0.127(5) 0.094(5) 0.052(4) 0.057(3) 0.031(3)
C07I 0.057(5) 0.045(4) 0.050(5) 0.012(4) -0.004(3) 0.018(4)
C07K 0.072(5) 0.066(5) 0.047(5) -0.009(4) -0.002(3) 0.004(4)
F1 0.117(5) 0.078(4) 0.100(5) 0.049(3) -0.005(4) 0.009(3)
C29A 0.131(10) 0.043(5) 0.053(6) 0.002(4) 0.002(6) 0.017(5)
F24 0.140(5) 0.095(4) 0.059(4) -0.003(3) 0.016(3) 0.040(3)
F07O 0.327(14) 0.116(7) 0.104(6) -0.064(6) -0.084(7) 0.044(8)
F20 0.099(4) 0.127(5) 0.094(5) 0.052(4) 0.057(3) 0.031(3)
F3 0.117(5) 0.078(4) 0.100(5) 0.049(3) -0.005(4) 0.009(3)
C07R 0.063(5) 0.076(5) 0.068(6) -0.002(5) 0.039(4) -0.017(5)
C07S 0.087(6) 0.076(5) 0.031(4) 0.009(4) 0.006(4) 0.035(4)
C28A 0.059(6) 0.065(6) 0.059(5) 0.017(5) 0.019(4) 0.000(5)
C07U 0.103(8) 0.054(5) 0.093(8) -0.033(5) 0.048(6) -0.046(5)
C07V 0.105(6) 0.090(5) 0.035(4) 0.024(3) 0.023(4) 0.049(4)
C30A 0.081(7) 0.067(7) 0.065(6) 0.010(5) -0.030(5) -0.008(5)
F12 0.069(3) 0.102(4) 0.128(6) 0.005(5) -0.039(4) 0.004(3)
C07Y 0.097(5) 0.104(6) 0.070(7) 0.028(5) 0.035(5) 0.046(4)
C07Z 0.102(7) 0.067(5) 0.087(6) 0.023(4) -0.002(4) 0.009(4)
F6 0.092(4) 0.092(4) 0.075(3) -0.014(3) 0.031(3) 0.036(3)
F23 0.140(5) 0.095(4) 0.059(4) -0.003(3) 0.016(3) 0.040(3)
C084 0.101(6) 0.103(7) 0.055(6) 0.032(4) 0.034(5) 0.054(4)
C087 0.143(7) 0.103(6) 0.050(5) 0.006(4) 0.024(4) 0.048(4)
C088 0.086(7) 0.094(6) 0.081(7) 0.012(5) 0.058(5) 0.035(5)
F15 0.101(5) 0.160(7) 0.179(9) 0.027(6) 0.058(6) -0.003(5)
C08E 0.081(8) 0.192(15) 0.101(10) 0.013(10) 0.027(6) 0.026(9)
C08H 0.144(10) 0.052(6) 0.103(9) -0.003(5) 0.085(6) 0.007(5)
F10 0.069(3) 0.102(4) 0.128(6) 0.005(5) -0.039(4) 0.004(3)
F14 0.101(5) 0.160(7) 0.179(9) 0.027(6) 0.058(6) -0.003(5)
F13 0.101(5) 0.160(7) 0.179(9) 0.027(6) 0.058(6) -0.003(5)
F27 0.116(3) 0.346(7) 0.164(4) 0.019(5) -0.008(3) 0.018(4)
C31 0.114(7) 0.156(9) 0.175(10) 0.027(8) 0.067(7) 0.008(6)
F42 0.116(3) 0.346(7) 0.164(4) 0.019(5) -0.008(3) 0.018(4)
C32 0.075(5) 0.086(6) 0.130(7) 0.007(6) -0.036(5) 0.001(4)
F26 0.116(3) 0.346(7) 0.164(4) 0.019(5) -0.008(3) 0.018(4)
F41 0.116(3) 0.346(7) 0.164(4) 0.019(5) -0.008(3) 0.018(4)
F40 0.116(3) 0.346(7) 0.164(4) 0.019(5) -0.008(3) 0.018(4)
F25 0.116(3) 0.346(7) 0.164(4) 0.019(5) -0.008(3) 0.018(4)
C6 0.025(3) 0.014(3) 0.017(2) -0.003(2) 0.000(2) 0.000(2)
C7 0.022(3) 0.019(3) 0.020(3) 0.003(2) 0.003(2) 0.001(2)
C8 0.024(3) 0.033(4) 0.023(3) -0.005(2) 0.002(2) -0.003(3)
C9 0.029(3) 0.035(4) 0.022(3) -0.010(3) 0.003(2) -0.001(3)
C10 0.025(3) 0.026(3) 0.023(3) -0.004(2) 0.005(2) -0.004(3)
C11 0.025(3) 0.021(3) 0.022(3) 0.001(2) 0.005(2) -0.003(2)
C12 0.024(3) 0.020(3) 0.019(3) -0.001(2) 0.003(2) -0.003(2)
C13 0.026(3) 0.020(3) 0.019(3) 0.002(2) 0.007(2) -0.002(2)
C14 0.026(3) 0.017(3) 0.027(3) -0.001(2) 0.005(2) -0.004(2)
C15 0.029(3) 0.026(3) 0.033(3) -0.005(2) 0.006(3) -0.008(2)
C16 0.020(3) 0.026(3) 0.037(4) 0.003(3) 0.002(3) 0.000(2)
C17 0.030(3) 0.026(3) 0.050(4) -0.003(3) 0.007(3) 0.002(2)
C18 0.030(3) 0.033(3) 0.094(5) -0.006(3) 0.014(3) 0.004(3)
C19 0.029(3) 0.016(3) 0.046(4) -0.003(3) 0.007(3) -0.006(2)
C20 0.023(3) 0.021(3) 0.019(3) -0.002(2) 0.002(2) 0.002(2)
C21 0.024(3) 0.015(3) 0.028(3) -0.003(2) 0.001(2) 0.003(2)
C22 0.022(3) 0.025(3) 0.028(3) 0.001(2) 0.002(2) 0.006(2)
C23 0.026(3) 0.027(3) 0.038(3) -0.005(3) 0.008(3) 0.002(3)
C24 0.030(3) 0.024(3) 0.026(3) -0.002(3) 0.006(3) 0.011(2)
C25 0.031(3) 0.023(3) 0.030(3) -0.001(2) 0.001(3) 0.005(2)
C26 0.048(4) 0.023(3) 0.054(4) 0.003(3) 0.012(3) 0.010(3)
C27 0.035(3) 0.019(3) 0.029(3) 0.001(3) 0.006(3) 0.001(2)
C6A 0.085(4) 0.047(5) 0.034(4) 0.012(3) -0.002(3) -0.007(4)
C7A 0.097(4) 0.043(5) 0.030(4) 0.001(3) -0.006(3) 0.013(4)
C8A 0.157(9) 0.079(8) 0.053(6) -0.026(5) -0.023(6) 0.048(7)
C9A 0.202(10) 0.075(8) 0.063(7) -0.016(6) -0.063(7) 0.011(8)
C10A 0.165(9) 0.106(10) 0.075(8) 0.016(5) -0.059(7) -0.034(8)
C11A 0.116(5) 0.135(9) 0.041(5) 0.027(5) -0.034(4) -0.047(5)
C12A 0.116(3) 0.346(7) 0.164(4) 0.019(5) -0.008(3) 0.018(4)
C13A 0.116(3) 0.346(7) 0.164(4) 0.019(5) -0.008(3) 0.018(4)
C14A 0.116(3) 0.346(7) 0.164(4) 0.019(5) -0.008(3) 0.018(4)
C15A 0.116(3) 0.346(7) 0.164(4) 0.019(5) -0.008(3) 0.018(4)
C16A 0.116(3) 0.346(7) 0.164(4) 0.019(5) -0.008(3) 0.018(4)
C17A 0.116(3) 0.346(7) 0.164(4) 0.019(5) -0.008(3) 0.018(4)
C18A 0.116(3) 0.346(7) 0.164(4) 0.019(5) -0.008(3) 0.018(4)
C19A 0.116(3) 0.346(7) 0.164(4) 0.019(5) -0.008(3) 0.018(4)
C20A 0.073(4) 0.060(5) 0.033(4) 0.003(3) 0.012(3) 0.026(4)
C21A 0.054(4) 0.064(6) 0.040(4) 0.016(4) 0.011(3) 0.011(4)
C22A 0.046(4) 0.075(6) 0.059(4) 0.030(4) 0.013(3) 0.014(4)
C23A 0.050(4) 0.108(7) 0.068(5) 0.042(5) 0.001(4) -0.007(5)
C24A 0.046(5) 0.086(7) 0.068(5) 0.035(5) 0.024(4) 0.026(4)
C25A 0.057(4) 0.115(7) 0.062(5) 0.038(5) 0.030(4) 0.041(4)
C26A 0.095(6) 0.134(8) 0.087(7) 0.051(5) 0.051(5) 0.035(4)
C27A 0.069(5) 0.094(7) 0.039(4) 0.021(4) 0.022(4) 0.039(4)
F1A 0.117(5) 0.078(4) 0.100(5) 0.049(3) -0.005(4) 0.009(3)
F2A 0.117(5) 0.078(4) 0.100(5) 0.049(3) -0.005(4) 0.009(3)
F3A 0.117(5) 0.078(4) 0.100(5) 0.049(3) -0.005(4) 0.009(3)
F5A 0.092(4) 0.092(4) 0.075(3) -0.014(3) 0.031(3) 0.036(3)
F4A 0.092(4) 0.092(4) 0.075(3) -0.014(3) 0.031(3) 0.036(3)
F6A 0.092(4) 0.092(4) 0.075(3) -0.014(3) 0.031(3) 0.036(3)
F7A 0.111(4) 0.059(3) 0.093(4) 0.017(3) -0.003(3) 0.003(3)
F8A 0.111(4) 0.059(3) 0.093(4) 0.017(3) -0.003(3) 0.003(3)
F9A 0.111(4) 0.059(3) 0.093(4) 0.017(3) -0.003(3) 0.003(3)
F10A 0.069(3) 0.102(4) 0.128(6) 0.005(5) -0.039(4) 0.004(3)
F12A 0.069(3) 0.102(4) 0.128(6) 0.005(5) -0.039(4) 0.004(3)
F11A 0.069(3) 0.102(4) 0.128(6) 0.005(5) -0.039(4) 0.004(3)
F15A 0.101(5) 0.160(7) 0.179(9) 0.027(6) 0.058(6) -0.003(5)
F13A 0.101(5) 0.160(7) 0.179(9) 0.027(6) 0.058(6) -0.003(5)
F14A 0.101(5) 0.160(7) 0.179(9) 0.027(6) 0.058(6) -0.003(5)
F21A 0.099(4) 0.127(5) 0.094(5) 0.052(4) 0.057(3) 0.031(3)
F19A 0.099(4) 0.127(5) 0.094(5) 0.052(4) 0.057(3) 0.031(3)
F20A 0.099(4) 0.127(5) 0.094(5) 0.052(4) 0.057(3) 0.031(3)
F17A 0.048(3) 0.081(4) 0.105(4) 0.002(3) 0.005(2) -0.013(2)
F16A 0.048(3) 0.081(4) 0.105(4) 0.002(3) 0.005(2) -0.013(2)
F18A 0.048(3) 0.081(4) 0.105(4) 0.002(3) 0.005(2) -0.013(2)
F22A 0.140(5) 0.095(4) 0.059(4) -0.003(3) 0.016(3) 0.040(3)
F23A 0.140(5) 0.095(4) 0.059(4) -0.003(3) 0.016(3) 0.040(3)
F24A 0.140(5) 0.095(4) 0.059(4) -0.003(3) 0.016(3) 0.040(3)
F38A 0.117(4) 0.046(3) 0.077(3) 0.020(2) 0.038(3) 0.025(2)
F39A 0.117(4) 0.046(3) 0.077(3) 0.020(2) 0.038(3) 0.025(2)
F37A 0.117(4) 0.046(3) 0.077(3) 0.020(2) 0.038(3) 0.025(2)
F33A 0.048(2) 0.075(3) 0.035(2) 0.005(2) -0.0020(18) 0.0185(17)
F31A 0.048(2) 0.075(3) 0.035(2) 0.005(2) -0.0020(18) 0.0185(17)
F32A 0.048(2) 0.075(3) 0.035(2) 0.005(2) -0.0020(18) 0.0185(17)
F35A 0.031(2) 0.0348(16) 0.086(3) -0.0100(18) 0.0136(18) 0.0094(16)
F34A 0.031(2) 0.0348(16) 0.086(3) -0.0100(18) 0.0136(18) 0.0094(16)
F36A 0.031(2) 0.0348(16) 0.086(3) -0.0100(18) 0.0136(18) 0.0094(16)
F28A 0.062(3) 0.047(3) 0.052(2) -0.0094(18) 0.010(2) 0.022(2)
F30A 0.062(3) 0.047(3) 0.052(2) -0.0094(18) 0.010(2) 0.022(2)
F29A 0.062(3) 0.047(3) 0.052(2) -0.0094(18) 0.010(2) 0.022(2)

loop_
_atom_type_symbol
_atom_type_description
_atom_type_scat_dispersion_real
_atom_type_scat_dispersion_imag
_atom_type_scat_source
C C 0.0033 0.0016 'International Tables Vol C Tables 4.2.6.8 and 6.1.1.4'
H H 0.0000 0.0000 'International Tables Vol C Tables 4.2.6.8 and 6.1.1.4'
F F 0.0171 0.0103 'International Tables Vol C Tables 4.2.6.8 and 6.1.1.4'
N N 0.0061 0.0033 'International Tables Vol C Tables 4.2.6.8 and 6.1.1.4'
O O 0.0106 0.0060 'International Tables Vol C Tables 4.2.6.8 and 6.1.1.4'
Sn Sn -0.6537 1.4246 'International Tables Vol C Tables 4.2.6.8 and 6.1.1.4'
Tc Tc -1.4390 0.7593 'International Tables Vol C Tables 4.2.6.8 and 6.1.1.4'

loop_
_geom_angle_atom_site_label_1
_geom_angle_atom_site_label_2
_geom_angle_atom_site_label_3
_geom_angle
_geom_angle_site_symmetry_1
_geom_angle_site_symmetry_3
_geom_angle_publ_flag
C28 Sn Tc1 113.4(2) . . ?
C28 Sn C30 102.4(3) . . ?
C28 Sn C29 102.8(3) . . ?
C30 Sn Tc1 114.5(2) . . ?
C30 Sn C29 105.4(4) . . ?
C29 Sn Tc1 116.8(2) . . ?
C3 Tc1 Sn 88.98(17) . . ?
C3 Tc1 C5 175.5(2) . . ?
C3 Tc1 C4 85.2(2) . . ?
C5 Tc1 Sn 88.79(16) . . ?
C4 Tc1 Sn 85.68(16) . . ?
C4 Tc1 C5 98.5(2) . . ?
C1 Tc1 Sn 177.6(2) . . ?
C1 Tc1 C3 92.2(3) . . ?
C1 Tc1 C5 89.9(3) . . ?
C1 Tc1 C4 96.5(3) . . ?
C1 Tc1 C2 97.7(3) . . ?
C2 Tc1 Sn 80.07(16) . . ?
C2 Tc1 C3 92.4(2) . . ?
C2 Tc1 C5 83.3(2) . . ?
C2 Tc1 C4 165.6(2) . . ?
C29A SnA TcA 113.2(4) . . ?
C28A SnA TcA 114.9(3) . . ?
C28A SnA C29A 104.0(4) . . ?
C30A SnA TcA 116.9(3) . . ?
C30A SnA C29A 102.6(4) . . ?
C30A SnA C28A 103.6(4) . . ?
C2A TcA SnA 85.6(2) . . ?
C2A TcA C3A 94.4(3) . . ?
C2A TcA C4A 164.9(3) . . ?
C5A TcA SnA 91.1(2) . . ?
C5A TcA C2A 88.0(3) . . ?
C5A TcA C3A 177.0(3) . . ?
C5A TcA C4A 91.3(3) . . ?
C3A TcA SnA 90.8(2) . . ?
C4A TcA SnA 79.3(3) . . ?
C4A TcA C3A 86.8(3) . . ?
C1A TcA SnA 177.4(3) . . ?
C1A TcA C2A 96.1(3) . . ?
C1A TcA C5A 90.9(3) . . ?
C1A TcA C3A 87.2(3) . . ?
C1A TcA C4A 99.0(4) . . ?
C5 N5 C6 164.7(6) . . ?
C3 N3 C03P 166.0(6) . . ?
C4 N4 C01L 174.8(6) . . ?
C2 N2 C03N 165.3(6) . . ?
C03L C01E C01U 118.1(6) . . ?
C03L C01E C03N 119.5(6) . . ?
C03N C01E C01U 122.4(5) . . ?
N3 C3 Tc1 177.0(6) . . ?
N4 C01L C01R 119.1(5) . . ?
N4 C01L C02J 119.4(5) . . ?
C01R C01L C02J 121.4(5) . . ?
C029 C01M H01M 120.2 . . ?
C029 C01M C032 119.7(6) . . ?
C032 C01M H01M 120.2 . . ?
N5 C5 Tc1 170.6(5) . . ?
C01L C01R C029 124.8(5) . . ?
C04X C01R C01L 117.9(6) . . ?
C04X C01R C029 117.3(6) . . ?
C025 C01U C01E 119.6(6) . . ?
C02L C01U C01E 121.1(6) . . ?
C02L C01U C025 118.6(6) . . ?
N4 C4 Tc1 173.7(5) . . ?
C025 C01X C04L 118.9(7) . . ?
C03R C01X C025 121.3(6) . . ?
C03R C01X C04L 119.5(7) . . ?
C2A N2A C03W 171.6(7) . . ?
C028 C022 C02B 121.9(6) . . ?
C028 C022 C03B 117.8(6) . . ?
C03B C022 C02B 119.9(6) . . ?
C02N C024 H024 119.7 . . ?
C03E C024 H024 119.7 . . ?
C03E C024 C02N 120.6(6) . . ?
C01U C025 H025 120.1 . . ?
C01X C025 C01U 119.8(6) . . ?
C01X C025 H025 120.1 . . ?
C022 C028 H028 119.3 . . ?
C022 C028 C03U 121.4(6) . . ?
C03U C028 H028 119.3 . . ?
C01M C029 C01R 121.2(6) . . ?
C01M C029 C02R 119.9(6) . . ?
C02R C029 C01R 118.1(6) . . ?
C03N C02B C022 123.6(6) . . ?
C041 C02B C022 117.2(6) . . ?
C041 C02B C03N 119.1(6) . . ?
C02Q C02G H02G 119.9 . . ?
C031 C02G H02G 119.9 . . ?
C031 C02G C02Q 120.2(7) . . ?
C01L C02J C02Q 124.4(5) . . ?
C033 C02J C01L 118.2(6) . . ?
C033 C02J C02Q 117.4(5) . . ?
C3A N3A C06R 163.0(8) . . ?
C01U C02L H02L 120.3 . . ?
C02Z C02L C01U 119.3(6) . . ?
C02Z C02L H02L 120.3 . . ?
C024 C02N C03K 120.2(6) . . ?
C024 C02N C03O 117.9(6) . . ?
C03O C02N C03K 121.5(6) . . ?
C02G C02Q C02J 119.2(6) . . ?
C038 C02Q C02G 119.2(6) . . ?
C038 C02Q C02J 121.4(6) . . ?
C029 C02R H02R 120.1 . . ?
C04A C02R C029 119.9(6) . . ?
C04A C02R H02R 120.1 . . ?
C02L C02Z C04N 117.9(6) . . ?
C03R C02Z C02L 122.2(6) . . ?
C03R C02Z C04N 119.7(6) . . ?
O C1 Tc1 176.8(7) . . ?
C02G C031 C052 119.2(7) . . ?
C04O C031 C02G 120.6(6) . . ?
C04O C031 C052 120.2(7) . . ?
C01M C032 C04C 117.6(6) . . ?
C042 C032 C01M 121.0(6) . . ?
C042 C032 C04C 121.2(6) . . ?
C02J C033 H033 120.2 . . ?
C044 C033 C02J 119.6(6) . . ?
C044 C033 H033 120.2 . . ?
C5A N5A C6A 169.8(8) . . ?
C04T C037 C03H 122.5(7) . . ?
C04T C037 C05T 119.7(7) . . ?
C05T C037 C03H 117.7(7) . . ?
C02Q C038 H038 120.0 . . ?
C02Q C038 C03I 119.9(6) . . ?
C03I C038 H038 120.0 . . ?
C04T C03A C06M 119.8(8) . . ?
C05S C03A C04T 120.0(8) . . ?
C05S C03A C06M 120.1(8) . . ?
C022 C03B H03B 119.9 . . ?
C048 C03B C022 120.1(6) . . ?
C048 C03B H03B 119.9 . . ?
C024 C03E C04W 118.4(6) . . ?
C024 C03E C059 121.3(7) . . ?
C059 C03E C04W 120.1(6) . . ?
N2 C2 Tc1 175.5(5) . . ?
C03P C03H C037 123.7(6) . . ?
C04I C03H C037 118.2(6) . . ?
C04I C03H C03P 118.0(6) . . ?
C038 C03I C04K 119.3(6) . . ?
C04O C03I C038 120.7(7) . . ?
C04O C03I C04K 120.0(6) . . ?
C03M C03K C02N 117.9(6) . . ?
C03M C03K C03P 119.0(6) . . ?
C03P C03K C02N 122.8(6) . . ?
C01E C03L H03L 120.0 . . ?
C04V C03L C01E 119.9(6) . . ?
C04V C03L H03L 120.0 . . ?
C03K C03M H03M 120.8 . . ?
C04Y C03M C03K 118.5(7) . . ?
C04Y C03M H03M 120.8 . . ?
N2 C03N C01E 121.8(6) . . ?
N2 C03N C02B 118.7(5) . . ?
C01E C03N C02B 119.6(6) . . ?
C02N C03O H03O 120.4 . . ?
C05D C03O C02N 119.3(6) . . ?
C05D C03O H03O 120.4 . . ?
N3 C03P C03H 118.8(6) . . ?
N3 C03P C03K 120.0(6) . . ?
C03K C03P C03H 121.2(6) . . ?
C04M C03Q C057 119.7(7) . . ?
C054 C03Q C04M 118.2(7) . . ?
C054 C03Q C057 121.9(7) . . ?
C01X C03R C02Z 118.8(6) . . ?
C01X C03R H03R 120.6 . . ?
C02Z C03R H03R 120.6 . . ?
C028 C03U C050 119.7(6) . . ?
C03Z C03U C028 121.2(7) . . ?
C03Z C03U C050 119.1(7) . . ?
N2A C03W C040 120.0(7) . . ?
N2A C03W C055 119.9(6) . . ?
C055 C03W C040 120.0(7) . . ?
C03U C03Z H03Z 120.7 . . ?
C048 C03Z C03U 118.5(7) . . ?
C048 C03Z H03Z 120.7 . . ?
C03W C040 C04H 124.6(6) . . ?
C06B C040 C03W 119.6(7) . . ?
C06B C040 C04H 115.8(7) . . ?
C02B C041 H041 120.8 . . ?
C04V C041 C02B 118.3(6) . . ?
C04V C041 H041 120.8 . . ?
C032 C042 H042 120.7 . . ?
C032 C042 C04A 118.7(6) . . ?
C04A C042 H042 120.7 . . ?
F006 C044 C033 118.6(6) . . ?
F006 C044 C04X 118.1(6) . . ?
C04X C044 C033 123.2(6) . . ?
C4A N4A C05W 170.7(10) . . ?
C03B C048 C05X 118.5(6) . . ?
C03Z C048 C03B 120.9(6) . . ?
C03Z C048 C05X 120.5(6) . . ?
C02R C04A C042 120.9(6) . . ?
C02R C04A C05R 120.2(6) . . ?
C042 C04A C05R 118.6(6) . . ?
F30 C04C C032 113.5(8) . . ?
F28 C04C F30 103.8(8) . . ?
F28 C04C C032 111.7(8) . . ?
F29 C04C F30 104.9(9) . . ?
F29 C04C F28 106.1(9) . . ?
F29 C04C C032 115.8(8) . . ?
F28A C04C C032 114.0(8) . . ?
F28A C04C F30A 108.5(8) . . ?
F28A C04C F29A 105.5(8) . . ?
F30A C04C C032 111.8(8) . . ?
F30A C04C F29A 105.9(8) . . ?
F29A C04C C032 110.6(8) . . ?
C056 C04D C06L 118.3(7) . . ?
C058 C04D C056 120.5(7) . . ?
C058 C04D C06L 121.2(8) . . ?
F5 C080 F4 110.3(12) . . ?
F5 C080 C077 118.1(12) . . ?
F5 C080 F6 106.3(12) . . ?
F4 C080 C077 110.6(11) . . ?
F4 C080 F6 103.6(11) . . ?
F6 C080 C077 106.7(12) . . ?
F5A C080 C077 107.4(11) . . ?
F5A C080 F4A 100.9(13) . . ?
F4A C080 C077 111.2(11) . . ?
F6A C080 C077 121.1(14) . . ?
F6A C080 F5A 107.7(13) . . ?
F6A C080 F4A 106.7(11) . . ?
C04S C04H C040 120.3(7) . . ?
C056 C04H C040 120.8(7) . . ?
C056 C04H C04S 118.6(7) . . ?
C03H C04I H04I 120.1 . . ?
C04Y C04I C03H 119.9(7) . . ?
C04Y C04I H04I 120.1 . . ?
F00G C04K C03I 112.8(6) . . ?
F00H C04K F00G 102.8(6) . . ?
F00H C04K C03I 111.6(6) . . ?
F01P C04K F00G 106.1(7) . . ?
F01P C04K F00H 109.1(7) . . ?
F01P C04K C03I 113.8(6) . . ?
F00F C04L F00Z 104.9(7) . . ?
F00F C04L C01X 113.1(6) . . ?
F00O C04L F00F 107.2(6) . . ?
F00O C04L F00Z 107.1(6) . . ?
F00O C04L C01X 113.2(7) . . ?
F00Z C04L C01X 110.7(6) . . ?
C03Q C04M H04M 119.9 . . ?
C03Q C04M C05L 120.2(7) . . ?
C05L C04M H04M 119.9 . . ?
F013 C04N F02I 105.1(7) . . ?
F013 C04N C02Z 113.3(6) . . ?
F01J C04N F013 108.0(7) . . ?
F01J C04N F02I 105.4(6) . . ?
F01J C04N C02Z 113.1(7) . . ?
F02I C04N C02Z 111.4(7) . . ?
C031 C04O H04O 120.3 . . ?
C03I C04O C031 119.3(6) . . ?
C03I C04O H04O 120.3 . . ?
Sn C28 H28D 109.5 . . ?
Sn C28 H28E 109.5 . . ?
Sn C28 H28F 109.5 . . ?
H28D C28 H28E 109.5 . . ?
H28D C28 H28F 109.5 . . ?
H28E C28 H28F 109.5 . . ?
N2A C2A TcA 176.5(6) . . ?
C04H C04S H04S 119.7 . . ?
C04Z C04S C04H 120.6(7) . . ?
C04Z C04S H04S 119.7 . . ?
C037 C04T C03A 119.8(7) . . ?
C037 C04T H04T 120.1 . . ?
C03A C04T H04T 120.1 . . ?
F00K C04V C03L 119.1(6) . . ?
F00K C04V C041 117.4(6) . . ?
C03L C04V C041 123.4(6) . . ?
F00C C04W C03E 111.9(6) . . ?
F00I C04W F00C 104.2(6) . . ?
F00I C04W C03E 113.9(6) . . ?
F017 C04W F00C 104.3(6) . . ?
F017 C04W F00I 108.5(7) . . ?
F017 C04W C03E 113.2(6) . . ?
C01R C04X H04X 120.2 . . ?
C044 C04X C01R 119.6(6) . . ?
C044 C04X H04X 120.2 . . ?
F00R C04Y C03M 117.1(7) . . ?
C04I C04Y F00R 119.4(7) . . ?
C04I C04Y C03M 123.4(7) . . ?
C04S C04Z C058 120.5(8) . . ?
C04S C04Z C05Z 120.1(8) . . ?
C058 C04Z C05Z 119.5(8) . . ?
F32 C050 F33 101.7(9) . . ?
F32 C050 C03U 110.3(10) . . ?
F31 C050 F32 111.1(10) . . ?
F31 C050 F33 109.0(8) . . ?
F31 C050 C03U 116.1(9) . . ?
F33 C050 C03U 107.6(8) . . ?
F33A C050 C03U 113.6(8) . . ?
F33A C050 F31A 102.7(8) . . ?
F31A C050 C03U 108.1(7) . . ?
F32A C050 C03U 116.8(10) . . ?
F32A C050 F33A 112.0(9) . . ?
F32A C050 F31A 101.9(9) . . ?
C05J C051 C06T 119.9(8) . . ?
C05J C051 C06Z 121.5(8) . . ?
C06T C051 C06Z 118.5(8) . . ?
F00U C052 F01I 105.4(6) . . ?
F00U C052 C031 113.1(7) . . ?
F01F C052 F00U 107.9(8) . . ?
F01F C052 F01I 106.0(7) . . ?
F01F C052 C031 112.8(6) . . ?
F01I C052 C031 111.2(7) . . ?
C03Q C054 H054 119.0 . . ?
C05O C054 C03Q 121.9(7) . . ?
C05O C054 H054 119.0 . . ?
C03W C055 C05B 120.3(7) . . ?
C03W C055 C061 123.3(7) . . ?
C05B C055 C061 116.3(7) . . ?
C04D C056 H056 120.0 . . ?
C04H C056 C04D 120.0(7) . . ?
C04H C056 H056 120.0 . . ?
C06A C057 C03Q 119.1(7) . . ?
C06A C057 C06R 118.2(8) . . ?
C06R C057 C03Q 122.6(7) . . ?
C04D C058 C04Z 119.7(8) . . ?
C04D C058 H058 120.1 . . ?
C04Z C058 H058 120.1 . . ?
C03E C059 H059 120.8 . . ?
C05D C059 C03E 118.4(6) . . ?
C05D C059 H059 120.8 . . ?
C055 C05B H05B 120.8 . . ?
C06E C05B C055 118.3(8) . . ?
C06E C05B H05B 120.8 . . ?
C061 C05C H05C 120.0 . . ?
C06Q C05C H05C 120.0 . . ?
C06Q C05C C061 120.0(8) . . ?
C03O C05D C062 120.7(7) . . ?
C059 C05D C03O 122.4(6) . . ?
C059 C05D C062 116.8(7) . . ?
C05W C05E C05P 125.7(8) . . ?
C071 C05E C05P 116.9(8) . . ?
C071 C05E C05W 117.4(8) . . ?
N5A C5A TcA 175.5(7) . . ?
N3A C3A TcA 174.5(7) . . ?
C051 C05J H05J 120.0 . . ?
C051 C05J C061 120.1(8) . . ?
C061 C05J H05J 120.0 . . ?
C05V C05K H05K 119.9 . . ?
C067 C05K H05K 119.9 . . ?
C067 C05K C05V 120.2(8) . . ?
C04M C05L C066 118.3(7) . . ?
C06P C05L C04M 120.4(7) . . ?
C06P C05L C066 121.3(7) . . ?
C05P C05M H05M 119.4 . . ?
C077 C05M H05M 119.4 . . ?
C077 C05M C05P 121.1(9) . . ?
C054 C05O C06K 121.2(7) . . ?
C054 C05O C06P 120.6(7) . . ?
C06P C05O C06K 118.2(7) . . ?
C05M C05P C05E 118.2(8) . . ?
C05M C05P C065 118.3(8) . . ?
C065 C05P C05E 123.3(8) . . ?
F00L C05R C04A 112.0(7) . . ?
F014 C05R F00L 105.9(7) . . ?
F014 C05R F015 107.8(7) . . ?
F014 C05R C04A 112.5(7) . . ?
F015 C05R F00L 106.9(7) . . ?
F015 C05R C04A 111.3(7) . . ?
C03A C05S H05S 119.5 . . ?
C03A C05S C05Y 121.0(7) . . ?
C05Y C05S H05S 119.5 . . ?
C037 C05T H05T 120.0 . . ?
C05Y C05T C037 120.1(7) . . ?
C05Y C05T H05T 120.0 . . ?
C05K C05V C06C 120.6(8) . . ?
C07C C05V C05K 118.4(8) . . ?
C07C C05V C06C 120.6(8) . . ?
N4A C05W C05E 118.2(8) . . ?
C07B C05W N4A 119.3(7) . . ?
C07B C05W C05E 122.5(8) . . ?
F008 C05X C048 111.1(6) . . ?
F00P C05X F008 105.7(6) . . ?
F00P C05X C048 112.7(6) . . ?
F00T C05X F008 106.1(6) . . ?
F00T C05X F00P 108.6(7) . . ?
F00T C05X C048 112.3(6) . . ?
C05S C05Y C05T 119.3(7) . . ?
C05S C05Y C06F 121.3(7) . . ?
C05T C05Y C06F 119.4(8) . . ?
F17 C05Z C04Z 114.2(10) . . ?
F17 C05Z F16 101.9(9) . . ?
F16 C05Z C04Z 113.7(9) . . ?
F18 C05Z C04Z 115.8(10) . . ?
F18 C05Z F17 105.9(10) . . ?
F18 C05Z F16 103.9(10) . . ?
F17A C05Z C04Z 112.2(11) . . ?
F16A C05Z C04Z 113.4(11) . . ?
F16A C05Z F17A 102.7(10) . . ?
F18A C05Z C04Z 113.2(11) . . ?
F18A C05Z F17A 106.0(11) . . ?
F18A C05Z F16A 108.6(11) . . ?
C05C C061 C055 120.1(7) . . ?
C05C C061 C05J 119.6(8) . . ?
C05J C061 C055 119.7(7) . . ?
F01B C062 F02P 103.4(7) . . ?
F01B C062 C05D 112.0(8) . . ?
F02P C062 C05D 112.7(8) . . ?
F03G C062 F01B 106.6(8) . . ?
F03G C062 F02P 108.6(8) . . ?
F03G C062 C05D 112.9(7) . . ?
C05P C065 H065 120.2 . . ?
C05P C065 C068 119.6(8) . . ?
C068 C065 H065 120.2 . . ?
F00J C066 F00Y 105.6(7) . . ?
F00J C066 C05L 110.7(7) . . ?
F00S C066 F00J 108.7(7) . . ?
F00S C066 F00Y 108.7(7) . . ?
F00S C066 C05L 113.2(7) . . ?
F00Y C066 C05L 109.6(7) . . ?
C05K C067 C06J 122.4(9) . . ?
C05K C067 C070 119.3(10) . . ?
C06J C067 C070 118.3(10) . . ?
C065 C068 C07Z 118.3(10) . . ?
C06D C068 C065 120.7(10) . . ?
C06D C068 C07Z 120.7(11) . . ?
C057 C06A H06A 119.5 . . ?
C06V C06A C057 120.9(8) . . ?
C06V C06A H06A 119.5 . . ?
C040 C06B H06B 120.6 . . ?
C06E C06B C040 118.7(7) . . ?
C06E C06B H06B 120.6 . . ?
C06R C06C C05V 122.7(8) . . ?
C07G C06C C05V 119.4(8) . . ?
C07G C06C C06R 117.9(8) . . ?
C068 C06D H06D 120.6 . . ?
C068 C06D C077 118.7(10) . . ?
C077 C06D H06D 120.6 . . ?
F00W C06E C05B 119.3(8) . . ?
F00W C06E C06B 117.7(7) . . ?
C06B C06E C05B 123.0(7) . . ?
F02F C06F C05Y 111.1(7) . . ?
F02Y C06F F02F 106.7(9) . . ?
F02Y C06F F03C 109.1(7) . . ?
F02Y C06F C05Y 113.8(8) . . ?
F03C C06F F02F 103.4(9) . . ?
F03C C06F C05Y 112.1(9) . . ?
N4A C4A TcA 175.1(9) . . ?
Sn C30 H30D 109.5 . . ?
Sn C30 H30E 109.5 . . ?
Sn C30 H30F 109.5 . . ?
H30D C30 H30E 109.5 . . ?
H30D C30 H30F 109.5 . . ?
H30E C30 H30F 109.5 . . ?
C067 C06J H06J 121.3 . . ?
C067 C06J C06S 117.3(9) . . ?
C06S C06J H06J 121.3 . . ?
F010 C06K F01A 105.9(7) . . ?
F010 C06K F027 105.5(7) . . ?
F010 C06K C05O 114.7(7) . . ?
F01A C06K F027 105.2(8) . . ?
F01A C06K C05O 112.9(7) . . ?
F027 C06K C05O 111.9(7) . . ?
F012 C06L F02S 104.9(7) . . ?
F012 C06L C04D 113.1(7) . . ?
F012 C06L F053 107.1(8) . . ?
F02S C06L C04D 111.4(8) . . ?
F053 C06L F02S 105.9(8) . . ?
F053 C06L C04D 113.7(8) . . ?
F39 C06M C03A 117.3(10) . . ?
F39 C06M F38 111.1(10) . . ?
F39 C06M F37 98.0(9) . . ?
F38 C06M C03A 115.5(9) . . ?
F38 C06M F37 100.0(9) . . ?
F37 C06M C03A 112.1(9) . . ?
F38A C06M C03A 116.1(12) . . ?
F38A C06M F39A 105.6(11) . . ?
F38A C06M F37A 108.6(11) . . ?
F39A C06M C03A 111.4(10) . . ?
F37A C06M C03A 112.5(11) . . ?
F37A C06M F39A 101.5(11) . . ?
Sn C29 H29D 109.5 . . ?
Sn C29 H29E 109.5 . . ?
Sn C29 H29F 109.5 . . ?
H29D C29 H29E 109.5 . . ?
H29D C29 H29F 109.5 . . ?
H29E C29 H29F 109.5 . . ?
C05L C06P C05O 118.6(8) . . ?
C05L C06P H06P 120.7 . . ?
C05O C06P H06P 120.7 . . ?
C05C C06Q C06T 121.5(8) . . ?
C05C C06Q C07K 118.7(9) . . ?
C06T C06Q C07K 119.7(8) . . ?
C057 C06R N3A 119.9(7) . . ?
C06C C06R N3A 119.1(7) . . ?
C06C C06R C057 121.0(8) . . ?
C06J C06S C32 117.6(10) . . ?
C07C C06S C06J 121.2(9) . . ?
C07C C06S C32 121.1(10) . . ?
C051 C06T H06T 120.5 . . ?
C06Q C06T C051 119.0(8) . . ?
C06Q C06T H06T 120.5 . . ?
F01Q C06V C06A 119.1(9) . . ?
F01Q C06V C07G 120.1(9) . . ?
C06A C06V C07G 120.7(9) . . ?
OA C1A TcA 179.0(9) . . ?
C073 C06Y H06Y 118.6 . . ?
C073 C06Y C07R 122.8(11) . . ?
C07R C06Y H06Y 118.6 . . ?
F020 C06Z F03V 105.1(9) . . ?
F020 C06Z C051 114.0(8) . . ?
F02C C06Z F020 106.2(8) . . ?
F02C C06Z F03V 106.5(8) . . ?
F02C C06Z C051 112.9(8) . . ?
F03V C06Z C051 111.5(8) . . ?
F2 C070 C067 111.9(12) . . ?
F2 C070 F3 103.9(12) . . ?
F1 C070 C067 115.8(12) . . ?
F1 C070 F2 109.7(12) . . ?
F1 C070 F3 104.9(11) . . ?
F3 C070 C067 109.8(12) . . ?
F1A C070 C067 117.3(13) . . ?
F1A C070 F3A 101.3(11) . . ?
F2A C070 C067 117.5(12) . . ?
F2A C070 F1A 103.4(12) . . ?
F2A C070 F3A 100.9(12) . . ?
F3A C070 C067 114.0(12) . . ?
C05E C071 H071 120.2 . . ?
C07I C071 C05E 119.6(8) . . ?
C07I C071 H071 120.2 . . ?
C06Y C073 C07U 117.3(12) . . ?
C06Y C073 C08E 122.2(12) . . ?
C07U C073 C08E 120.5(12) . . ?
C07B C075 H075 121.4 . . ?
C07I C075 H075 121.4 . . ?
C07I C075 C07B 117.2(9) . . ?
C05M C077 C080 118.6(10) . . ?
C05M C077 C06D 121.5(9) . . ?
C06D C077 C080 119.5(10) . . ?
C07E C07A H07A 120.1 . . ?
C07Y C07A H07A 120.1 . . ?
C07Y C07A C07E 119.8(12) . . ?
C05W C07B C075 118.3(8) . . ?
C05W C07B C07E 126.0(8) . . ?
C075 C07B C07E 115.7(8) . . ?
C05V C07C H07C 119.8 . . ?
C06S C07C C05V 120.5(8) . . ?
C06S C07C H07C 119.8 . . ?
C07A C07E C07B 119.4(10) . . ?
C07S C07E C07A 119.3(9) . . ?
C07S C07E C07B 120.8(10) . . ?
C06C C07G H07G 119.4 . . ?
C06V C07G C06C 121.2(9) . . ?
C06V C07G H07G 119.4 . . ?
C071 C07I F018 118.4(8) . . ?
C071 C07I C075 125.0(8) . . ?
C075 C07I F018 116.6(8) . . ?
F019 C07K F021 106.8(8) . . ?
F019 C07K F02M 106.2(9) . . ?
F019 C07K C06Q 113.2(8) . . ?
F021 C07K C06Q 113.0(9) . . ?
F02M C07K F021 105.4(8) . . ?
F02M C07K C06Q 111.7(8) . . ?
SnA C29A H29A 109.5 . . ?
SnA C29A H29B 109.5 . . ?
SnA C29A H29C 109.5 . . ?
H29A C29A H29B 109.5 . . ?
H29A C29A H29C 109.5 . . ?
H29B C29A H29C 109.5 . . ?
C06Y C07R H07R 119.8 . . ?
C088 C07R C06Y 120.5(11) . . ?
C088 C07R H07R 119.8 . . ?
C07E C07S H07S 120.0 . . ?
C07E C07S C07V 120.0(11) . . ?
C07V C07S H07S 120.0 . . ?
SnA C28A H28A 109.5 . . ?
SnA C28A H28B 109.5 . . ?
SnA C28A H28C 109.5 . . ?
H28A C28A H28B 109.5 . . ?
H28A C28A H28C 109.5 . . ?
H28B C28A H28C 109.5 . . ?
C073 C07U H07U 119.8 . . ?
C08H C07U C073 120.4(11) . . ?
C08H C07U H07U 119.8 . . ?
C07S C07V C084 121.0(11) . . ?
C07S C07V C087 120.0(12) . . ?
C084 C07V C087 118.7(10) . . ?
SnA C30A H30A 109.5 . . ?
SnA C30A H30B 109.5 . . ?
SnA C30A H30C 109.5 . . ?
H30A C30A H30B 109.5 . . ?
H30A C30A H30C 109.5 . . ?
H30B C30A H30C 109.5 . . ?
C07A C07Y C084 123.0(13) . . ?
C07A C07Y C31 119.6(15) . . ?
C084 C07Y C31 117.4(13) . . ?
F9 C07Z F8 108.0(12) . . ?
F9 C07Z C068 113.8(11) . . ?
F9 C07Z F7 107.5(11) . . ?
F8 C07Z C068 108.4(11) . . ?
F7 C07Z F8 105.4(10) . . ?
F7 C07Z C068 113.3(12) . . ?
F7A C07Z C068 113.7(15) . . ?
F7A C07Z F9A 98.2(15) . . ?
F8A C07Z C068 126.0(18) . . ?
F8A C07Z F7A 106.2(15) . . ?
F8A C07Z F9A 104.3(17) . . ?
F9A C07Z C068 104.3(15) . . ?
C07V C084 H084 121.6 . . ?
C07Y C084 C07V 116.9(10) . . ?
C07Y C084 H084 121.6 . . ?
F22 C087 F24 95.7(14) . . ?
F22 C087 C07V 120.0(14) . . ?
F22 C087 F23 100.5(11) . . ?
C07V C087 F24 119.7(11) . . ?
F23 C087 F24 94.1(13) . . ?
F23 C087 C07V 121.1(15) . . ?
F22A C087 C07V 109.6(12) . . ?
F22A C087 F23A 105.2(10) . . ?
F23A C087 C07V 108.2(13) . . ?
F24A C087 C07V 109.2(11) . . ?
F24A C087 F22A 119.1(16) . . ?
F24A C087 F23A 104.9(11) . . ?
C07R C088 H088 119.7 . . ?
C07R C088 C08H 120.6(13) . . ?
C08H C088 H088 119.7 . . ?
C073 C08E H08A 109.5 . . ?
C073 C08E H08B 109.5 . . ?
C073 C08E H08C 109.5 . . ?
H08A C08E H08B 109.5 . . ?
H08A C08E H08C 109.5 . . ?
H08B C08E H08C 109.5 . . ?
C08P C08G H08G 119.3 . . ?
C093 C08G H08G 119.3 . . ?
C093 C08G C08P 121.4(17) . . ?
C07U C08H H08H 120.8 . . ?
C088 C08H C07U 118.5(12) . . ?
C088 C08H H08H 120.8 . . ?
C08R C08O H08O 119.1 . . ?
C095 C08O H08O 119.1 . . ?
C095 C08O C08R 121.8(17) . . ?
C08G C08P H08P 120.1 . . ?
C08R C08P C08G 119.8(17) . . ?
C08R C08P H08P 120.1 . . ?
C08O C08R H08R 121.5 . . ?
C08P C08R C08O 117.1(17) . . ?
C08P C08R H08R 121.5 . . ?
C08G C093 C095 122.3(18) . . ?
C08G C093 C47 125(2) . . ?
C095 C093 C47 113(2) . . ?
C08O C095 C093 117.4(18) . . ?
C08O C095 H095 121.3 . . ?
C093 C095 H095 121.3 . . ?
F15 C31 C07Y 117.0(18) . . ?
F15 C31 F14 106.4(17) . . ?
F15 C31 F13 109.5(18) . . ?
F14 C31 C07Y 108.4(18) . . ?
F13 C31 C07Y 111.3(17) . . ?
F13 C31 F14 103.1(14) . . ?
F15A C31 C07Y 112.5(17) . . ?
F13A C31 C07Y 126(2) . . ?
F13A C31 F15A 103.1(18) . . ?
F13A C31 F14A 104.5(17) . . ?
F14A C31 C07Y 111.0(18) . . ?
F14A C31 F15A 95.5(17) . . ?
C093 C47 H47A 109.5 . . ?
C093 C47 H47B 109.5 . . ?
C093 C47 H47C 109.5 . . ?
H47A C47 H47B 109.5 . . ?
H47A C47 H47C 109.5 . . ?
H47B C47 H47C 109.5 . . ?
F11 C32 C06S 118.3(14) . . ?
F11 C32 F12 99.2(12) . . ?
C06S C32 F12 106.5(13) . . ?
C06S C32 F10A 107.8(12) . . ?
F10 C32 F11 111.8(14) . . ?
F10 C32 C06S 116.2(13) . . ?
F10 C32 F12 101.5(13) . . ?
F12A C32 C06S 121.1(15) . . ?
F12A C32 F10A 96.5(14) . . ?
F12A C32 F11A 112.0(14) . . ?
F11A C32 C06S 118.2(15) . . ?
F11A C32 F10A 94.7(14) . . ?
C35 O8 C34 122(2) . . ?
H33A C33 H33B 107.2 . . ?
C36 C33 H33A 107.9 . . ?
C36 C33 H33B 107.9 . . ?
C36 C33 C35 117.8(19) . . ?
C35 C33 H33A 107.9 . . ?
C35 C33 H33B 107.9 . . ?
C33 C36 H36A 109.8 . . ?
C33 C36 H36B 109.8 . . ?
C33 C36 C34 109.4(19) . . ?
H36A C36 H36B 108.3 . . ?
C34 C36 H36A 109.8 . . ?
C34 C36 H36B 109.8 . . ?
O8 C35 C33 91.5(19) . . ?
O8 C35 H35A 113.4 . . ?
O8 C35 H35B 113.4 . . ?
C33 C35 H35A 113.4 . . ?
C33 C35 H35B 113.4 . . ?
H35A C35 H35B 110.7 . . ?
O8 C34 H34A 112.0 . . ?
O8 C34 H34B 112.0 . . ?
C36 C34 O8 99(2) . . ?
C36 C34 H34A 112.0 . . ?
C36 C34 H34B 112.0 . . ?
H34A C34 H34B 109.7 . . ?
N5 C6 C7 118.1(5) . . ?
N5 C6 C11 120.5(5) . . ?
C7 C6 C11 121.4(5) . . ?
C6 C7 C20 124.3(5) . . ?
C8 C7 C6 118.4(5) . . ?
C8 C7 C20 117.3(5) . . ?
C7 C8 H8 120.5 . . ?
C9 C8 C7 118.9(6) . . ?
C9 C8 H8 120.5 . . ?
F009 C9 C8 118.1(6) . . ?
F009 C9 C10 118.8(6) . . ?
C10 C9 C8 123.1(6) . . ?
C9 C10 H10 120.1 . . ?
C9 C10 C11 119.9(6) . . ?
C11 C10 H10 120.1 . . ?
C6 C11 C12 123.4(5) . . ?
C10 C11 C6 118.3(6) . . ?
C10 C11 C12 118.4(5) . . ?
C13 C12 C11 122.1(6) . . ?
C19 C12 C11 119.6(5) . . ?
C19 C12 C13 118.1(6) . . ?
C12 C13 H13 119.8 . . ?
C14 C13 C12 120.3(6) . . ?
C14 C13 H13 119.8 . . ?
C13 C14 C15 119.3(6) . . ?
C16 C14 C13 121.3(6) . . ?
C16 C14 C15 119.4(6) . . ?
F00A C15 C14 112.2(5) . . ?
F00B C15 F00A 108.0(6) . . ?
F00B C15 F00V 105.6(6) . . ?
F00B C15 C14 113.8(6) . . ?
F00V C15 F00A 104.2(6) . . ?
F00V C15 C14 112.3(6) . . ?
C14 C16 H16 120.5 . . ?
C17 C16 C14 118.9(6) . . ?
C17 C16 H16 120.5 . . ?
C16 C17 C18 118.6(6) . . ?
C16 C17 C19 120.3(6) . . ?
C19 C17 C18 121.1(6) . . ?
F35 C18 F34 98.6(10) . . ?
F35 C18 C17 109.3(8) . . ?
F36 C18 F35 110.5(10) . . ?
F36 C18 F34 107.2(8) . . ?
F36 C18 C17 121.0(10) . . ?
F34 C18 C17 107.8(8) . . ?
C17 C18 F36A 105.9(8) . . ?
F35A C18 C17 119.6(8) . . ?
F35A C18 F34A 112.8(9) . . ?
F35A C18 F36A 100.8(9) . . ?
F34A C18 C17 114.4(8) . . ?
F34A C18 F36A 100.1(8) . . ?
C12 C19 C17 121.0(6) . . ?
C12 C19 H19 119.5 . . ?
C17 C19 H19 119.5 . . ?
C21 C20 C7 121.3(5) . . ?
C21 C20 C27 118.9(5) . . ?
C27 C20 C7 119.5(5) . . ?
C20 C21 H21 119.7 . . ?
C22 C21 C20 120.7(6) . . ?
C22 C21 H21 119.7 . . ?
C21 C22 C23 120.6(5) . . ?
C21 C22 C24 120.7(6) . . ?
C24 C22 C23 118.6(5) . . ?
F005 C23 F007 104.8(5) . . ?
F005 C23 C22 111.8(6) . . ?
F007 C23 C22 111.9(6) . . ?
F00E C23 F005 108.7(6) . . ?
F00E C23 F007 106.5(6) . . ?
F00E C23 C22 112.8(5) . . ?
C22 C24 H24 120.7 . . ?
C22 C24 C25 118.7(6) . . ?
C25 C24 H24 120.7 . . ?
C24 C25 C26 118.5(6) . . ?
C27 C25 C24 120.7(6) . . ?
C27 C25 C26 120.8(6) . . ?
F01C C26 C25 113.6(6) . . ?
F02V C26 F01C 106.6(7) . . ?
F02V C26 F03D 105.2(7) . . ?
F02V C26 C25 113.0(7) . . ?
F03D C26 F01C 105.0(7) . . ?
F03D C26 C25 112.7(7) . . ?
C20 C27 H27 119.9 . . ?
C25 C27 C20 120.2(6) . . ?
C25 C27 H27 119.9 . . ?
N5A C6A C7A 118.1(8) . . ?
N5A C6A C11A 119.3(9) . . ?
C7A C6A C11A 122.6(9) . . ?
C6A C7A C8A 118.5(9) . . ?
C6A C7A C20A 124.2(7) . . ?
C8A C7A C20A 117.0(9) . . ?
C7A C8A H8A 121.3 . . ?
C9A C8A C7A 117.4(11) . . ?
C9A C8A H8A 121.3 . . ?
F07O C9A C8A 117.1(14) . . ?
F07O C9A C10A 118.9(13) . . ?
C8A C9A C10A 124.0(12) . . ?
C9A C10A H10A 119.7 . . ?
C9A C10A C11A 120.5(12) . . ?
C11A C10A H10A 119.7 . . ?
C6A C11A C12A 123.7(12) . . ?
C10A C11A C6A 117.0(11) . . ?
C10A C11A C12A 118.8(13) . . ?
C13A C12A C11A 122.5(17) . . ?
C19A C12A C11A 120.7(17) . . ?
C19A C12A C13A 115.9(16) . . ?
C12A C13A H13A 120.9 . . ?
C14A C13A C12A 118.2(18) . . ?
C14A C13A H13A 120.9 . . ?
C13A C14A C15A 117.9(18) . . ?
C13A C14A C16A 126.1(18) . . ?
C16A C14A C15A 115.4(17) . . ?
F27 C15A F26 105.6(13) . . ?
F27 C15A C14A 114.8(17) . . ?
F42 C15A F27 110.2(15) . . ?
F42 C15A F26 102.5(12) . . ?
F42 C15A C14A 113.9(17) . . ?
F26 C15A C14A 108.7(15) . . ?
C14A C16A H16A 122.3 . . ?
C17A C16A C14A 115.3(18) . . ?
C17A C16A H16A 122.3 . . ?
C16A C17A C18A 120.1(19) . . ?
C16A C17A C19A 120.7(19) . . ?
C18A C17A C19A 118(2) . . ?
F41 C18A F25 99(2) . . ?
F41 C18A C17A 121(2) . . ?
F40 C18A F41 102(2) . . ?
F40 C18A F25 95.8(17) . . ?
F40 C18A C17A 122(3) . . ?
C17A C18A F25 113(2) . . ?
C12A C19A C17A 123.6(18) . . ?
C12A C19A H19A 118.2 . . ?
C17A C19A H19A 118.2 . . ?
C21A C20A C7A 120.7(8) . . ?
C27A C20A C7A 119.1(8) . . ?
C27A C20A C21A 120.0(8) . . ?
C20A C21A H21A 120.9 . . ?
C20A C21A C22A 118.1(8) . . ?
C22A C21A H21A 120.9 . . ?
C21A C22A C23A 118.8(8) . . ?
C24A C22A C21A 123.2(8) . . ?
C24A C22A C23A 117.9(8) . . ?
F02X C23A F03J 107.6(10) . . ?
F02X C23A F05Q 107.5(10) . . ?
F02X C23A C22A 113.8(8) . . ?
F03J C23A F05Q 103.0(9) . . ?
F03J C23A C22A 113.8(9) . . ?
F05Q C23A C22A 110.5(10) . . ?
C22A C24A H24A 121.5 . . ?
C22A C24A C25A 117.0(9) . . ?
C25A C24A H24A 121.5 . . ?
C24A C25A C26A 120.4(10) . . ?
C27A C25A C24A 120.8(8) . . ?
C27A C25A C26A 118.7(10) . . ?
F21 C26A F19 97.7(12) . . ?
F21 C26A C25A 118.5(12) . . ?
F20 C26A F21 109.4(10) . . ?
F20 C26A F19 98.7(11) . . ?
F20 C26A C25A 118.3(12) . . ?
C25A C26A F19 110.2(11) . . ?
C25A C26A F20A 106.4(13) . . ?
F21A C26A C25A 110.2(14) . . ?
F21A C26A F20A 102.3(13) . . ?
F19A C26A C25A 115.2(14) . . ?
F19A C26A F21A 116.7(18) . . ?
F19A C26A F20A 104.5(13) . . ?
C20A C27A C25A 120.7(8) . . ?
C20A C27A H27A 119.7 . . ?
C25A C27A H27A 119.7 . . ?

loop_
_geom_bond_atom_site_label_1
_geom_bond_atom_site_label_2
_geom_bond_distance
_geom_bond_site_symmetry_2
_geom_bond_publ_flag
Sn Tc1 2.7491(10) . ?
Sn C28 2.161(7) . ?
Sn C30 2.161(7) . ?
Sn C29 2.168(7) . ?
Tc1 C3 2.015(6) . ?
Tc1 C5 2.036(6) . ?
Tc1 C4 2.033(6) . ?
Tc1 C1 1.954(7) . ?
Tc1 C2 2.013(6) . ?
SnA TcA 2.7473(13) . ?
SnA C29A 2.176(10) . ?
SnA C28A 2.174(9) . ?
SnA C30A 2.161(9) . ?
TcA C2A 2.024(7) . ?
TcA C5A 2.015(9) . ?
TcA C3A 2.026(8) . ?
TcA C4A 2.025(8) . ?
TcA C1A 1.935(10) . ?
F005 C23 1.330(8) . ?
F006 C044 1.360(7) . ?
F007 C23 1.334(8) . ?
F008 C05X 1.355(9) . ?
F009 C9 1.358(7) . ?
F00A C15 1.341(8) . ?
F00B C15 1.306(8) . ?
F00C C04W 1.364(8) . ?
F35 C18 1.398(17) . ?
F00E C23 1.323(8) . ?
F00F C04L 1.360(10) . ?
F00G C04K 1.352(10) . ?
F00H C04K 1.348(9) . ?
F00I C04W 1.327(8) . ?
F00J C066 1.340(9) . ?
F00K C04V 1.364(8) . ?
F00L C05R 1.340(10) . ?
N5 C5 1.168(8) . ?
N5 C6 1.404(7) . ?
F32 C050 1.380(18) . ?
F00O C04L 1.337(9) . ?
F00P C05X 1.333(9) . ?
N3 C3 1.171(8) . ?
N3 C03P 1.391(8) . ?
F00R C04Y 1.360(8) . ?
F00S C066 1.303(10) . ?
F00T C05X 1.332(9) . ?
F00U C052 1.331(10) . ?
F00V C15 1.324(8) . ?
F00W C06E 1.352(9) . ?
N4 C01L 1.408(8) . ?
N4 C4 1.177(8) . ?
F00Y C066 1.341(10) . ?
F00Z C04L 1.363(9) . ?
F010 C06K 1.327(10) . ?
N2 C2 1.184(8) . ?
N2 C03N 1.369(8) . ?
F012 C06L 1.323(10) . ?
F013 C04N 1.320(9) . ?
F014 C05R 1.330(10) . ?
F015 C05R 1.334(10) . ?
F36 C18 1.238(15) . ?
F017 C04W 1.318(9) . ?
F018 C07I 1.383(9) . ?
F019 C07K 1.328(12) . ?
F01A C06K 1.344(10) . ?
F01B C062 1.342(11) . ?
F01C C26 1.321(9) . ?
F30 C04C 1.365(15) . ?
C01E C01U 1.495(9) . ?
C01E C03L 1.385(9) . ?
C01E C03N 1.404(9) . ?
F01F C052 1.296(10) . ?
O C1 1.141(8) . ?
F01I C052 1.357(10) . ?
F01J C04N 1.312(9) . ?
C01L C01R 1.414(9) . ?
C01L C02J 1.418(8) . ?
C01M H01M 0.9500 . ?
C01M C029 1.363(9) . ?
C01M C032 1.404(9) . ?
F01P C04K 1.312(8) . ?
F01Q C06V 1.356(10) . ?
C01R C029 1.489(9) . ?
C01R C04X 1.408(9) . ?
F28 C04C 1.351(15) . ?
F29 C04C 1.322(15) . ?
C01U C025 1.415(9) . ?
C01U C02L 1.407(9) . ?
C01X C025 1.401(9) . ?
C01X C03R 1.372(10) . ?
C01X C04L 1.498(10) . ?
N2A C03W 1.391(9) . ?
N2A C2A 1.174(9) . ?
F020 C06Z 1.329(11) . ?
F021 C07K 1.342(11) . ?
C022 C028 1.373(9) . ?
C022 C02B 1.478(9) . ?
C022 C03B 1.421(9) . ?
C024 H024 0.9500 . ?
C024 C02N 1.410(10) . ?
C024 C03E 1.380(9) . ?
C025 H025 0.9500 . ?
F027 C06K 1.361(9) . ?
C028 H028 0.9500 . ?
C028 C03U 1.388(10) . ?
C029 C02R 1.407(9) . ?
F31 C050 1.250(14) . ?
C02B C03N 1.439(9) . ?
C02B C041 1.404(9) . ?
F02C C06Z 1.320(11) . ?
F33 C050 1.422(14) . ?
F02F C06F 1.358(12) . ?
C02G H02G 0.9500 . ?
C02G C02Q 1.402(9) . ?
C02G C031 1.396(9) . ?
F02I C04N 1.336(9) . ?
C02J C02Q 1.477(9) . ?
C02J C033 1.398(9) . ?
N3A C3A 1.171(10) . ?
N3A C06R 1.420(10) . ?
C02L H02L 0.9500 . ?
C02L C02Z 1.394(9) . ?
F02M C07K 1.329(12) . ?
C02N C03K 1.483(9) . ?
C02N C03O 1.422(9) . ?
F02P C062 1.354(13) . ?
C02Q C038 1.388(9) . ?
C02R H02R 0.9500 . ?
C02R C04A 1.378(9) . ?
F02S C06L 1.344(11) . ?
F02V C26 1.303(10) . ?
F02X C23A 1.304(12) . ?
F02Y C06F 1.302(11) . ?
C02Z C03R 1.380(10) . ?
C02Z C04N 1.493(10) . ?
C031 C04O 1.388(10) . ?
C031 C052 1.501(10) . ?
C032 C042 1.385(10) . ?
C032 C04C 1.484(10) . ?
C033 H033 0.9500 . ?
C033 C044 1.370(10) . ?
N5A C5A 1.190(10) . ?
N5A C6A 1.382(11) . ?
C037 C03H 1.501(9) . ?
C037 C04T 1.393(10) . ?
C037 C05T 1.397(10) . ?
C038 H038 0.9500 . ?
C038 C03I 1.407(9) . ?
C03A C04T 1.394(11) . ?
C03A C05S 1.377(12) . ?
C03A C06M 1.466(13) . ?
C03B H03B 0.9500 . ?
C03B C048 1.400(9) . ?
F03C C06F 1.314(11) . ?
F03D C26 1.312(10) . ?
C03E C04W 1.490(10) . ?
C03E C059 1.391(9) . ?
F03G C062 1.309(10) . ?
C03H C03P 1.406(9) . ?
C03H C04I 1.398(10) . ?
C03I C04K 1.498(10) . ?
C03I C04O 1.383(10) . ?
F03J C23A 1.328(13) . ?
C03K C03M 1.397(10) . ?
C03K C03P 1.400(9) . ?
C03L H03L 0.9500 . ?
C03L C04V 1.365(10) . ?
C03M H03M 0.9500 . ?
C03M C04Y 1.377(11) . ?
C03O H03O 0.9500 . ?
C03O C05D 1.387(10) . ?
C03Q C04M 1.407(10) . ?
C03Q C054 1.384(11) . ?
C03Q C057 1.488(11) . ?
C03R H03R 0.9500 . ?
C03U C03Z 1.387(10) . ?
C03U C050 1.517(10) . ?
F03V C06Z 1.349(11) . ?
C03W C040 1.408(10) . ?
C03W C055 1.398(11) . ?
C03Z H03Z 0.9500 . ?
C03Z C048 1.379(10) . ?
C040 C04H 1.486(11) . ?
C040 C06B 1.401(10) . ?
C041 H041 0.9500 . ?
C041 C04V 1.378(10) . ?
C042 H042 0.9500 . ?
C042 C04A 1.388(10) . ?
OA C1A 1.175(11) . ?
C044 C04X 1.368(9) . ?
N4A C05W 1.421(11) . ?
N4A C4A 1.173(10) . ?
F39 C06M 1.275(15) . ?
C048 C05X 1.505(10) . ?
C04A C05R 1.513(10) . ?
F9 C07Z 1.320(17) . ?
C04C F28A 1.326(13) . ?
C04C F30A 1.345(13) . ?
C04C F29A 1.383(14) . ?
C04D C056 1.401(11) . ?
C04D C058 1.376(11) . ?
C04D C06L 1.498(11) . ?
C080 F5 1.29(2) . ?
C080 F4 1.333(18) . ?
C080 C077 1.502(14) . ?
C080 F6 1.43(2) . ?
C080 F5A 1.40(2) . ?
C080 F4A 1.42(2) . ?
C080 F6A 1.30(2) . ?
F34 C18 1.460(15) . ?
C04H C04S 1.412(10) . ?
C04H C056 1.398(10) . ?
C04I H04I 0.9500 . ?
C04I C04Y 1.350(11) . ?
F8 C07Z 1.361(17) . ?
C04M H04M 0.9500 . ?
C04M C05L 1.423(11) . ?
C04O H04O 0.9500 . ?
F21 C26A 1.312(19) . ?
C28 H28D 0.9800 . ?
C28 H28E 0.9800 . ?
C28 H28F 0.9800 . ?
C04S H04S 0.9500 . ?
C04S C04Z 1.371(11) . ?
C04T H04T 0.9500 . ?
F11 C32 1.34(2) . ?
C04X H04X 0.9500 . ?
C04Z C058 1.399(11) . ?
C04Z C05Z 1.462(13) . ?
C050 F33A 1.312(12) . ?
C050 F31A 1.476(15) . ?
C050 F32A 1.276(16) . ?
C051 C05J 1.394(11) . ?
C051 C06T 1.419(12) . ?
C051 C06Z 1.478(13) . ?
F053 C06L 1.329(11) . ?
C054 H054 0.9500 . ?
C054 C05O 1.381(11) . ?
C055 C05B 1.398(10) . ?
C055 C061 1.501(11) . ?
C056 H056 0.9500 . ?
C057 C06A 1.374(11) . ?
C057 C06R 1.415(11) . ?
C058 H058 0.9500 . ?
C059 H059 0.9500 . ?
C059 C05D 1.375(10) . ?
C05B H05B 0.9500 . ?
C05B C06E 1.382(11) . ?
C05C H05C 0.9500 . ?
C05C C061 1.401(11) . ?
C05C C06Q 1.382(12) . ?
C05D C062 1.507(10) . ?
C05E C05P 1.496(12) . ?
C05E C05W 1.422(12) . ?
C05E C071 1.388(11) . ?
F17 C05Z 1.363(16) . ?
C05J H05J 0.9500 . ?
C05J C061 1.402(11) . ?
C05K H05K 0.9500 . ?
C05K C05V 1.405(12) . ?
C05K C067 1.369(12) . ?
C05L C066 1.506(11) . ?
C05L C06P 1.385(11) . ?
C05M H05M 0.9500 . ?
C05M C05P 1.390(11) . ?
C05M C077 1.373(13) . ?
F38 C06M 1.306(13) . ?
C05O C06K 1.481(11) . ?
C05O C06P 1.411(10) . ?
C05P C065 1.405(13) . ?
F05Q C23A 1.356(15) . ?
C05S H05S 0.9500 . ?
C05S C05Y 1.384(11) . ?
C05T H05T 0.9500 . ?
C05T C05Y 1.396(10) . ?
C05V C06C 1.492(12) . ?
C05V C07C 1.388(12) . ?
C05W C07B 1.386(12) . ?
C05Y C06F 1.505(12) . ?
C05Z F16 1.391(16) . ?
C05Z F18 1.331(15) . ?
C05Z F17A 1.392(18) . ?
C05Z F16A 1.365(19) . ?
C05Z F18A 1.326(18) . ?
C065 H065 0.9500 . ?
C065 C068 1.434(14) . ?
C067 C06J 1.373(13) . ?
C067 C070 1.481(14) . ?
C068 C06D 1.361(14) . ?
C068 C07Z 1.466(16) . ?
F37 C06M 1.430(16) . ?
C06A H06A 0.9500 . ?
C06A C06V 1.366(13) . ?
C06B H06B 0.9500 . ?
C06B C06E 1.381(12) . ?
C06C C06R 1.395(12) . ?
C06C C07G 1.383(12) . ?
C06D H06D 0.9500 . ?
C06D C077 1.400(14) . ?
F7 C07Z 1.346(16) . ?
C30 H30D 0.9800 . ?
C30 H30E 0.9800 . ?
C30 H30F 0.9800 . ?
C06J H06J 0.9500 . ?
C06J C06S 1.411(13) . ?
C06M F38A 1.31(2) . ?
C06M F39A 1.41(2) . ?
C06M F37A 1.397(19) . ?
C29 H29D 0.9800 . ?
C29 H29E 0.9800 . ?
C29 H29F 0.9800 . ?
C06P H06P 0.9500 . ?
C06Q C06T 1.382(13) . ?
C06Q C07K 1.490(13) . ?
C06S C07C 1.379(13) . ?
C06S C32 1.453(16) . ?
C06T H06T 0.9500 . ?
C06V C07G 1.367(13) . ?
C06Y H06Y 0.9500 . ?
C06Y C073 1.335(14) . ?
C06Y C07R 1.361(15) . ?
C070 F2 1.355(19) . ?
C070 F1 1.333(19) . ?
C070 F3 1.42(2) . ?
C070 F1A 1.34(2) . ?
C070 F2A 1.34(2) . ?
C070 F3A 1.35(2) . ?
C071 H071 0.9500 . ?
C071 C07I 1.354(13) . ?
C073 C07U 1.418(16) . ?
C073 C08E 1.505(18) . ?
C075 H075 0.9500 . ?
C075 C07B 1.427(12) . ?
C075 C07I 1.372(12) . ?
C07A H07A 0.9500 . ?
C07A C07E 1.402(15) . ?
C07A C07Y 1.371(14) . ?
C07B C07E 1.495(12) . ?
C07C H07C 0.9500 . ?
F22 C087 1.38(2) . ?
C07E C07S 1.381(14) . ?
C07G H07G 0.9500 . ?
F19 C26A 1.50(2) . ?
C29A H29A 0.9800 . ?
C29A H29B 0.9800 . ?
C29A H29C 0.9800 . ?
F24 C087 1.52(2) . ?
F07O C9A 1.364(14) . ?
F20 C26A 1.279(16) . ?
C07R H07R 0.9500 . ?
C07R C088 1.347(15) . ?
C07S H07S 0.9500 . ?
C07S C07V 1.397(13) . ?
C28A H28A 0.9800 . ?
C28A H28B 0.9800 . ?
C28A H28C 0.9800 . ?
C07U H07U 0.9500 . ?
C07U C08H 1.396(19) . ?
C07V C084 1.417(17) . ?
C07V C087 1.472(16) . ?
C30A H30A 0.9800 . ?
C30A H30B 0.9800 . ?
C30A H30C 0.9800 . ?
F12 C32 1.49(2) . ?
C07Y C084 1.375(18) . ?
C07Y C31 1.461(18) . ?
C07Z F7A 1.41(3) . ?
C07Z F8A 1.27(3) . ?
C07Z F9A 1.44(3) . ?
F23 C087 1.39(2) . ?
C084 H084 0.9500 . ?
C087 F22A 1.256(18) . ?
C087 F23A 1.434(18) . ?
C087 F24A 1.242(17) . ?
C088 H088 0.9500 . ?
C088 C08H 1.371(19) . ?
F15 C31 1.30(3) . ?
C08E H08A 0.9800 . ?
C08E H08B 0.9800 . ?
C08E H08C 0.9800 . ?
C08G H08G 0.9500 . ?
C08G C08P 1.40(2) . ?
C08G C093 1.31(2) . ?
C08H H08H 0.9500 . ?
F10 C32 1.29(2) . ?
F14 C31 1.43(3) . ?
C08O H08O 0.9500 . ?
C08O C08R 1.45(2) . ?
C08O C095 1.35(2) . ?
C08P H08P 0.9500 . ?
C08P C08R 1.37(2) . ?
C08R H08R 0.9500 . ?
F13 C31 1.38(3) . ?
C093 C095 1.40(2) . ?
C093 C47 1.40(3) . ?
C095 H095 0.9500 . ?
F27 C15A 1.392(15) . ?
C31 F15A 1.46(3) . ?
C31 F13A 1.28(3) . ?
C31 F14A 1.44(3) . ?
C47 H47A 0.9800 . ?
C47 H47B 0.9800 . ?
C47 H47C 0.9800 . ?
F42 C15A 1.380(15) . ?
C32 F10A 1.56(2) . ?
C32 F12A 1.25(2) . ?
C32 F11A 1.29(2) . ?
F26 C15A 1.431(14) . ?
F41 C18A 1.40(3) . ?
F40 C18A 1.30(3) . ?
F25 C18A 1.43(2) . ?
O8 C35 1.67(3) . ?
O8 C34 1.68(3) . ?
C33 H33A 0.9900 . ?
C33 H33B 0.9900 . ?
C33 C36 1.59(3) . ?
C33 C35 1.72(3) . ?
C36 H36A 0.9900 . ?
C36 H36B 0.9900 . ?
C36 C34 1.64(3) . ?
C35 H35A 0.9900 . ?
C35 H35B 0.9900 . ?
C34 H34A 0.9900 . ?
C34 H34B 0.9900 . ?
C6 C7 1.408(8) . ?
C6 C11 1.410(8) . ?
C7 C8 1.403(8) . ?
C7 C20 1.496(8) . ?
C8 H8 0.9500 . ?
C8 C9 1.374(9) . ?
C9 C10 1.368(9) . ?
C10 H10 0.9500 . ?
C10 C11 1.388(8) . ?
C11 C12 1.491(8) . ?
C12 C13 1.399(8) . ?
C12 C19 1.392(9) . ?
C13 H13 0.9500 . ?
C13 C14 1.383(9) . ?
C14 C15 1.507(9) . ?
C14 C16 1.383(9) . ?
C16 H16 0.9500 . ?
C16 C17 1.379(9) . ?
C17 C18 1.484(10) . ?
C17 C19 1.395(9) . ?
C18 F35A 1.300(17) . ?
C18 F34A 1.302(12) . ?
C18 F36A 1.518(16) . ?
C19 H19 0.9500 . ?
C20 C21 1.394(8) . ?
C20 C27 1.400(8) . ?
C21 H21 0.9500 . ?
C21 C22 1.387(8) . ?
C22 C23 1.516(9) . ?
C22 C24 1.393(8) . ?
C24 H24 0.9500 . ?
C24 C25 1.399(9) . ?
C25 C26 1.489(9) . ?
C25 C27 1.391(9) . ?
C27 H27 0.9500 . ?
C6A C7A 1.401(11) . ?
C6A C11A 1.415(12) . ?
C7A C8A 1.417(11) . ?
C7A C20A 1.507(11) . ?
C8A H8A 0.9500 . ?
C8A C9A 1.372(15) . ?
C9A C10A 1.373(16) . ?
C10A H10A 0.9500 . ?
C10A C11A 1.375(14) . ?
C11A C12A 1.519(16) . ?
C12A C13A 1.408(17) . ?
C12A C19A 1.359(18) . ?
C13A H13A 0.9500 . ?
C13A C14A 1.379(17) . ?
C14A C15A 1.503(18) . ?
C14A C16A 1.397(18) . ?
C16A H16A 0.9500 . ?
C16A C17A 1.316(18) . ?
C17A C18A 1.404(19) . ?
C17A C19A 1.446(17) . ?
C19A H19A 0.9500 . ?
C20A C21A 1.389(10) . ?
C20A C27A 1.388(11) . ?
C21A H21A 0.9500 . ?
C21A C22A 1.396(11) . ?
C22A C23A 1.506(11) . ?
C22A C24A 1.393(11) . ?
C24A H24A 0.9500 . ?
C24A C25A 1.393(11) . ?
C25A C26A 1.474(12) . ?
C25A C27A 1.392(12) . ?
C26A F21A 1.32(3) . ?
C26A F19A 1.28(2) . ?
C26A F20A 1.49(3) . ?
C27A H27A 0.9500 . ?

loop_
_geom_torsion_atom_site_label_1
_geom_torsion_atom_site_label_2
_geom_torsion_atom_site_label_3
_geom_torsion_atom_site_label_4
_geom_torsion
_geom_torsion_site_symmetry_1
_geom_torsion_site_symmetry_2
_geom_torsion_site_symmetry_3
_geom_torsion_site_symmetry_4
_geom_torsion_publ_flag
F006 C044 C04X C01R -179.1(6) . . . . ?
F009 C9 C10 C11 179.9(6) . . . . ?
N5 C6 C7 C8 -175.5(6) . . . . ?
N5 C6 C7 C20 5.4(9) . . . . ?
N5 C6 C11 C10 176.8(6) . . . . ?
N5 C6 C11 C12 -2.9(9) . . . . ?
N4 C01L C01R C029 9.5(9) . . . . ?
N4 C01L C01R C04X -174.5(6) . . . . ?
N4 C01L C02J C02Q -6.1(9) . . . . ?
N4 C01L C02J C033 175.5(6) . . . . ?
C01E C01U C025 C01X -168.4(6) . . . . ?
C01E C01U C02L C02Z 169.0(6) . . . . ?
C01E C03L C04V F00K 179.7(6) . . . . ?
C01E C03L C04V C041 -1.7(12) . . . . ?
C3 N3 C03P C03H 143(2) . . . . ?
C3 N3 C03P C03K -36(3) . . . . ?
C01L C01R C029 C01M 50.9(9) . . . . ?
C01L C01R C029 C02R -139.3(7) . . . . ?
C01L C01R C04X C044 -0.8(10) . . . . ?
C01L C02J C02Q C02G 135.1(7) . . . . ?
C01L C02J C02Q C038 -49.8(9) . . . . ?
C01L C02J C033 C044 -1.1(10) . . . . ?
C01M C029 C02R C04A 1.5(10) . . . . ?
C01M C032 C042 C04A -0.1(10) . . . . ?
C01M C032 C04C F30 164.8(9) . . . . ?
C01M C032 C04C F28 -78.2(11) . . . . ?
C01M C032 C04C F29 43.3(12) . . . . ?
C01M C032 C04C F28A -45.2(12) . . . . ?
C01M C032 C04C F30A -168.7(8) . . . . ?
C01M C032 C04C F29A 73.5(10) . . . . ?
C5 N5 C6 C7 139(2) . . . . ?
C5 N5 C6 C11 -39(2) . . . . ?
F01Q C06V C07G C06C 179.5(9) . . . . ?
C01R C01L C02J C02Q 177.7(6) . . . . ?
C01R C01L C02J C033 -0.7(9) . . . . ?
C01R C029 C02R C04A -168.5(6) . . . . ?
C01U C01E C03L C04V 174.7(6) . . . . ?
C01U C01E C03N N2 8.3(9) . . . . ?
C01U C01E C03N C02B -171.7(6) . . . . ?
C01U C02L C02Z C03R -0.4(10) . . . . ?
C01U C02L C02Z C04N -174.4(6) . . . . ?
N2A C03W C040 C04H -5.5(11) . . . . ?
N2A C03W C040 C06B 175.1(7) . . . . ?
N2A C03W C055 C05B -174.7(7) . . . . ?
N2A C03W C055 C061 4.1(11) . . . . ?
C022 C028 C03U C03Z -3.6(11) . . . . ?
C022 C028 C03U C050 176.7(7) . . . . ?
C022 C02B C03N N2 -8.1(9) . . . . ?
C022 C02B C03N C01E 171.9(6) . . . . ?
C022 C02B C041 C04V -175.8(6) . . . . ?
C022 C03B C048 C03Z -1.3(11) . . . . ?
C022 C03B C048 C05X 177.8(6) . . . . ?
C024 C02N C03K C03M 112.9(8) . . . . ?
C024 C02N C03K C03P -61.0(9) . . . . ?
C024 C02N C03O C05D 0.7(10) . . . . ?
C024 C03E C04W F00C 55.1(9) . . . . ?
C024 C03E C04W F00I 173.0(7) . . . . ?
C024 C03E C04W F017 -62.4(9) . . . . ?
C024 C03E C059 C05D 1.0(11) . . . . ?
C025 C01U C02L C02Z -1.0(9) . . . . ?
C025 C01X C03R C02Z -0.4(10) . . . . ?
C025 C01X C04L F00F 31.7(9) . . . . ?
C025 C01X C04L F00O 154.0(7) . . . . ?
C025 C01X C04L F00Z -85.8(9) . . . . ?
C028 C022 C02B C03N -55.5(9) . . . . ?
C028 C022 C02B C041 120.8(7) . . . . ?
C028 C022 C03B C048 -0.7(10) . . . . ?
C028 C03U C03Z C048 1.5(11) . . . . ?
C028 C03U C050 F32 -15.3(12) . . . . ?
C028 C03U C050 F31 112.1(11) . . . . ?
C028 C03U C050 F33 -125.5(9) . . . . ?
C028 C03U C050 F33A -158.9(10) . . . . ?
C028 C03U C050 F31A 87.8(9) . . . . ?
C028 C03U C050 F32A -26.2(13) . . . . ?
C029 C01M C032 C042 1.4(10) . . . . ?
C029 C01M C032 C04C -172.7(7) . . . . ?
C029 C01R C04X C044 175.5(7) . . . . ?
C029 C02R C04A C042 -0.2(11) . . . . ?
C029 C02R C04A C05R 173.9(7) . . . . ?
C02B C022 C028 C03U -169.8(6) . . . . ?
C02B C022 C03B C048 172.4(6) . . . . ?
C02B C041 C04V F00K -179.0(6) . . . . ?
C02B C041 C04V C03L 2.4(11) . . . . ?
C02G C02Q C038 C03I 2.6(9) . . . . ?
C02G C031 C04O C03I 1.2(10) . . . . ?
C02G C031 C052 F00U 22.1(10) . . . . ?
C02G C031 C052 F01F -100.6(9) . . . . ?
C02G C031 C052 F01I 140.5(7) . . . . ?
C02J C01L C01R C029 -174.4(6) . . . . ?
C02J C01L C01R C04X 1.7(9) . . . . ?
C02J C02Q C038 C03I -172.5(6) . . . . ?
C02J C033 C044 F006 -179.9(6) . . . . ?
C02J C033 C044 C04X 2.0(11) . . . . ?
C02L C01U C025 C01X 1.8(9) . . . . ?
C02L C02Z C03R C01X 1.1(10) . . . . ?
C02L C02Z C04N F013 -33.6(9) . . . . ?
C02L C02Z C04N F01J -157.0(7) . . . . ?
C02L C02Z C04N F02I 84.6(8) . . . . ?
C02N C024 C03E C04W 173.9(6) . . . . ?
C02N C024 C03E C059 -2.2(10) . . . . ?
C02N C03K C03M C04Y -173.9(7) . . . . ?
C02N C03K C03P N3 -9.0(10) . . . . ?
C02N C03K C03P C03H 172.2(6) . . . . ?
C02N C03O C05D C059 -1.8(11) . . . . ?
C02N C03O C05D C062 177.0(8) . . . . ?
C02Q C02G C031 C04O -0.6(10) . . . . ?
C02Q C02G C031 C052 177.7(6) . . . . ?
C02Q C02J C033 C044 -179.7(6) . . . . ?
C02Q C038 C03I C04K 178.0(6) . . . . ?
C02Q C038 C03I C04O -2.1(10) . . . . ?
C02R C04A C05R F00L 34.7(10) . . . . ?
C02R C04A C05R F014 153.9(7) . . . . ?
C02R C04A C05R F015 -84.9(9) . . . . ?
C031 C02G C02Q C02J 174.0(6) . . . . ?
C031 C02G C02Q C038 -1.3(9) . . . . ?
C032 C01M C029 C01R 167.6(6) . . . . ?
C032 C01M C029 C02R -2.0(10) . . . . ?
C032 C042 C04A C02R -0.4(11) . . . . ?
C032 C042 C04A C05R -174.6(7) . . . . ?
C033 C02J C02Q C02G -46.5(9) . . . . ?
C033 C02J C02Q C038 128.7(7) . . . . ?
C033 C044 C04X C01R -1.0(12) . . . . ?
N5A C6A C7A C8A 178.4(9) . . . . ?
N5A C6A C7A C20A 4.8(13) . . . . ?
N5A C6A C11A C10A 179.3(11) . . . . ?
N5A C6A C11A C12A -8.9(18) . . . . ?
C037 C03H C03P N3 5.9(10) . . . . ?
C037 C03H C03P C03K -175.3(7) . . . . ?
C037 C03H C04I C04Y 177.8(8) . . . . ?
C037 C05T C05Y C05S -3.2(11) . . . . ?
C037 C05T C05Y C06F 176.5(7) . . . . ?
C038 C03I C04K F00G -34.1(9) . . . . ?
C038 C03I C04K F00H 81.0(8) . . . . ?
C038 C03I C04K F01P -155.0(7) . . . . ?
C038 C03I C04O C031 0.2(10) . . . . ?
C03A C05S C05Y C05T 2.4(12) . . . . ?
C03A C05S C05Y C06F -177.3(8) . . . . ?
C03B C022 C028 C03U 3.1(10) . . . . ?
C03B C022 C02B C03N 131.7(7) . . . . ?
C03B C022 C02B C041 -52.0(9) . . . . ?
C03B C048 C05X F008 47.2(9) . . . . ?
C03B C048 C05X F00P -71.2(9) . . . . ?
C03B C048 C05X F00T 165.8(7) . . . . ?
C03E C024 C02N C03K -171.7(6) . . . . ?
C03E C024 C02N C03O 1.3(10) . . . . ?
C03E C059 C05D C03O 1.0(11) . . . . ?
C03E C059 C05D C062 -177.9(7) . . . . ?
C2 N2 C03N C01E 81(2) . . . . ?
C2 N2 C03N C02B -99(2) . . . . ?
C03H C037 C04T C03A -173.0(7) . . . . ?
C03H C037 C05T C05Y 176.8(6) . . . . ?
C03H C04I C04Y F00R 179.3(7) . . . . ?
C03H C04I C04Y C03M -3.0(13) . . . . ?
C03K C02N C03O C05D 173.5(7) . . . . ?
C03K C03M C04Y F00R 179.8(7) . . . . ?
C03K C03M C04Y C04I 2.1(13) . . . . ?
C03L C01E C01U C025 36.6(8) . . . . ?
C03L C01E C01U C02L -133.3(7) . . . . ?
C03L C01E C03N N2 -175.0(6) . . . . ?
C03L C01E C03N C02B 5.0(9) . . . . ?
C03M C03K C03P N3 177.2(6) . . . . ?
C03M C03K C03P C03H -1.6(10) . . . . ?
C03N C01E C01U C025 -146.7(6) . . . . ?
C03N C01E C01U C02L 43.4(9) . . . . ?
C03N C01E C03L C04V -2.1(10) . . . . ?
C03N C02B C041 C04V 0.6(10) . . . . ?
C03O C02N C03K C03M -59.8(9) . . . . ?
C03O C02N C03K C03P 126.3(7) . . . . ?
C03O C05D C062 F01B 20.7(12) . . . . ?
C03O C05D C062 F02P -95.4(10) . . . . ?
C03O C05D C062 F03G 141.1(9) . . . . ?
C03P C03H C04I C04Y 1.6(11) . . . . ?
C03P C03K C03M C04Y 0.2(11) . . . . ?
C03Q C04M C05L C066 178.0(7) . . . . ?
C03Q C04M C05L C06P -2.0(11) . . . . ?
C03Q C054 C05O C06K 176.4(7) . . . . ?
C03Q C054 C05O C06P -1.4(11) . . . . ?
C03Q C057 C06A C06V -175.5(8) . . . . ?
C03Q C057 C06R N3A -9.3(11) . . . . ?
C03Q C057 C06R C06C 174.3(7) . . . . ?
C03R C01X C025 C01U -1.1(10) . . . . ?
C03R C01X C04L F00F -154.8(7) . . . . ?
C03R C01X C04L F00O -32.5(10) . . . . ?
C03R C01X C04L F00Z 87.8(9) . . . . ?
C03R C02Z C04N F013 152.3(7) . . . . ?
C03R C02Z C04N F01J 29.0(10) . . . . ?
C03R C02Z C04N F02I -89.5(8) . . . . ?
C03U C03Z C048 C03B 0.9(11) . . . . ?
C03U C03Z C048 C05X -178.2(7) . . . . ?
C03W C040 C04H C04S 126.6(8) . . . . ?
C03W C040 C04H C056 -59.6(10) . . . . ?
C03W C040 C06B C06E 1.0(12) . . . . ?
C03W C055 C05B C06E -1.7(12) . . . . ?
C03W C055 C061 C05C -132.3(8) . . . . ?
C03W C055 C061 C05J 56.4(11) . . . . ?
C03Z C03U C050 F32 165.0(9) . . . . ?
C03Z C03U C050 F31 -67.6(12) . . . . ?
C03Z C03U C050 F33 54.8(11) . . . . ?
C03Z C03U C050 F33A 21.4(13) . . . . ?
C03Z C03U C050 F31A -91.9(9) . . . . ?
C03Z C03U C050 F32A 154.1(9) . . . . ?
C03Z C048 C05X F008 -133.7(7) . . . . ?
C03Z C048 C05X F00P 108.0(8) . . . . ?
C03Z C048 C05X F00T -15.1(10) . . . . ?
C040 C03W C055 C05B 3.0(11) . . . . ?
C040 C03W C055 C061 -178.2(7) . . . . ?
C040 C04H C04S C04Z 172.9(7) . . . . ?
C040 C04H C056 C04D -172.0(7) . . . . ?
C040 C06B C06E F00W 178.2(7) . . . . ?
C040 C06B C06E C05B 0.3(13) . . . . ?
C041 C02B C03N N2 175.7(6) . . . . ?
C041 C02B C03N C01E -4.3(9) . . . . ?
C042 C032 C04C F30 -9.2(13) . . . . ?
C042 C032 C04C F28 107.7(10) . . . . ?
C042 C032 C04C F29 -130.7(10) . . . . ?
C042 C032 C04C F28A 140.7(9) . . . . ?
C042 C032 C04C F30A 17.2(12) . . . . ?
C042 C032 C04C F29A -100.6(10) . . . . ?
C042 C04A C05R F00L -151.1(7) . . . . ?
C042 C04A C05R F014 -31.8(10) . . . . ?
C042 C04A C05R F015 89.3(9) . . . . ?
N4A C05W C07B C075 177.4(9) . . . . ?
N4A C05W C07B C07E -4.6(15) . . . . ?
C04C C032 C042 C04A 173.7(7) . . . . ?
C04H C040 C06B C06E -178.5(7) . . . . ?
C04H C04S C04Z C058 -0.3(11) . . . . ?
C04H C04S C04Z C05Z 179.4(8) . . . . ?
C04I C03H C03P N3 -178.1(6) . . . . ?
C04I C03H C03P C03K 0.7(10) . . . . ?
C04K C03I C04O C031 -179.9(7) . . . . ?
C04L C01X C025 C01U 172.3(6) . . . . ?
C04L C01X C03R C02Z -173.7(6) . . . . ?
C04M C03Q C054 C05O -0.3(11) . . . . ?
C04M C03Q C057 C06A 126.9(8) . . . . ?
C04M C03Q C057 C06R -50.8(11) . . . . ?
C04M C05L C066 F00J 56.4(10) . . . . ?
C04M C05L C066 F00S 178.8(7) . . . . ?
C04M C05L C066 F00Y -59.6(9) . . . . ?
C04M C05L C06P C05O 0.4(11) . . . . ?
C04N C02Z C03R C01X 174.9(6) . . . . ?
C04O C031 C052 F00U -159.6(7) . . . . ?
C04O C031 C052 F01F 77.7(10) . . . . ?
C04O C031 C052 F01I -41.2(10) . . . . ?
C04O C03I C04K F00G 145.9(7) . . . . ?
C04O C03I C04K F00H -98.9(8) . . . . ?
C04O C03I C04K F01P 25.1(10) . . . . ?
C04S C04H C056 C04D 1.8(10) . . . . ?
C04S C04Z C058 C04D 0.8(12) . . . . ?
C04S C04Z C05Z F17 105.9(11) . . . . ?
C04S C04Z C05Z F16 -137.7(10) . . . . ?
C04S C04Z C05Z F18 -17.5(15) . . . . ?
C04S C04Z C05Z F17A 25.8(15) . . . . ?
C04S C04Z C05Z F16A 141.6(11) . . . . ?
C04S C04Z C05Z F18A -94.1(13) . . . . ?
C04T C037 C03H C03P -76.4(10) . . . . ?
C04T C037 C03H C04I 107.6(8) . . . . ?
C04T C037 C05T C05Y 0.5(11) . . . . ?
C04T C03A C05S C05Y 1.2(13) . . . . ?
C04T C03A C06M F39 78.7(14) . . . . ?
C04T C03A C06M F38 -147.2(11) . . . . ?
C04T C03A C06M F37 -33.6(13) . . . . ?
C04T C03A C06M F38A -69.5(14) . . . . ?
C04T C03A C06M F39A 51.3(15) . . . . ?
C04T C03A C06M F37A 164.5(11) . . . . ?
C04W C03E C059 C05D -174.9(7) . . . . ?
C04X C01R C029 C01M -125.2(7) . . . . ?
C04X C01R C029 C02R 44.6(9) . . . . ?
C050 C03U C03Z C048 -178.8(7) . . . . ?
C051 C05J C061 C055 171.1(7) . . . . ?
C051 C05J C061 C05C -0.3(12) . . . . ?
C052 C031 C04O C03I -177.1(7) . . . . ?
C054 C03Q C04M C05L 2.0(11) . . . . ?
C054 C03Q C057 C06A -48.2(11) . . . . ?
C054 C03Q C057 C06R 134.0(8) . . . . ?
C054 C05O C06K F010 18.0(11) . . . . ?
C054 C05O C06K F01A 139.5(8) . . . . ?
C054 C05O C06K F027 -102.0(9) . . . . ?
C054 C05O C06P C05L 1.4(11) . . . . ?
C055 C03W C040 C04H 176.8(7) . . . . ?
C055 C03W C040 C06B -2.6(11) . . . . ?
C055 C05B C06E F00W -177.8(7) . . . . ?
C055 C05B C06E C06B 0.0(13) . . . . ?
C056 C04D C058 C04Z 0.0(12) . . . . ?
C056 C04D C06L F012 60.6(11) . . . . ?
C056 C04D C06L F02S -57.3(10) . . . . ?
C056 C04D C06L F053 -176.9(8) . . . . ?
C056 C04H C04S C04Z -1.0(10) . . . . ?
C057 C03Q C04M C05L -173.4(7) . . . . ?
C057 C03Q C054 C05O 175.0(7) . . . . ?
C057 C06A C06V F01Q -179.6(8) . . . . ?
C057 C06A C06V C07G -1.2(15) . . . . ?
C058 C04D C056 C04H -1.4(11) . . . . ?
C058 C04D C06L F012 -119.6(9) . . . . ?
C058 C04D C06L F02S 122.5(9) . . . . ?
C058 C04D C06L F053 2.8(12) . . . . ?
C058 C04Z C05Z F17 -74.4(13) . . . . ?
C058 C04Z C05Z F16 42.0(14) . . . . ?
C058 C04Z C05Z F18 162.2(10) . . . . ?
C058 C04Z C05Z F17A -154.5(11) . . . . ?
C058 C04Z C05Z F16A -38.7(15) . . . . ?
C058 C04Z C05Z F18A 85.6(14) . . . . ?
C059 C03E C04W F00C -128.8(7) . . . . ?
C059 C03E C04W F00I -10.9(10) . . . . ?
C059 C03E C04W F017 113.7(8) . . . . ?
C059 C05D C062 F01B -160.4(8) . . . . ?
C059 C05D C062 F02P 83.5(9) . . . . ?
C059 C05D C062 F03G -40.0(13) . . . . ?
C05B C055 C061 C05C 46.6(10) . . . . ?
C05B C055 C061 C05J -124.7(8) . . . . ?
C05C C06Q C06T C051 -0.4(13) . . . . ?
C05C C06Q C07K F019 38.5(12) . . . . ?
C05C C06Q C07K F021 160.1(9) . . . . ?
C05C C06Q C07K F02M -81.3(11) . . . . ?
C05E C05P C065 C068 171.0(8) . . . . ?
C05E C05W C07B C075 -3.3(15) . . . . ?
C05E C05W C07B C07E 174.7(9) . . . . ?
C05E C071 C07I F018 179.3(8) . . . . ?
C05E C071 C07I C075 -1.0(15) . . . . ?
F5 C080 C077 C05M 36.7(18) . . . . ?
F5 C080 C077 C06D -150.6(13) . . . . ?
C5A N5A C6A C7A 161(5) . . . . ?
C5A N5A C6A C11A -19(5) . . . . ?
C3A N3A C06R C057 -51(3) . . . . ?
C3A N3A C06R C06C 126(2) . . . . ?
C05J C051 C06T C06Q -1.7(13) . . . . ?
C05J C051 C06Z F020 5.0(13) . . . . ?
C05J C051 C06Z F02C -116.4(10) . . . . ?
C05J C051 C06Z F03V 123.7(10) . . . . ?
C05K C05V C06C C06R -117.0(9) . . . . ?
C05K C05V C06C C07G 61.4(11) . . . . ?
C05K C05V C07C C06S 0.6(13) . . . . ?
C05K C067 C06J C06S -1.1(14) . . . . ?
C05K C067 C070 F2 56.9(17) . . . . ?
C05K C067 C070 F1 -176.5(13) . . . . ?
C05K C067 C070 F3 -57.9(15) . . . . ?
C05K C067 C070 F1A 138.1(13) . . . . ?
C05K C067 C070 F2A 14(2) . . . . ?
C05K C067 C070 F3A -103.9(14) . . . . ?
C05M C05P C065 C068 -3.2(12) . . . . ?
C05P C05E C05W N4A 2.6(14) . . . . ?
C05P C05E C05W C07B -176.7(9) . . . . ?
C05P C05E C071 C07I 179.1(8) . . . . ?
C05P C05M C077 C080 174.1(9) . . . . ?
C05P C05M C077 C06D 1.5(14) . . . . ?
C05P C065 C068 C06D 2.0(14) . . . . ?
C05P C065 C068 C07Z -171.8(9) . . . . ?
C05S C03A C04T C037 -4.0(12) . . . . ?
C05S C03A C06M F39 -98.8(12) . . . . ?
C05S C03A C06M F38 35.2(16) . . . . ?
C05S C03A C06M F37 148.9(9) . . . . ?
C05S C03A C06M F38A 112.9(13) . . . . ?
C05S C03A C06M F39A -126.2(12) . . . . ?
C05S C03A C06M F37A -13.0(16) . . . . ?
C05S C05Y C06F F02F 133.5(9) . . . . ?
C05S C05Y C06F F02Y 13.1(13) . . . . ?
C05S C05Y C06F F03C -111.3(10) . . . . ?
C05T C037 C03H C03P 107.4(8) . . . . ?
C05T C037 C03H C04I -68.6(9) . . . . ?
C05T C037 C04T C03A 3.2(11) . . . . ?
C05T C05Y C06F F02F -46.2(12) . . . . ?
C05T C05Y C06F F02Y -166.6(8) . . . . ?
C05T C05Y C06F F03C 69.0(11) . . . . ?
F4 C080 C077 C05M -91.7(16) . . . . ?
F4 C080 C077 C06D 81.1(17) . . . . ?
C05V C05K C067 C06J 2.3(14) . . . . ?
C05V C05K C067 C070 -176.2(10) . . . . ?
C05V C06C C06R N3A 5.3(12) . . . . ?
C05V C06C C06R C057 -178.3(7) . . . . ?
C05V C06C C07G C06V 179.4(9) . . . . ?
C05W C05E C05P C05M -139.7(9) . . . . ?
C05W C05E C05P C065 46.1(13) . . . . ?
C05W C05E C071 C07I 1.5(13) . . . . ?
C05W C07B C07E C07A 126.8(11) . . . . ?
C05W C07B C07E C07S -61.4(13) . . . . ?
C05Z C04Z C058 C04D -178.9(9) . . . . ?
C061 C055 C05B C06E 179.4(7) . . . . ?
C061 C05C C06Q C06T 2.1(13) . . . . ?
C061 C05C C06Q C07K 178.5(8) . . . . ?
C065 C068 C06D C077 0.9(14) . . . . ?
C065 C068 C07Z F9 64.5(15) . . . . ?
C065 C068 C07Z F8 -175.3(9) . . . . ?
C065 C068 C07Z F7 -58.7(15) . . . . ?
C065 C068 C07Z F7A -21.4(19) . . . . ?
C065 C068 C07Z F8A -155.5(19) . . . . ?
C065 C068 C07Z F9A 84.4(16) . . . . ?
C066 C05L C06P C05O -179.6(7) . . . . ?
C067 C05K C05V C06C -175.4(8) . . . . ?
C067 C05K C05V C07C -2.0(13) . . . . ?
C067 C06J C06S C07C -0.4(15) . . . . ?
C067 C06J C06S C32 175.8(11) . . . . ?
C068 C06D C077 C080 -175.2(10) . . . . ?
C068 C06D C077 C05M -2.7(15) . . . . ?
C06A C057 C06R N3A 172.9(7) . . . . ?
C06A C057 C06R C06C -3.5(12) . . . . ?
C06A C06V C07G C06C 1.1(15) . . . . ?
C06B C040 C04H C04S -53.9(9) . . . . ?
C06B C040 C04H C056 119.8(8) . . . . ?
C06C C05V C07C C06S 174.0(9) . . . . ?
C06D C068 C07Z F9 -109.3(14) . . . . ?
C06D C068 C07Z F8 10.8(15) . . . . ?
C06D C068 C07Z F7 127.5(12) . . . . ?
C06D C068 C07Z F7A 164.8(16) . . . . ?
C06D C068 C07Z F8A 31(2) . . . . ?
C06D C068 C07Z F9A -89.4(16) . . . . ?
C06J C067 C070 F2 -121.7(13) . . . . ?
C06J C067 C070 F1 4.9(19) . . . . ?
C06J C067 C070 F3 123.5(13) . . . . ?
C06J C067 C070 F1A -40.5(18) . . . . ?
C06J C067 C070 F2A -164.8(14) . . . . ?
C06J C067 C070 F3A 77.6(16) . . . . ?
C06J C06S C07C C05V 0.6(15) . . . . ?
C06J C06S C32 F11 -8(2) . . . . ?
C06J C06S C32 F12 -118.7(12) . . . . ?
C06J C06S C32 F10 129.1(16) . . . . ?
C06J C06S C32 F10A 69.6(14) . . . . ?
C06J C06S C32 F12A 179.0(17) . . . . ?
C06J C06S C32 F11A -36(2) . . . . ?
C06K C05O C06P C05L -176.5(7) . . . . ?
C06L C04D C056 C04H 178.4(7) . . . . ?
C06L C04D C058 C04Z -179.7(7) . . . . ?
C06M C03A C04T C037 178.5(8) . . . . ?
C06M C03A C05S C05Y 178.7(9) . . . . ?
C06P C05L C066 F00J -123.6(8) . . . . ?
C06P C05L C066 F00S -1.2(11) . . . . ?
C06P C05L C066 F00Y 120.4(8) . . . . ?
C06P C05O C06K F010 -164.1(7) . . . . ?
C06P C05O C06K F01A -42.6(10) . . . . ?
C06P C05O C06K F027 75.8(10) . . . . ?
C06Q C05C C061 C055 -173.1(7) . . . . ?
C06Q C05C C061 C05J -1.8(12) . . . . ?
C06R C057 C06A C06V 2.3(13) . . . . ?
C06R C06C C07G C06V -2.1(14) . . . . ?
C06T C051 C05J C061 2.1(13) . . . . ?
C06T C051 C06Z F020 -171.6(8) . . . . ?
C06T C051 C06Z F02C 67.0(12) . . . . ?
C06T C051 C06Z F03V -52.9(12) . . . . ?
C06T C06Q C07K F019 -145.1(9) . . . . ?
C06T C06Q C07K F021 -23.5(13) . . . . ?
C06T C06Q C07K F02M 95.1(11) . . . . ?
C06Y C073 C07U C08H 2.5(15) . . . . ?
C06Y C07R C088 C08H 1.7(15) . . . . ?
C06Z C051 C05J C061 -174.5(8) . . . . ?
C06Z C051 C06T C06Q 174.9(8) . . . . ?
C070 C067 C06J C06S 177.4(10) . . . . ?
C071 C05E C05P C05M 42.9(11) . . . . ?
C071 C05E C05P C065 -131.3(9) . . . . ?
C071 C05E C05W N4A -180.0(8) . . . . ?
C071 C05E C05W C07B 0.7(14) . . . . ?
C073 C06Y C07R C088 -1.6(15) . . . . ?
C073 C07U C08H C088 -2.4(16) . . . . ?
C075 C07B C07E C07A -55.1(12) . . . . ?
C075 C07B C07E C07S 116.7(10) . . . . ?
C077 C05M C05P C05E -173.0(8) . . . . ?
C077 C05M C05P C065 1.5(13) . . . . ?
C07A C07E C07S C07V 1.4(13) . . . . ?
C07A C07Y C084 C07V 0.5(17) . . . . ?
C07A C07Y C31 F15 2(3) . . . . ?
C07A C07Y C31 F14 122.6(16) . . . . ?
C07A C07Y C31 F13 -124.7(17) . . . . ?
C07A C07Y C31 F15A -56(2) . . . . ?
C07A C07Y C31 F13A 177(2) . . . . ?
C07A C07Y C31 F14A 49(2) . . . . ?
C07B C075 C07I F018 178.0(8) . . . . ?
C07B C075 C07I C071 -1.7(15) . . . . ?
C07B C07E C07S C07V -170.5(8) . . . . ?
C07C C05V C06C C06R 69.8(11) . . . . ?
C07C C05V C06C C07G -111.9(10) . . . . ?
C07C C06S C32 F11 167.9(13) . . . . ?
C07C C06S C32 F12 57.5(15) . . . . ?
C07C C06S C32 F10 -55(2) . . . . ?
C07C C06S C32 F10A -114.3(13) . . . . ?
C07C C06S C32 F12A -5(2) . . . . ?
C07C C06S C32 F11A 140.1(15) . . . . ?
C07E C07A C07Y C084 0.2(17) . . . . ?
C07E C07A C07Y C31 -179.6(13) . . . . ?
C07E C07S C07V C084 -0.7(14) . . . . ?
C07E C07S C07V C087 172.9(9) . . . . ?
C07G C06C C06R N3A -173.1(7) . . . . ?
C07G C06C C06R C057 3.4(12) . . . . ?
C07I C075 C07B C05W 3.7(14) . . . . ?
C07I C075 C07B C07E -174.5(9) . . . . ?
C07K C06Q C06T C051 -176.7(9) . . . . ?
F07O C9A C10A C11A 179.1(12) . . . . ?
C07R C06Y C073 C07U -0.5(14) . . . . ?
C07R C06Y C073 C08E -177.9(10) . . . . ?
C07R C088 C08H C07U 0.2(16) . . . . ?
C07S C07V C084 C07Y -0.3(15) . . . . ?
C07S C07V C087 F22 -92.6(16) . . . . ?
C07S C07V C087 F24 24.8(18) . . . . ?
C07S C07V C087 F23 140.9(15) . . . . ?
C07S C07V C087 F22A -67.2(15) . . . . ?
C07S C07V C087 F23A 178.6(10) . . . . ?
C07S C07V C087 F24A 64.9(16) . . . . ?
C07Y C07A C07E C07B 170.8(9) . . . . ?
C07Y C07A C07E C07S -1.1(14) . . . . ?
C07Z C068 C06D C077 174.6(10) . . . . ?
F6 C080 C077 C05M 156.2(11) . . . . ?
F6 C080 C077 C06D -31.0(15) . . . . ?
C084 C07V C087 F22 81.1(18) . . . . ?
C084 C07V C087 F24 -161.5(13) . . . . ?
C084 C07V C087 F23 -45.4(18) . . . . ?
C084 C07V C087 F22A 106.5(14) . . . . ?
C084 C07V C087 F23A -7.7(15) . . . . ?
C084 C07V C087 F24A -121.4(13) . . . . ?
C084 C07Y C31 F15 -177.5(18) . . . . ?
C084 C07Y C31 F14 -57(2) . . . . ?
C084 C07Y C31 F13 56(2) . . . . ?
C084 C07Y C31 F15A 123.7(17) . . . . ?
C084 C07Y C31 F13A -3(3) . . . . ?
C084 C07Y C31 F14A -130.6(17) . . . . ?
C087 C07V C084 C07Y -173.9(10) . . . . ?
C08E C073 C07U C08H 179.9(11) . . . . ?
C08G C08P C08R C08O 3(2) . . . . ?
C08G C093 C095 C08O 3(3) . . . . ?
C08P C08G C093 C095 -1(3) . . . . ?
C08P C08G C093 C47 -176(2) . . . . ?
C08R C08O C095 C093 -2(3) . . . . ?
C093 C08G C08P C08R -2(3) . . . . ?
C095 C08O C08R C08P -1(3) . . . . ?
C31 C07Y C084 C07V -179.7(13) . . . . ?
C47 C093 C095 C08O 179(2) . . . . ?
C32 C06S C07C C05V -175.4(11) . . . . ?
C33 C36 C34 O8 -3(2) . . . . ?
C36 C33 C35 O8 4(3) . . . . ?
C35 O8 C34 C36 6(3) . . . . ?
C35 C33 C36 C34 -1(3) . . . . ?
C34 O8 C35 C33 -6(3) . . . . ?
C6 C7 C8 C9 -2.6(10) . . . . ?
C6 C7 C20 C21 -113.1(7) . . . . ?
C6 C7 C20 C27 72.7(8) . . . . ?
C6 C11 C12 C13 -47.9(9) . . . . ?
C6 C11 C12 C19 137.1(7) . . . . ?
C7 C6 C11 C10 -1.4(9) . . . . ?
C7 C6 C11 C12 178.9(6) . . . . ?
C7 C8 C9 F009 -178.5(6) . . . . ?
C7 C8 C9 C10 1.1(11) . . . . ?
C7 C20 C21 C22 -173.5(6) . . . . ?
C7 C20 C27 C25 172.6(6) . . . . ?
C8 C7 C20 C21 67.9(8) . . . . ?
C8 C7 C20 C27 -106.4(7) . . . . ?
C8 C9 C10 C11 0.3(11) . . . . ?
C9 C10 C11 C6 -0.1(10) . . . . ?
C9 C10 C11 C12 179.6(6) . . . . ?
C10 C11 C12 C13 132.4(6) . . . . ?
C10 C11 C12 C19 -42.6(9) . . . . ?
C11 C6 C7 C8 2.8(9) . . . . ?
C11 C6 C7 C20 -176.3(6) . . . . ?
C11 C12 C13 C14 -175.1(6) . . . . ?
C11 C12 C19 C17 174.9(6) . . . . ?
C12 C13 C14 C15 178.4(6) . . . . ?
C12 C13 C14 C16 -0.4(9) . . . . ?
C13 C12 C19 C17 -0.3(10) . . . . ?
C13 C14 C15 F00A 51.7(9) . . . . ?
C13 C14 C15 F00B 174.7(6) . . . . ?
C13 C14 C15 F00V -65.3(8) . . . . ?
C13 C14 C16 C17 1.3(10) . . . . ?
C14 C16 C17 C18 177.7(7) . . . . ?
C14 C16 C17 C19 -1.6(11) . . . . ?
C15 C14 C16 C17 -177.5(6) . . . . ?
C16 C14 C15 F00A -129.5(7) . . . . ?
C16 C14 C15 F00B -6.5(9) . . . . ?
C16 C14 C15 F00V 113.5(7) . . . . ?
C16 C17 C18 F35 -177.1(10) . . . . ?
C16 C17 C18 F36 52.9(13) . . . . ?
C16 C17 C18 F34 -70.9(11) . . . . ?
C16 C17 C18 F35A -176.4(11) . . . . ?
C16 C17 C18 F34A -38.3(14) . . . . ?
C16 C17 C18 F36A 70.9(10) . . . . ?
C16 C17 C19 C12 1.2(11) . . . . ?
C18 C17 C19 C12 -178.2(8) . . . . ?
C19 C12 C13 C14 -0.1(9) . . . . ?
C19 C17 C18 F35 2.3(14) . . . . ?
C19 C17 C18 F36 -127.8(10) . . . . ?
C19 C17 C18 F34 108.5(10) . . . . ?
C19 C17 C18 F35A 2.9(15) . . . . ?
C19 C17 C18 F34A 141.1(10) . . . . ?
C19 C17 C18 F36A -109.7(9) . . . . ?
C20 C7 C8 C9 176.5(6) . . . . ?
C20 C21 C22 C23 -175.5(6) . . . . ?
C20 C21 C22 C24 1.5(10) . . . . ?
C21 C20 C27 C25 -1.8(10) . . . . ?
C21 C22 C23 F005 -149.1(6) . . . . ?
C21 C22 C23 F007 93.8(7) . . . . ?
C21 C22 C23 F00E -26.3(9) . . . . ?
C21 C22 C24 C25 -2.7(10) . . . . ?
C22 C24 C25 C26 179.8(6) . . . . ?
C22 C24 C25 C27 1.8(10) . . . . ?
C23 C22 C24 C25 174.3(6) . . . . ?
C24 C22 C23 F005 33.9(9) . . . . ?
C24 C22 C23 F007 -83.3(8) . . . . ?
C24 C22 C23 F00E 156.7(6) . . . . ?
C24 C25 C26 F01C 175.9(7) . . . . ?
C24 C25 C26 F02V -62.5(10) . . . . ?
C24 C25 C26 F03D 56.6(10) . . . . ?
C24 C25 C27 C20 0.5(10) . . . . ?
C26 C25 C27 C20 -177.5(6) . . . . ?
C27 C20 C21 C22 0.8(9) . . . . ?
C27 C25 C26 F01C -6.1(11) . . . . ?
C27 C25 C26 F02V 115.5(8) . . . . ?
C27 C25 C26 F03D -125.4(8) . . . . ?
C6A C7A C8A C9A 3.9(16) . . . . ?
C6A C7A C20A C21A -67.3(12) . . . . ?
C6A C7A C20A C27A 119.0(10) . . . . ?
C6A C11A C12A C13A 135(2) . . . . ?
C6A C11A C12A C19A -56(3) . . . . ?
C7A C6A C11A C10A 0.1(16) . . . . ?
C7A C6A C11A C12A 171.9(14) . . . . ?
C7A C8A C9A F07O 178.6(11) . . . . ?
C7A C8A C9A C10A -3(2) . . . . ?
C7A C20A C21A C22A -174.4(8) . . . . ?
C7A C20A C27A C25A 177.5(9) . . . . ?
C8A C7A C20A C21A 119.0(10) . . . . ?
C8A C7A C20A C27A -54.7(12) . . . . ?
C8A C9A C10A C11A 1(3) . . . . ?
C9A C10A C11A C6A 1(2) . . . . ?
C9A C10A C11A C12A -171.7(17) . . . . ?
C10A C11A C12A C13A -53(3) . . . . ?
C10A C11A C12A C19A 116(2) . . . . ?
C11A C6A C7A C8A -2.3(15) . . . . ?
C11A C6A C7A C20A -176.0(9) . . . . ?
C11A C12A C13A C14A 170(2) . . . . ?
C11A C12A C19A C17A -171.4(19) . . . . ?
C12A C13A C14A C15A 174(2) . . . . ?
C12A C13A C14A C16A 3(4) . . . . ?
C13A C12A C19A C17A -2(4) . . . . ?
C13A C14A C15A F27 38(3) . . . . ?
C13A C14A C15A F42 -91(2) . . . . ?
C13A C14A C15A F26 155.6(19) . . . . ?
C13A C14A C16A C17A -5(4) . . . . ?
C14A C16A C17A C18A -165(3) . . . . ?
C14A C16A C17A C19A 4(4) . . . . ?
C15A C14A C16A C17A -176(2) . . . . ?
C16A C14A C15A F27 -150(2) . . . . ?
C16A C14A C15A F42 81(2) . . . . ?
C16A C14A C15A F26 -32(3) . . . . ?
C16A C17A C18A F41 -143(2) . . . . ?
C16A C17A C18A F40 86(4) . . . . ?
C16A C17A C18A F25 -27(4) . . . . ?
C16A C17A C19A C12A 0(4) . . . . ?
C18A C17A C19A C12A 169(3) . . . . ?
C19A C12A C13A C14A 0(4) . . . . ?
C19A C17A C18A F41 48(4) . . . . ?
C19A C17A C18A F40 -82(3) . . . . ?
C19A C17A C18A F25 164(2) . . . . ?
C20A C7A C8A C9A 178.0(11) . . . . ?
C20A C21A C22A C23A 176.7(10) . . . . ?
C20A C21A C22A C24A -0.7(15) . . . . ?
C21A C20A C27A C25A 3.7(14) . . . . ?
C21A C22A C23A F02X -155.8(10) . . . . ?
C21A C22A C23A F03J -32.0(15) . . . . ?
C21A C22A C23A F05Q 83.2(13) . . . . ?
C21A C22A C24A C25A -0.7(16) . . . . ?
C22A C24A C25A C26A -179.7(11) . . . . ?
C22A C24A C25A C27A 3.6(16) . . . . ?
C23A C22A C24A C25A -178.1(10) . . . . ?
C24A C22A C23A F02X 21.8(16) . . . . ?
C24A C22A C23A F03J 145.5(10) . . . . ?
C24A C22A C23A F05Q -99.2(11) . . . . ?
C24A C25A C26A F21 151.3(14) . . . . ?
C24A C25A C26A F19 40.0(15) . . . . ?
C24A C25A C26A F20 -72.4(19) . . . . ?
C24A C25A C26A F21A 131.0(16) . . . . ?
C24A C25A C26A F19A -4(2) . . . . ?
C24A C25A C26A F20A -118.8(14) . . . . ?
C24A C25A C27A C20A -5.2(16) . . . . ?
C26A C25A C27A C20A 178.0(10) . . . . ?
C27A C20A C21A C22A -0.8(14) . . . . ?
C27A C25A C26A F21 -32(2) . . . . ?
C27A C25A C26A F19 -143.2(11) . . . . ?
C27A C25A C26A F20 104.3(16) . . . . ?
C27A C25A C26A F21A -52(2) . . . . ?
C27A C25A C26A F19A 173.2(17) . . . . ?
C27A C25A C26A F20A 58.0(16) . . . . ?
F5A C080 C077 C05M 50.3(15) . . . . ?
F5A C080 C077 C06D -137.0(13) . . . . ?
F4A C080 C077 C05M -59.2(17) . . . . ?
F4A C080 C077 C06D 113.5(15) . . . . ?
F6A C080 C077 C05M 174.4(14) . . . . ?
F6A C080 C077 C06D -12.9(19) . . . . ?

loop_
_smtbx_masks_void_nr
_smtbx_masks_void_average_x
_smtbx_masks_void_average_y
_smtbx_masks_void_average_z
_smtbx_masks_void_volume
_smtbx_masks_void_count_electrons
_smtbx_masks_void_content
1 0.046 0.150 0.323 352.5 65.7 '1.25 C7H8'
2 -0.046 -0.150 0.677 352.5 65.5 '1.25 C7H8'
3 -0.500 0.500 0.000 799.9 148.6 '3 C7H8'
